data_7116694
loop_
_publ_author_name
'Whitehead, George F. S.'
'Teat, Simon J.'
'Gagnon, Kevin J.'
'Timco, Grigore A.'
'Winpenny, Richard E. P.'

_publ_section_title
;
 An extended framework of cages formed of pre-synthesised and
 functionalised heterometallic cages
;
_journal_coden_ASTM CHCOFS
_journal_issue 17
_journal_name_full
;
 Chemical Communications (Cambridge, United Kingdom)
;
_journal_page_first 3533
_journal_page_last 3536
_journal_paper_doi 10.1039/c4cc10035b
_journal_volume 51
_journal_year 2015
_chemical_formula_moiety 'C306 H510 Co2 Cr21 F24 Fe4 N6 Ni3 O122, 3(C6 H16 N)'
_chemical_formula_sum 'C324 H558 Co2 Cr21 F24 Fe4 N9 Ni3 O122'
_chemical_formula_weight 8596.95
_chemical_name_systematic ({[nPr2NH2][Cr7NiF8(O2CCtBu)14(O2CC5H4N)2]}3{[Fe2CoO(O2CtBu)6]}2)n
_space_group_IT_number 15
_symmetry_cell_setting monoclinic
_symmetry_Int_Tables_number 15
_symmetry_space_group_name_Hall '-C 2yc'
_symmetry_space_group_name_H-M 'C 1 2/c 1'
_atom_sites_solution_hydrogens geom
_audit_creation_date 2014-12-12T15:06:35-00:00
_audit_creation_method 'WinGX routine CIF_UPDATE'
_audit_update_record
;
2014-12-15 deposited with the CCDC.
2015-01-22 downloaded from the CCDC.
;
_cell_angle_alpha 90
_cell_angle_beta 114.799(2)
_cell_angle_gamma 90
_cell_formula_units_Z 8
_cell_length_a 63.4959(10)
_cell_length_b 38.2021(7)
_cell_length_c 71.4099(11)
_cell_measurement_reflns_used 46322
_cell_measurement_temperature 100(2)
_cell_measurement_theta_max 25.907
_cell_measurement_theta_min 2.376
_cell_volume 157244(5)
_computing_cell_refinement
;
        CrysAlisPro, Agilent Technologies,
        Version 1.171.37.35 (release 13-08-2014 CrysAlis171 .NET)
        (compiled Aug 13 2014,18:06:01)
;
_computing_data_collection
;
        CrysAlisPro, Agilent Technologies,
        Version 1.171.37.35 (release 13-08-2014 CrysAlis171 .NET)
        (compiled Aug 13 2014,18:06:01)
;
_computing_data_reduction
;
        CrysAlisPro, Agilent Technologies,
        Version 1.171.37.35 (release 13-08-2014 CrysAlis171 .NET)
        (compiled Aug 13 2014,18:06:01)
;
_computing_structure_refinement 'SHELXL-2014/6 (Sheldrick, 2014)'
_diffrn_ambient_temperature 100(2)
_diffrn_detector 'CCD plate'
_diffrn_measured_fraction_theta_full 0.218
_diffrn_measured_fraction_theta_max 0.992
_diffrn_measurement_device 'abstract diffractometer'
_diffrn_measurement_device_type 'Saxi-CrysAlisPro-abstract goniometer imported SAXI images'
_diffrn_measurement_method '\w scans'
_diffrn_orient_matrix_UB_11 0.0147269
_diffrn_orient_matrix_UB_12 0.0125755
_diffrn_orient_matrix_UB_13 0.0007415
_diffrn_orient_matrix_UB_21 -0.0057366
_diffrn_orient_matrix_UB_22 0.0231159
_diffrn_orient_matrix_UB_23 0.0037732
_diffrn_orient_matrix_UB_31 0.0084485
_diffrn_orient_matrix_UB_32 -0.0062548
_diffrn_orient_matrix_UB_33 0.0154791
_diffrn_radiation_monochromator synchrotron
_diffrn_radiation_probe x-ray
_diffrn_radiation_type synchrotron
_diffrn_radiation_wavelength 1.0333
_diffrn_reflns_av_R_equivalents 0.076
_diffrn_reflns_av_unetI/netI 0.1204
_diffrn_reflns_Laue_measured_fraction_full 0.218
_diffrn_reflns_Laue_measured_fraction_max 0.992
_diffrn_reflns_limit_h_max 46
_diffrn_reflns_limit_h_min -46
_diffrn_reflns_limit_k_max 27
_diffrn_reflns_limit_k_min -27
_diffrn_reflns_limit_l_max 51
_diffrn_reflns_limit_l_min -51
_diffrn_reflns_number 125342
_diffrn_reflns_point_group_measured_fraction_full 0.218
_diffrn_reflns_point_group_measured_fraction_max 0.992
_diffrn_reflns_theta_full 38.315
_diffrn_reflns_theta_max 21.986
_diffrn_reflns_theta_min 4.237
_diffrn_source synchrotron
_exptl_absorpt_coefficient_mu 1.403
_exptl_absorpt_correction_T_max 1
_exptl_absorpt_correction_T_min 0.45478
_exptl_absorpt_correction_type multi-scan
_exptl_absorpt_process_details
;
        CrysAlisPro, Agilent Technologies,
        Version 1.171.37.35 (release 13-08-2014 CrysAlis171 .NET)
        (compiled Aug 13 2014,18:06:01)
        Empirical absorption correction using spherical harmonics,
 implemented in SCALE3 ABSPACK scaling algorithm.
;
_exptl_crystal_colour Green-brown
_exptl_crystal_density_diffrn 0.726
_exptl_crystal_description 'elongated plate'
_exptl_crystal_F_000 36024.0
_exptl_crystal_recrystallization_method 'Re-crystallisation from solvent: THF'
_platon_squeeze_details
;
;
_refine_diff_density_max 0.54
_refine_diff_density_min -0.326
_refine_diff_density_rms 0.065
_refine_ls_extinction_method none
_refine_ls_goodness_of_fit_ref 1.276
_refine_ls_hydrogen_treatment constr
_refine_ls_matrix_type full
_refine_ls_number_parameters 2946
_refine_ls_number_reflns 31071
_refine_ls_number_restraints 14177
_refine_ls_restrained_S_all 1.171
_refine_ls_R_factor_all 0.1471
_refine_ls_R_factor_gt 0.1083
_refine_ls_shift/su_max 0.075
_refine_ls_shift/su_mean 0.001
_refine_ls_structure_factor_coef Fsqd
_refine_ls_weighting_details 'w=1/[\s^2^(Fo^2^)+(0.2000P)^2^] where P=(Fo^2^+2Fc^2^)/3'
_refine_ls_weighting_scheme calc
_refine_ls_wR_factor_gt 0.2921
_refine_ls_wR_factor_ref 0.3323
_reflns_Friedel_coverage 0
_reflns_number_gt 20393
_reflns_number_total 31071
_reflns_threshold_expression 'I > 2\s(I)'
_cod_duplicate_entry 7116556
_cod_data_source_file c4cc10035b2.cif
_cod_data_source_block testnew
_cod_original_sg_symbol_H-M 'C 2/c'
_cod_database_code 7116694

loop_
_symmetry_equiv_pos_as_xyz
'x, y, z'
'-x, y, -z+1/2'
'x+1/2, y+1/2, z'
'-x+1/2, y+1/2, -z+1/2'
'-x, -y, -z'
'x, -y, z-1/2'
'-x+1/2, -y+1/2, -z'
'x+1/2, -y+1/2, z-1/2'

loop_
_atom_site_label
_atom_site_type_symbol
_atom_site_fract_x
_atom_site_fract_y
_atom_site_fract_z
_atom_site_U_iso_or_equiv
_atom_site_adp_type
_atom_site_occupancy
_atom_site_site_symmetry_order
_atom_site_calc_flag
_atom_site_refinement_flags_posn
_atom_site_refinement_flags_adp
_atom_site_refinement_flags_occupancy
O1 O 0.6494(2) 0.8278(4) 0.8775(2) 0.146(5) Uani 1 1 d D . .
O2 O 0.6870(2) 0.8385(4) 0.9003(2) 0.140(5) Uani 1 1 d D . .
C1 C 0.6701(4) 0.8211(5) 0.8898(3) 0.120(10) Uiso 1 1 d D . .
C2 C 0.6765(4) 0.7799(5) 0.8878(3) 0.205(11) Uiso 1 1 d D . .
C3 C 0.6562(4) 0.7620(7) 0.8722(4) 0.290(16) Uiso 1 1 d D . .
H3A H 0.6516 0.7736 0.8592 0.435 Uiso 1 1 calc R U .
H3B H 0.6601 0.7381 0.871 0.435 Uiso 1 1 calc R U .
H3C H 0.6436 0.7626 0.8763 0.435 Uiso 1 1 calc R U .
C4 C 0.6962(4) 0.7809(7) 0.8806(4) 0.254(14) Uiso 1 1 d D . .
H4A H 0.7094 0.7926 0.8908 0.381 Uiso 1 1 calc R U .
H4B H 0.7004 0.7575 0.8787 0.381 Uiso 1 1 calc R U .
H4C H 0.691 0.7934 0.8677 0.381 Uiso 1 1 calc R U .
C5 C 0.6862(5) 0.7659(6) 0.9091(3) 0.270(15) Uiso 1 1 d D . .
H5A H 0.6993 0.7799 0.9177 0.405 Uiso 1 1 calc R U .
H5B H 0.6746 0.7667 0.9144 0.405 Uiso 1 1 calc R U .
H5C H 0.6911 0.7422 0.9091 0.405 Uiso 1 1 calc R U .
C6 C 0.6820(4) 0.9018(6) 0.8704(4) 0.121(10) Uiso 1 1 d D . .
C7 C 0.6949(3) 0.9100(5) 0.8549(3) 0.137(8) Uiso 1 1 d D . .
C8 C 0.6996(3) 0.8762(4) 0.8472(3) 0.155(8) Uiso 1 1 d D . .
H8A H 0.6852 0.864 0.8398 0.232 Uiso 1 1 calc R U .
H8B H 0.7069 0.8804 0.8381 0.232 Uiso 1 1 calc R U .
H8C H 0.7096 0.8621 0.8586 0.232 Uiso 1 1 calc R U .
C9 C 0.6770(3) 0.9316(5) 0.8377(3) 0.145(8) Uiso 1 1 d D . .
H9A H 0.6634 0.9176 0.8304 0.218 Uiso 1 1 calc R U .
H9B H 0.6728 0.9517 0.8435 0.218 Uiso 1 1 calc R U .
H9C H 0.6834 0.9392 0.8284 0.218 Uiso 1 1 calc R U .
C10 C 0.7160(3) 0.9308(5) 0.8665(3) 0.195(10) Uiso 1 1 d D . .
H10A H 0.7118 0.9522 0.8711 0.292 Uiso 1 1 calc R U .
H10B H 0.7263 0.9176 0.8783 0.292 Uiso 1 1 calc R U .
H10C H 0.7237 0.936 0.8578 0.292 Uiso 1 1 calc R U .
C11 C 0.7334(4) 0.8840(7) 0.9447(5) 0.164(13) Uiso 1 1 d D . .
C12 C 0.7586(4) 0.8634(6) 0.9514(4) 0.259(15) Uiso 1 1 d D . .
C13 C 0.7702(5) 0.8749(8) 0.9382(4) 0.303(17) Uiso 1 1 d D . .
H13A H 0.7734 0.8995 0.94 0.455 Uiso 1 1 calc R U .
H13B H 0.7845 0.8623 0.942 0.455 Uiso 1 1 calc R U .
H13C H 0.7603 0.8702 0.924 0.455 Uiso 1 1 calc R U .
C14 C 0.7719(5) 0.8752(8) 0.9736(4) 0.305(18) Uiso 1 1 d D . .
H14A H 0.7741 0.9001 0.974 0.458 Uiso 1 1 calc R U .
H14B H 0.7632 0.8693 0.9815 0.458 Uiso 1 1 calc R U .
H14C H 0.7867 0.8637 0.9795 0.458 Uiso 1 1 calc R U .
C15 C 0.7539(6) 0.8257(6) 0.9485(5) 0.36(2) Uiso 1 1 d D . .
H15A H 0.7464 0.8181 0.957 0.539 Uiso 1 1 calc R U .
H15B H 0.744 0.8211 0.9343 0.539 Uiso 1 1 calc R U .
H15C H 0.7682 0.8132 0.9524 0.539 Uiso 1 1 calc R U .
C16 C 0.6800(4) 0.8766(7) 0.9493(4) 0.130(11) Uiso 1 1 d D . .
C17 C 0.6639(4) 0.8501(6) 0.9560(4) 0.225(12) Uiso 1 1 d D . .
C18 C 0.6592(5) 0.8681(7) 0.9722(4) 0.251(14) Uiso 1 1 d D . .
H18A H 0.6512 0.8897 0.9668 0.377 Uiso 1 1 calc R U .
H18B H 0.6498 0.8534 0.9765 0.377 Uiso 1 1 calc R U .
H18C H 0.6736 0.873 0.9838 0.377 Uiso 1 1 calc R U .
C19 C 0.6765(5) 0.8157(7) 0.9620(5) 0.35(2) Uiso 1 1 d D . .
H19A H 0.6786 0.8063 0.9504 0.531 Uiso 1 1 calc R U .
H19B H 0.6913 0.8193 0.9733 0.531 Uiso 1 1 calc R U .
H19C H 0.6675 0.7997 0.966 0.531 Uiso 1 1 calc R U .
C20 C 0.6419(4) 0.8425(8) 0.9372(4) 0.322(19) Uiso 1 1 d D . .
H20A H 0.6456 0.8309 0.927 0.483 Uiso 1 1 calc R U .
H20B H 0.6321 0.8278 0.9409 0.483 Uiso 1 1 calc R U .
H20C H 0.6341 0.8641 0.9316 0.483 Uiso 1 1 calc R U .
C21 C 0.7221(5) 0.9693(9) 0.9918(4) 0.147(14) Uiso 1 1 d D . .
C22 C 0.7383(5) 0.9649(7) 1.0172(4) 0.303(18) Uiso 1 1 d D . .
C23 C 0.7343(7) 0.9951(9) 1.0284(6) 0.45(3) Uiso 1 1 d D . .
H23A H 0.7387 1.0163 1.0238 0.674 Uiso 1 1 calc R U .
H23B H 0.7182 0.9962 1.0257 0.674 Uiso 1 1 calc R U .
H23C H 0.7435 0.9923 1.0429 0.674 Uiso 1 1 calc R U .
C24 C 0.7627(5) 0.9637(10) 1.0184(6) 0.40(2) Uiso 1 1 d D . .
H24A H 0.7664 0.9861 1.0144 0.596 Uiso 1 1 calc R U .
H24B H 0.7735 0.9585 1.0322 0.596 Uiso 1 1 calc R U .
H24C H 0.7636 0.946 1.0092 0.596 Uiso 1 1 calc R U .
C25 C 0.7320(6) 0.9309(8) 1.0232(5) 0.38(2) Uiso 1 1 d D . .
H25A H 0.735 0.9125 1.0155 0.572 Uiso 1 1 calc R U .
H25B H 0.7411 0.9271 1.0377 0.572 Uiso 1 1 calc R U .
H25C H 0.7159 0.931 1.0205 0.572 Uiso 1 1 calc R U .
C26 C 0.7261(5) 1.0036(9) 0.9469(5) 0.162(16) Uiso 1 1 d D . .
C27 C 0.7438(4) 1.0175(7) 0.9369(4) 0.252(14) Uiso 1 1 d D . .
C28 C 0.7406(6) 0.9950(8) 0.9187(4) 0.318(18) Uiso 1 1 d D . .
H28A H 0.7436 0.971 0.923 0.477 Uiso 1 1 calc R U .
H28B H 0.7249 0.9971 0.9085 0.477 Uiso 1 1 calc R U .
H28C H 0.7511 1.0023 0.913 0.477 Uiso 1 1 calc R U .
C29 C 0.7675(5) 1.0116(9) 0.9544(5) 0.39(2) Uiso 1 1 d D . .
H29A H 0.7696 0.9872 0.9577 0.587 Uiso 1 1 calc R U .
H29B H 0.7793 1.0194 0.9502 0.587 Uiso 1 1 calc R U .
H29C H 0.7687 1.0247 0.9663 0.587 Uiso 1 1 calc R U .
C30 C 0.7393(6) 1.0543(7) 0.9309(5) 0.326(19) Uiso 1 1 d D . .
H30A H 0.7415 1.0682 0.9428 0.489 Uiso 1 1 calc R U .
H30B H 0.7498 1.062 0.9252 0.489 Uiso 1 1 calc R U .
H30C H 0.7236 1.0569 0.9207 0.489 Uiso 1 1 calc R U .
C31 C 0.6897(6) 1.0944(8) 0.9693(5) 0.186(18) Uiso 1 1 d D . .
C32 C 0.7064(5) 1.1253(7) 0.9849(4) 0.33(2) Uiso 1 1 d D . .
C33 C 0.7227(6) 1.1372(9) 0.9764(6) 0.39(2) Uiso 1 1 d D . .
H33A H 0.7142 1.1466 0.9628 0.579 Uiso 1 1 calc R U .
H33B H 0.7327 1.155 0.9851 0.579 Uiso 1 1 calc R U .
H33C H 0.7319 1.1178 0.9756 0.579 Uiso 1 1 calc R U .
C34 C 0.6897(6) 1.1534(8) 0.9851(6) 0.36(2) Uiso 1 1 d D . .
H34A H 0.6796 1.144 0.9908 0.544 Uiso 1 1 calc R U .
H34B H 0.6982 1.1727 0.9934 0.544 Uiso 1 1 calc R U .
H34C H 0.6806 1.1612 0.9713 0.544 Uiso 1 1 calc R U .
C35 C 0.7179(7) 1.1103(10) 1.0059(4) 0.42(3) Uiso 1 1 d D . .
H35A H 0.7063 1.1032 1.0104 0.626 Uiso 1 1 calc R U .
H35B H 0.727 1.0905 1.0057 0.626 Uiso 1 1 calc R U .
H35C H 0.7277 1.1277 1.0151 0.626 Uiso 1 1 calc R U .
C36 C 0.6507(5) 1.0308(7) 0.9694(4) 0.134(12) Uiso 1 1 d D . .
C37 C 0.6401(4) 1.0163(6) 0.9856(4) 0.244(14) Uiso 1 1 d D . .
C38 C 0.6151(4) 1.0268(6) 0.9772(4) 0.242(13) Uiso 1 1 d D . .
H38A H 0.6139 1.0518 0.976 0.362 Uiso 1 1 calc R U .
H38B H 0.6068 1.0164 0.9638 0.362 Uiso 1 1 calc R U .
H38C H 0.6086 1.0189 0.9863 0.362 Uiso 1 1 calc R U .
C39 C 0.6547(5) 1.0345(7) 1.0059(4) 0.272(15) Uiso 1 1 d D . .
H39A H 0.6526 1.0594 1.0041 0.408 Uiso 1 1 calc R U .
H39B H 0.6499 1.0268 1.0163 0.408 Uiso 1 1 calc R U .
H39C H 0.6708 1.0288 1.0101 0.408 Uiso 1 1 calc R U .
C40 C 0.6429(5) 0.9783(6) 0.9877(4) 0.295(17) Uiso 1 1 d D . .
H40A H 0.659 0.9725 0.9931 0.442 Uiso 1 1 calc R U .
H40B H 0.6365 0.97 0.9969 0.442 Uiso 1 1 calc R U .
H40C H 0.6348 0.9675 0.9744 0.442 Uiso 1 1 calc R U .
C41 C 0.6073(6) 1.1227(7) 0.9234(6) 0.173(16) Uiso 1 1 d D . .
C42 C 0.5949(4) 1.1564(7) 0.9293(4) 0.243(13) Uiso 1 1 d D . .
C43 C 0.6132(6) 1.1753(9) 0.9463(5) 0.44(3) Uiso 1 1 d D . .
H43A H 0.6208 1.1596 0.9576 0.655 Uiso 1 1 calc R U .
H43B H 0.6244 1.1842 0.9416 0.655 Uiso 1 1 calc R U .
H43C H 0.6065 1.1944 0.9506 0.655 Uiso 1 1 calc R U .
C44 C 0.5769(5) 1.1399(8) 0.9354(5) 0.324(19) Uiso 1 1 d D . .
H44A H 0.5845 1.1256 0.9474 0.486 Uiso 1 1 calc R U .
H44B H 0.5682 1.158 0.9383 0.486 Uiso 1 1 calc R U .
H44C H 0.5665 1.1257 0.9242 0.486 Uiso 1 1 calc R U .
C45 C 0.5819(6) 1.1777(9) 0.9109(5) 0.41(3) Uiso 1 1 d D . .
H45A H 0.5703 1.1635 0.9006 0.619 Uiso 1 1 calc R U .
H45B H 0.5746 1.1968 0.9145 0.619 Uiso 1 1 calc R U .
H45C H 0.5924 1.1867 0.9055 0.619 Uiso 1 1 calc R U .
C46 C 0.6438(5) 1.1078(7) 0.8986(5) 0.165(15) Uiso 1 1 d D . .
C47 C 0.6586(4) 1.1343(6) 0.8898(4) 0.246(14) Uiso 1 1 d D . .
C48 C 0.6832(4) 1.1237(7) 0.8990(4) 0.263(15) Uiso 1 1 d D . .
H48A H 0.6894 1.1255 0.9137 0.394 Uiso 1 1 calc R U .
H48B H 0.6845 1.1 0.8952 0.394 Uiso 1 1 calc R U .
H48C H 0.6918 1.1388 0.894 0.394 Uiso 1 1 calc R U .
C49 C 0.6542(6) 1.1700(6) 0.8970(5) 0.34(2) Uiso 1 1 d D . .
H49A H 0.6379 1.1752 0.8905 0.512 Uiso 1 1 calc R U .
H49B H 0.6593 1.1697 0.9117 0.512 Uiso 1 1 calc R U .
H49C H 0.6626 1.1875 0.8933 0.512 Uiso 1 1 calc R U .
C50 C 0.6466(5) 1.1329(8) 0.8670(4) 0.317(18) Uiso 1 1 d D . .
H50A H 0.6308 1.1402 0.8626 0.475 Uiso 1 1 calc R U .
H50B H 0.6543 1.1483 0.8612 0.475 Uiso 1 1 calc R U .
H50C H 0.647 1.1094 0.8624 0.475 Uiso 1 1 calc R U .
C51 C 0.5665(5) 1.0881(8) 0.8499(5) 0.173(16) Uiso 1 1 d D . .
C52 C 0.5503(5) 1.1202(7) 0.8350(4) 0.299(18) Uiso 1 1 d D . .
C53 C 0.5469(7) 1.1482(8) 0.8480(5) 0.40(3) Uiso 1 1 d D . .
H53A H 0.5616 1.1577 0.857 0.596 Uiso 1 1 calc R U .
H53B H 0.5373 1.1664 0.8392 0.596 Uiso 1 1 calc R U .
H53C H 0.5394 1.1385 0.856 0.596 Uiso 1 1 calc R U .
C54 C 0.5640(7) 1.1321(10) 0.8231(6) 0.43(3) Uiso 1 1 d D . .
H54A H 0.5785 1.142 0.8325 0.651 Uiso 1 1 calc R U .
H54B H 0.5669 1.1124 0.8162 0.651 Uiso 1 1 calc R U .
H54C H 0.5552 1.1495 0.8131 0.651 Uiso 1 1 calc R U .
C55 C 0.5279(5) 1.1049(9) 0.8209(5) 0.34(2) Uiso 1 1 d D . .
H55A H 0.5305 1.0869 0.8128 0.511 Uiso 1 1 calc R U .
H55B H 0.5203 1.0949 0.8288 0.511 Uiso 1 1 calc R U .
H55C H 0.5182 1.1228 0.812 0.511 Uiso 1 1 calc R U .
O23 O 0.5743(3) 1.0542(5) 0.8933(2) 0.186(7) Uani 1 1 d D . .
O24 O 0.5608(2) 1.0097(4) 0.8705(2) 0.151(5) Uani 1 1 d D . .
C56 C 0.5625(4) 1.0278(6) 0.8851(4) 0.149(12) Uiso 1 1 d D . .
C57 C 0.5406(3) 1.0226(5) 0.8915(3) 0.163(9) Uiso 1 1 d D . .
C58 C 0.5473(4) 1.0355(6) 0.9129(3) 0.209(11) Uiso 1 1 d D . .
H58A H 0.5518 1.0597 0.9137 0.314 Uiso 1 1 calc R U .
H58B H 0.5344 1.0331 0.9164 0.314 Uiso 1 1 calc R U .
H58C H 0.5602 1.0219 0.9223 0.314 Uiso 1 1 calc R U .
C59 C 0.5209(4) 1.0447(6) 0.8755(3) 0.220(12) Uiso 1 1 d D . .
H59A H 0.5253 1.0689 0.877 0.33 Uiso 1 1 calc R U .
H59B H 0.5182 1.037 0.8618 0.33 Uiso 1 1 calc R U .
H59C H 0.5071 1.0417 0.8775 0.33 Uiso 1 1 calc R U .
C60 C 0.5336(3) 0.9858(4) 0.8888(3) 0.177(9) Uiso 1 1 d D . .
H60A H 0.5295 0.9789 0.8748 0.266 Uiso 1 1 calc R U .
H60B H 0.5462 0.9716 0.8978 0.266 Uiso 1 1 calc R U .
H60C H 0.5205 0.9827 0.892 0.266 Uiso 1 1 calc R U .
C61 C 0.5471(4) 0.9643(8) 0.8216(4) 0.140(13) Uiso 1 1 d D . .
C62 C 0.5189(4) 0.9584(6) 0.8069(4) 0.233(13) Uiso 1 1 d D . .
C63 C 0.5079(5) 0.9929(6) 0.7991(4) 0.281(16) Uiso 1 1 d D . .
H63A H 0.5099 1.0078 0.8105 0.421 Uiso 1 1 calc R U .
H63B H 0.515 1.0035 0.791 0.421 Uiso 1 1 calc R U .
H63C H 0.4916 0.9896 0.7907 0.421 Uiso 1 1 calc R U .
C64 C 0.5099(5) 0.9430(7) 0.8218(4) 0.295(17) Uiso 1 1 d D . .
H64A H 0.5112 0.9601 0.8321 0.443 Uiso 1 1 calc R U .
H64B H 0.4939 0.9366 0.8143 0.443 Uiso 1 1 calc R U .
H64C H 0.5188 0.9227 0.8283 0.443 Uiso 1 1 calc R U .
C65 C 0.5170(5) 0.9327(7) 0.7908(4) 0.277(16) Uiso 1 1 d D . .
H65A H 0.5246 0.9113 0.7972 0.415 Uiso 1 1 calc R U .
H65B H 0.501 0.9282 0.7822 0.415 Uiso 1 1 calc R U .
H65C H 0.5244 0.942 0.7825 0.415 Uiso 1 1 calc R U .
C66 C 0.6045(5) 0.8700(7) 0.8251(4) 0.129(11) Uiso 1 1 d D . .
C67 C 0.6018(4) 0.8446(6) 0.8053(3) 0.200(11) Uiso 1 1 d D . .
C68 C 0.6161(4) 0.8613(7) 0.7956(4) 0.269(15) Uiso 1 1 d D . .
H68A H 0.6108 0.8848 0.7916 0.404 Uiso 1 1 calc R U .
H68B H 0.6321 0.8617 0.8053 0.404 Uiso 1 1 calc R U .
H68C H 0.6145 0.8481 0.7836 0.404 Uiso 1 1 calc R U .
C69 C 0.5760(3) 0.8466(6) 0.7910(3) 0.221(12) Uiso 1 1 d D . .
H69A H 0.572 0.8702 0.7864 0.331 Uiso 1 1 calc R U .
H69B H 0.5728 0.8316 0.7793 0.331 Uiso 1 1 calc R U .
H69C H 0.5671 0.8391 0.7983 0.331 Uiso 1 1 calc R U .
C70 C 0.6079(5) 0.8082(6) 0.8124(4) 0.254(14) Uiso 1 1 d D . .
H70A H 0.5978 0.8 0.8184 0.381 Uiso 1 1 calc R U .
H70B H 0.6061 0.7937 0.8008 0.381 Uiso 1 1 calc R U .
H70C H 0.6237 0.8073 0.8225 0.381 Uiso 1 1 calc R U .
C71 C 0.6050(5) 1.0017(9) 0.8280(4) 0.127(11) Uiso 1 1 d . . .
C72 C 0.6201(3) 1.0233(6) 0.8185(3) 0.086(6) Uiso 1 1 d . . .
C73 C 0.6213(3) 1.0563(6) 0.8197(3) 0.110(7) Uiso 1 1 d . . .
H73 H 0.614 1.0687 0.8265 0.132 Uiso 1 1 calc R U .
C74 C 0.6342(4) 1.0739(6) 0.8101(3) 0.124(8) Uiso 1 1 d . . .
H74 H 0.6352 1.0981 0.8098 0.149 Uiso 1 1 calc R U .
C75 C 0.6435(3) 1.0187(6) 0.8011(3) 0.104(8) Uiso 1 1 d . . .
H75 H 0.6513 1.0061 0.7948 0.125 Uiso 1 1 calc R U .
C76 C 0.6308(3) 1.0004(5) 0.8095(3) 0.098(6) Uiso 1 1 d . . .
H76 H 0.6295 0.9762 0.8093 0.118 Uiso 1 1 calc R U .
C77 C 0.5919(5) 0.8783(6) 0.8716(4) 0.098(8) Uiso 1 1 d . . .
C78 C 0.5801(3) 0.8660(5) 0.8857(3) 0.100(6) Uiso 1 1 d . . .
C79 C 0.5627(3) 0.8915(5) 0.8849(3) 0.110(7) Uiso 1 1 d . . .
H79 H 0.5587 0.9119 0.8771 0.132 Uiso 1 1 calc R U .
C80 C 0.5526(4) 0.8791(6) 0.8989(4) 0.119(9) Uiso 1 1 d . . .
H80 H 0.5415 0.8935 0.9002 0.143 Uiso 1 1 calc R U .
C81 C 0.5730(5) 0.8290(7) 0.9084(4) 0.149(10) Uiso 1 1 d . . .
H81 H 0.5756 0.808 0.9156 0.179 Uiso 1 1 calc R U .
C82 C 0.5854(3) 0.8372(5) 0.8967(3) 0.117(7) Uiso 1 1 d . . .
H82 H 0.5972 0.8225 0.8968 0.141 Uiso 1 1 calc R U .
N83 N 0.6450(2) 1.0525(5) 0.8014(2) 0.100(5) Uani 1 1 d . . .
N84 N 0.5572(3) 0.8521(6) 0.9090(2) 0.110(6) Uani 1 1 d . . .
C91 C 0.6107(5) 0.9472(8) 0.9289(5) 0.245(14) Uiso 1 1 d . . .
H91A H 0.6002 0.9284 0.928 0.368 Uiso 1 1 calc R U .
H91B H 0.6236 0.9467 0.9422 0.368 Uiso 1 1 calc R U .
H91C H 0.6027 0.9692 0.9271 0.368 Uiso 1 1 calc R U .
C92 C 0.6190(4) 0.9431(6) 0.9127(4) 0.174(10) Uiso 1 1 d . . .
H92A H 0.6267 0.9207 0.9144 0.209 Uiso 1 1 calc R U .
H92B H 0.6058 0.9431 0.8994 0.209 Uiso 1 1 calc R U .
C93 C 0.6340(4) 0.9688(6) 0.9128(3) 0.142(8) Uiso 1 1 d . . .
H93A H 0.6485 0.9655 0.9249 0.17 Uiso 1 1 calc R U .
H93B H 0.6277 0.9912 0.9144 0.17 Uiso 1 1 calc R U .
N94 N 0.6390(3) 0.9709(5) 0.8952(3) 0.171(7) Uiso 1 1 d . . .
H94A H 0.6254 0.9748 0.8845 0.205 Uiso 1 1 calc R U .
H94B H 0.6434 0.9495 0.8934 0.205 Uiso 1 1 calc R U .
C95 C 0.6561(4) 0.9959(5) 0.8929(3) 0.138(8) Uiso 1 1 d . . .
H95A H 0.652 1.0193 0.8956 0.166 Uiso 1 1 calc R U .
H95B H 0.6712 0.9906 0.9037 0.166 Uiso 1 1 calc R U .
C96 C 0.6585(5) 0.9973(7) 0.8735(4) 0.213(12) Uiso 1 1 d . . .
H96A H 0.663 0.9742 0.8707 0.255 Uiso 1 1 calc R U .
H96B H 0.6435 1.0026 0.8625 0.255 Uiso 1 1 calc R U .
C97 C 0.6753(4) 1.0226(6) 0.8727(3) 0.178(10) Uiso 1 1 d . . .
H97A H 0.6757 1.0216 0.8594 0.267 Uiso 1 1 calc R U .
H97B H 0.6708 1.0457 0.8749 0.267 Uiso 1 1 calc R U .
H97C H 0.6904 1.0173 0.8832 0.267 Uiso 1 1 calc R U .
C1A C 0.3294(6) 0.8473(9) 0.8685(5) 0.179(17) Uiso 1 1 d D . .
C2A C 0.3359(5) 0.8739(7) 0.8885(4) 0.33(2) Uiso 1 1 d D . .
C3A C 0.3601(5) 0.8866(11) 0.8952(7) 0.50(4) Uiso 1 1 d D . .
H3AA H 0.3616 0.8986 0.884 0.751 Uiso 1 1 calc R U .
H3AB H 0.3639 0.9023 0.9067 0.751 Uiso 1 1 calc R U .
H3AC H 0.3706 0.867 0.8993 0.751 Uiso 1 1 calc R U .
C4A C 0.3186(5) 0.9032(7) 0.8798(5) 0.311(18) Uiso 1 1 d D . .
H4AA H 0.3032 0.8942 0.8756 0.466 Uiso 1 1 calc R U .
H4AB H 0.3215 0.9209 0.8901 0.466 Uiso 1 1 calc R U .
H4AC H 0.3202 0.9132 0.8681 0.466 Uiso 1 1 calc R U .
C5A C 0.3330(7) 0.8550(10) 0.9054(5) 0.42(3) Uiso 1 1 d D . .
H5AA H 0.3173 0.8471 0.9007 0.627 Uiso 1 1 calc R U .
H5AB H 0.3433 0.8352 0.9096 0.627 Uiso 1 1 calc R U .
H5AC H 0.3366 0.8705 0.917 0.627 Uiso 1 1 calc R U .
C6A C 0.2878(4) 0.7906(8) 0.8335(5) 0.145(13) Uiso 1 1 d D . .
C7A C 0.2593(4) 0.7870(5) 0.8256(3) 0.185(10) Uiso 1 1 d D . .
C8A C 0.2472(4) 0.8020(6) 0.8044(3) 0.247(14) Uiso 1 1 d D . .
H8AA H 0.2514 0.8261 0.8045 0.371 Uiso 1 1 calc R U .
H8AB H 0.2516 0.7892 0.795 0.371 Uiso 1 1 calc R U .
H8AC H 0.2307 0.8002 0.8 0.371 Uiso 1 1 calc R U .
C9A C 0.2541(5) 0.8084(7) 0.8411(4) 0.315(18) Uiso 1 1 d D . .
H9AA H 0.2573 0.8327 0.8399 0.473 Uiso 1 1 calc R U .
H9AB H 0.238 0.8058 0.8384 0.473 Uiso 1 1 calc R U .
H9AC H 0.2636 0.8004 0.8548 0.473 Uiso 1 1 calc R U .
C10A C 0.2543(4) 0.7496(5) 0.8276(4) 0.207(11) Uiso 1 1 d D . .
H10D H 0.2628 0.7422 0.8416 0.31 Uiso 1 1 calc R U .
H10E H 0.238 0.7467 0.8237 0.31 Uiso 1 1 calc R U .
H10F H 0.2589 0.7357 0.8187 0.31 Uiso 1 1 calc R U .
C11A C 0.2956(5) 0.8856(7) 0.7921(6) 0.177(17) Uiso 1 1 d D . .
C12A C 0.2792(5) 0.9207(7) 0.7882(4) 0.294(17) Uiso 1 1 d D . .
C13A C 0.2906(6) 0.9470(8) 0.8043(5) 0.40(3) Uiso 1 1 d D . .
H13D H 0.3053 0.9533 0.8044 0.602 Uiso 1 1 calc R U .
H13E H 0.2809 0.9674 0.8016 0.602 Uiso 1 1 calc R U .
H13F H 0.293 0.9374 0.8175 0.602 Uiso 1 1 calc R U .
C14A C 0.2765(6) 0.9348(8) 0.7671(4) 0.33(2) Uiso 1 1 d D . .
H14D H 0.269 0.9174 0.7567 0.497 Uiso 1 1 calc R U .
H14E H 0.2672 0.9556 0.7639 0.497 Uiso 1 1 calc R U .
H14F H 0.2915 0.94 0.7676 0.497 Uiso 1 1 calc R U .
C15A C 0.2563(5) 0.9087(9) 0.7864(6) 0.36(2) Uiso 1 1 d D . .
H15D H 0.2501 0.8917 0.7756 0.54 Uiso 1 1 calc R U .
H15E H 0.258 0.8983 0.7992 0.54 Uiso 1 1 calc R U .
H15F H 0.2459 0.9283 0.7833 0.54 Uiso 1 1 calc R U .
C16A C 0.3553(4) 0.8686(6) 0.8163(5) 0.169(12) Uiso 1 1 d D . .
C17A C 0.3780(4) 0.8946(6) 0.8252(4) 0.222(12) Uiso 1 1 d D . .
C18A C 0.3911(4) 0.8884(7) 0.8480(3) 0.255(14) Uiso 1 1 d D . .
H18D H 0.3809 0.8924 0.8547 0.383 Uiso 1 1 calc R U .
H18E H 0.3966 0.8647 0.8504 0.383 Uiso 1 1 calc R U .
H18F H 0.404 0.9042 0.8536 0.383 Uiso 1 1 calc R U .
C19A C 0.3684(5) 0.9317(6) 0.8219(4) 0.274(15) Uiso 1 1 d D . .
H19D H 0.3595 0.9352 0.8298 0.41 Uiso 1 1 calc R U .
H19E H 0.381 0.9481 0.8262 0.41 Uiso 1 1 calc R U .
H19F H 0.3586 0.9352 0.8075 0.41 Uiso 1 1 calc R U .
C20A C 0.3917(5) 0.8894(7) 0.8130(4) 0.288(16) Uiso 1 1 d D . .
H20D H 0.382 0.8939 0.7987 0.433 Uiso 1 1 calc R U .
H20E H 0.4046 0.9051 0.8177 0.433 Uiso 1 1 calc R U .
H20F H 0.3972 0.8657 0.8146 0.433 Uiso 1 1 calc R U .
C21A C 0.3285(7) 0.8635(8) 0.7471(6) 0.22(3) Uiso 1 1 d D . .
C22A C 0.3246(4) 0.8965(7) 0.7307(4) 0.260(15) Uiso 1 1 d D . .
C23A C 0.3049(5) 0.8879(9) 0.7109(4) 0.35(2) Uiso 1 1 d D . .
H23D H 0.3083 0.8669 0.7053 0.527 Uiso 1 1 calc R U .
H23E H 0.2912 0.8844 0.7132 0.527 Uiso 1 1 calc R U .
H23F H 0.3024 0.9068 0.7013 0.527 Uiso 1 1 calc R U .
C24A C 0.3477(4) 0.8980(8) 0.7292(5) 0.293(17) Uiso 1 1 d D . .
H24D H 0.3598 0.9036 0.7425 0.44 Uiso 1 1 calc R U .
H24E H 0.3509 0.8756 0.7248 0.44 Uiso 1 1 calc R U .
H24F H 0.3471 0.9155 0.7194 0.44 Uiso 1 1 calc R U .
C25A C 0.3205(5) 0.9288(7) 0.7402(4) 0.282(16) Uiso 1 1 d D . .
H25D H 0.3337 0.9334 0.7529 0.422 Uiso 1 1 calc R U .
H25E H 0.3181 0.9482 0.731 0.422 Uiso 1 1 calc R U .
H25F H 0.307 0.9258 0.7428 0.422 Uiso 1 1 calc R U .
C26A C 0.2895(4) 0.7961(8) 0.7446(4) 0.172(14) Uiso 1 1 d D . .
C27A C 0.2622(4) 0.7863(5) 0.7281(3) 0.177(10) Uiso 1 1 d D . .
C28A C 0.2579(5) 0.8075(6) 0.7095(3) 0.258(14) Uiso 1 1 d D . .
H28D H 0.2687 0.8007 0.7039 0.387 Uiso 1 1 calc R U .
H28E H 0.2423 0.8035 0.6994 0.387 Uiso 1 1 calc R U .
H28F H 0.2599 0.8318 0.7131 0.387 Uiso 1 1 calc R U .
C29A C 0.2628(4) 0.7480(5) 0.7239(4) 0.241(13) Uiso 1 1 d D . .
H29D H 0.2729 0.744 0.7173 0.361 Uiso 1 1 calc R U .
H29E H 0.2684 0.7353 0.7367 0.361 Uiso 1 1 calc R U .
H29F H 0.2474 0.7401 0.7151 0.361 Uiso 1 1 calc R U .
C30A C 0.2468(4) 0.7938(6) 0.7384(4) 0.222(12) Uiso 1 1 d D . .
H30D H 0.2509 0.779 0.7502 0.332 Uiso 1 1 calc R U .
H30E H 0.2486 0.8179 0.7427 0.332 Uiso 1 1 calc R U .
H30F H 0.231 0.7896 0.729 0.332 Uiso 1 1 calc R U .
C31A C 0.3351(5) 0.7454(9) 0.7173(3) 0.161(16) Uiso 1 1 d D . .
C32A C 0.3274(4) 0.7459(6) 0.6919(4) 0.217(12) Uiso 1 1 d D . .
C33A C 0.3078(4) 0.7216(7) 0.6820(4) 0.271(15) Uiso 1 1 d D . .
H33D H 0.3126 0.6983 0.6873 0.407 Uiso 1 1 calc R U .
H33E H 0.2951 0.7288 0.6851 0.407 Uiso 1 1 calc R U .
H33F H 0.303 0.7217 0.6674 0.407 Uiso 1 1 calc R U .
C34A C 0.3490(4) 0.7342(7) 0.6895(4) 0.281(16) Uiso 1 1 d D . .
H34D H 0.3612 0.7509 0.6961 0.421 Uiso 1 1 calc R U .
H34E H 0.3538 0.7117 0.6958 0.421 Uiso 1 1 calc R U .
H34F H 0.3457 0.7328 0.6751 0.421 Uiso 1 1 calc R U .
C35A C 0.3219(5) 0.7824(6) 0.6849(4) 0.296(17) Uiso 1 1 d D . .
H35D H 0.3354 0.7967 0.6919 0.444 Uiso 1 1 calc R U .
H35E H 0.3174 0.7836 0.6703 0.444 Uiso 1 1 calc R U .
H35F H 0.3094 0.7907 0.688 0.444 Uiso 1 1 calc R U .
C36A C 0.3840(4) 0.7655(9) 0.7644(5) 0.166(16) Uiso 1 1 d D . .
C37A C 0.4118(5) 0.7760(7) 0.7733(4) 0.295(17) Uiso 1 1 d D . .
C38A C 0.4169(6) 0.8081(8) 0.7861(5) 0.40(3) Uiso 1 1 d D . .
H38D H 0.4074 0.8269 0.7781 0.599 Uiso 1 1 calc R U .
H38E H 0.4137 0.804 0.7979 0.599 Uiso 1 1 calc R U .
H38F H 0.433 0.8142 0.7906 0.599 Uiso 1 1 calc R U .
C39A C 0.4153(6) 0.7838(8) 0.7539(4) 0.34(2) Uiso 1 1 d D . .
H39D H 0.4058 0.8034 0.7468 0.506 Uiso 1 1 calc R U .
H39E H 0.4313 0.7892 0.7576 0.506 Uiso 1 1 calc R U .
H39F H 0.4109 0.7637 0.745 0.506 Uiso 1 1 calc R U .
C40A C 0.4259(5) 0.7461(7) 0.7847(5) 0.309(18) Uiso 1 1 d D . .
H40D H 0.4221 0.7259 0.7759 0.464 Uiso 1 1 calc R U .
H40E H 0.4421 0.7516 0.7892 0.464 Uiso 1 1 calc R U .
H40F H 0.4228 0.7413 0.7965 0.464 Uiso 1 1 calc R U .
O17A O 0.3717(4) 0.6656(6) 0.7474(3) 0.242(9) Uani 1 1 d D . .
O18A O 0.3916(3) 0.6338(5) 0.7766(3) 0.229(8) Uani 1 1 d D . .
C41A C 0.3872(6) 0.6459(8) 0.7596(4) 0.216(18) Uiso 1 1 d D . .
C42A C 0.4014(5) 0.6242(8) 0.7483(5) 0.51(4) Uiso 1 1 d D . .
C43A C 0.4265(5) 0.6302(12) 0.7605(6) 0.45(3) Uiso 1 1 d D . .
H43D H 0.4299 0.6547 0.7604 0.672 Uiso 1 1 calc R U .
H43E H 0.4309 0.6226 0.7745 0.672 Uiso 1 1 calc R U .
H43F H 0.4352 0.6172 0.7546 0.672 Uiso 1 1 calc R U .
C44A C 0.3931(8) 0.6397(11) 0.7269(5) 0.46(3) Uiso 1 1 d D . .
H44D H 0.398 0.6637 0.7279 0.697 Uiso 1 1 calc R U .
H44E H 0.3996 0.6267 0.7191 0.697 Uiso 1 1 calc R U .
H44F H 0.3765 0.6385 0.7201 0.697 Uiso 1 1 calc R U .
C45A C 0.3943(9) 0.5873(8) 0.7474(8) 0.52(4) Uiso 1 1 d D . .
H45D H 0.3779 0.5855 0.7393 0.786 Uiso 1 1 calc R U .
H45E H 0.4023 0.5735 0.7412 0.786 Uiso 1 1 calc R U .
H45F H 0.398 0.5789 0.7611 0.786 Uiso 1 1 calc R U .
C46A C 0.3307(5) 0.6405(9) 0.7564(5) 0.202(19) Uiso 1 1 d D . .
C47A C 0.3070(4) 0.6167(6) 0.7445(4) 0.241(13) Uiso 1 1 d D . .
C48A C 0.2888(5) 0.6392(8) 0.7295(4) 0.326(19) Uiso 1 1 d D . .
H48D H 0.2943 0.6486 0.7199 0.489 Uiso 1 1 calc R U .
H48E H 0.2751 0.6257 0.7223 0.489 Uiso 1 1 calc R U .
H48F H 0.2854 0.6581 0.7367 0.489 Uiso 1 1 calc R U .
C49A C 0.3133(6) 0.5880(8) 0.7328(5) 0.39(2) Uiso 1 1 d D . .
H49D H 0.3251 0.5732 0.7425 0.579 Uiso 1 1 calc R U .
H49E H 0.2998 0.5743 0.725 0.579 Uiso 1 1 calc R U .
H49F H 0.319 0.5985 0.7236 0.579 Uiso 1 1 calc R U .
C50A C 0.3021(5) 0.5996(7) 0.7609(4) 0.253(14) Uiso 1 1 d D . .
H50D H 0.3153 0.5859 0.7695 0.38 Uiso 1 1 calc R U .
H50E H 0.2991 0.6172 0.7691 0.38 Uiso 1 1 calc R U .
H50F H 0.2888 0.5848 0.7547 0.38 Uiso 1 1 calc R U .
C51A C 0.3755(7) 0.5762(8) 0.8136(6) 0.23(2) Uiso 1 1 d D . .
C52A C 0.3802(5) 0.5336(8) 0.8123(5) 0.33(2) Uiso 1 1 d D . .
C53A C 0.3948(8) 0.5277(12) 0.8010(7) 0.50(4) Uiso 1 1 d D . .
H53D H 0.4091 0.5401 0.8078 0.752 Uiso 1 1 calc R U .
H53E H 0.3979 0.5031 0.8009 0.752 Uiso 1 1 calc R U .
H53F H 0.3868 0.5359 0.7871 0.752 Uiso 1 1 calc R U .
C54A C 0.3926(8) 0.5225(11) 0.8348(5) 0.51(4) Uiso 1 1 d D . .
H54D H 0.4076 0.5335 0.8409 0.758 Uiso 1 1 calc R U .
H54E H 0.3836 0.5294 0.8421 0.758 Uiso 1 1 calc R U .
H54F H 0.3945 0.4975 0.8355 0.758 Uiso 1 1 calc R U .
C55A C 0.3574(6) 0.5160(11) 0.8036(7) 0.52(4) Uiso 1 1 d D . .
H55D H 0.3492 0.5214 0.8119 0.773 Uiso 1 1 calc R U .
H55E H 0.3485 0.524 0.7898 0.773 Uiso 1 1 calc R U .
H55F H 0.3596 0.4912 0.8036 0.773 Uiso 1 1 calc R U .
C56A C 0.4087(4) 0.6488(7) 0.8349(5) 0.159(13) Uiso 1 1 d D . .
C57A C 0.4370(4) 0.6548(6) 0.8486(3) 0.199(11) Uiso 1 1 d D . .
C58A C 0.4405(4) 0.6689(6) 0.8690(3) 0.224(12) Uiso 1 1 d D . .
H58D H 0.4346 0.6525 0.8758 0.335 Uiso 1 1 calc R U .
H58E H 0.4568 0.6724 0.8773 0.335 Uiso 1 1 calc R U .
H58F H 0.4325 0.6907 0.8673 0.335 Uiso 1 1 calc R U .
C59A C 0.4472(5) 0.6185(6) 0.8506(5) 0.325(19) Uiso 1 1 d D . .
H59D H 0.4415 0.604 0.8585 0.488 Uiso 1 1 calc R U .
H59E H 0.4428 0.6085 0.8372 0.488 Uiso 1 1 calc R U .
H59F H 0.4638 0.6198 0.8576 0.488 Uiso 1 1 calc R U .
C60A C 0.4455(5) 0.6778(7) 0.8365(4) 0.292(17) Uiso 1 1 d D . .
H60D H 0.4426 0.6669 0.8236 0.437 Uiso 1 1 calc R U .
H60E H 0.4376 0.6998 0.8341 0.437 Uiso 1 1 calc R U .
H60F H 0.4619 0.6815 0.8441 0.437 Uiso 1 1 calc R U .
C61A C 0.3767(5) 0.6208(8) 0.8807(4) 0.159(15) Uiso 1 1 d D . .
C62A C 0.3961(5) 0.5985(7) 0.9005(4) 0.41(3) Uiso 1 1 d D . .
C63A C 0.4012(6) 0.5647(7) 0.8933(5) 0.35(2) Uiso 1 1 d D . .
H63D H 0.3872 0.5512 0.8872 0.523 Uiso 1 1 calc R U .
H63E H 0.4073 0.5688 0.8833 0.523 Uiso 1 1 calc R U .
H63F H 0.4124 0.5521 0.9048 0.523 Uiso 1 1 calc R U .
C64A C 0.3840(5) 0.5920(7) 0.9147(4) 0.262(14) Uiso 1 1 d D . .
H64D H 0.3807 0.614 0.9193 0.393 Uiso 1 1 calc R U .
H64E H 0.3698 0.5796 0.9072 0.393 Uiso 1 1 calc R U .
H64F H 0.3939 0.5784 0.9263 0.393 Uiso 1 1 calc R U .
C65A C 0.4165(5) 0.6218(9) 0.9103(6) 0.41(3) Uiso 1 1 d D . .
H65D H 0.4118 0.6432 0.9146 0.622 Uiso 1 1 calc R U .
H65E H 0.428 0.6104 0.9222 0.622 Uiso 1 1 calc R U .
H65F H 0.4229 0.627 0.9006 0.622 Uiso 1 1 calc R U .
C66A C 0.3276(5) 0.7221(8) 0.8898(4) 0.139(15) Uiso 1 1 d D . .
C67A C 0.3151(4) 0.7130(6) 0.9055(4) 0.245(14) Uiso 1 1 d D . .
C68A C 0.3272(5) 0.6825(7) 0.9188(4) 0.282(16) Uiso 1 1 d D . .
H68D H 0.3262 0.6626 0.9102 0.424 Uiso 1 1 calc R U .
H68E H 0.3432 0.6883 0.9269 0.424 Uiso 1 1 calc R U .
H68F H 0.3199 0.677 0.9278 0.424 Uiso 1 1 calc R U .
C69A C 0.2903(4) 0.7032(9) 0.8904(5) 0.36(2) Uiso 1 1 d D . .
H69D H 0.2906 0.6818 0.8835 0.538 Uiso 1 1 calc R U .
H69E H 0.2809 0.7001 0.8979 0.538 Uiso 1 1 calc R U .
H69F H 0.2839 0.7215 0.8805 0.538 Uiso 1 1 calc R U .
C70A C 0.3150(5) 0.7459(7) 0.9163(4) 0.314(18) Uiso 1 1 d D . .
H70D H 0.3068 0.7637 0.9064 0.471 Uiso 1 1 calc R U .
H70E H 0.3074 0.7421 0.9253 0.471 Uiso 1 1 calc R U .
H70F H 0.3307 0.7534 0.9243 0.471 Uiso 1 1 calc R U .
C71A C 0.3197(6) 0.6402(7) 0.8374(5) 0.125(11) Uiso 1 1 d . . .
C72A C 0.2930(4) 0.6331(6) 0.8224(3) 0.118(7) Uiso 1 1 d . . .
C73A C 0.2856(4) 0.6061(6) 0.8080(3) 0.142(8) Uiso 1 1 d . . .
H73A H 0.2963 0.5909 0.8067 0.17 Uiso 1 1 calc R U .
C74A C 0.2615(4) 0.6018(6) 0.7953(3) 0.123(9) Uiso 1 1 d . . .
H74A H 0.2559 0.5839 0.7856 0.148 Uiso 1 1 calc R U .
C75A C 0.2530(4) 0.6514(6) 0.8110(4) 0.124(8) Uiso 1 1 d . . .
H75A H 0.2421 0.6668 0.8119 0.149 Uiso 1 1 calc R U .
C76A C 0.2776(4) 0.6543(5) 0.8236(3) 0.117(7) Uiso 1 1 d . . .
H76A H 0.2828 0.6723 0.8332 0.141 Uiso 1 1 calc R U .
C77A C 0.3848(9) 0.7501(11) 0.8848(6) 0.199(18) Uiso 1 1 d . . .
C78A C 0.4085(4) 0.7648(6) 0.8935(3) 0.101(6) Uiso 1 1 d . . .
C79A C 0.4100(3) 0.7986(6) 0.8929(3) 0.103(6) Uiso 1 1 d . . .
H79A H 0.397 0.8132 0.8877 0.124 Uiso 1 1 calc R U .
C80A C 0.4328(5) 0.8111(7) 0.9009(3) 0.133(9) Uiso 1 1 d . . .
H80A H 0.4357 0.835 0.9014 0.159 Uiso 1 1 calc R U .
C81A C 0.4470(4) 0.7533(7) 0.9067(3) 0.124(9) Uiso 1 1 d . . .
H81A H 0.4596 0.7381 0.9113 0.149 Uiso 1 1 calc R U .
C82A C 0.4243(4) 0.7400(6) 0.8988(3) 0.119(7) Uiso 1 1 d . . .
H82A H 0.4208 0.7162 0.8973 0.143 Uiso 1 1 calc R U .
N83A N 0.4503(3) 0.7879(6) 0.9077(2) 0.126(6) Uani 1 1 d . . .
N84A N 0.2475(3) 0.6246(5) 0.7981(2) 0.108(5) Uani 1 1 d . . .
C91A C 0.4081(4) 0.7757(6) 0.8382(3) 0.177(10) Uiso 1 1 d . . .
H91D H 0.4218 0.7716 0.8506 0.266 Uiso 1 1 calc R U .
H91E H 0.4117 0.7732 0.8265 0.266 Uiso 1 1 calc R U .
H91F H 0.4024 0.7989 0.8384 0.266 Uiso 1 1 calc R U .
C92A C 0.3902(5) 0.7500(7) 0.8367(4) 0.213(12) Uiso 1 1 d . . .
H92C H 0.3869 0.7523 0.8487 0.256 Uiso 1 1 calc R U .
H92D H 0.3961 0.7266 0.8367 0.256 Uiso 1 1 calc R U .
C93A C 0.3671(4) 0.7546(6) 0.8168(3) 0.159(9) Uiso 1 1 d . . .
H93C H 0.3621 0.7788 0.816 0.191 Uiso 1 1 calc R U .
H93D H 0.3702 0.75 0.8049 0.191 Uiso 1 1 calc R U .
N94A N 0.3475(3) 0.7311(5) 0.8159(3) 0.173(7) Uiso 1 1 d . . .
H94C H 0.3525 0.7092 0.817 0.208 Uiso 1 1 calc R U .
H94D H 0.3451 0.7355 0.8271 0.208 Uiso 1 1 calc R U .
C95A C 0.3243(4) 0.7323(6) 0.7979(4) 0.180(10) Uiso 1 1 d . . .
H95C H 0.3174 0.7551 0.7973 0.216 Uiso 1 1 calc R U .
H95D H 0.3264 0.7292 0.7853 0.216 Uiso 1 1 calc R U .
C96A C 0.3091(5) 0.7067(7) 0.7987(4) 0.202(11) Uiso 1 1 d . . .
H96C H 0.3091 0.7074 0.8123 0.243 Uiso 1 1 calc R U .
H96D H 0.315 0.684 0.7971 0.243 Uiso 1 1 calc R U .
C97A C 0.2835(5) 0.7100(7) 0.7822(4) 0.221(12) Uiso 1 1 d . . .
H97D H 0.2745 0.6913 0.7841 0.332 Uiso 1 1 calc R U .
H97E H 0.2773 0.7321 0.7839 0.332 Uiso 1 1 calc R U .
H97F H 0.2832 0.7087 0.7687 0.332 Uiso 1 1 calc R U .
C1B C 0.6166(6) 0.9846(8) 1.0684(5) 0.152(11) Uiso 1 1 d . . .
C2B C 0.6141(5) 1.0180(8) 1.0540(5) 0.276(16) Uiso 1 1 d D . .
C3B C 0.5975(5) 1.0395(8) 1.0587(5) 0.281(16) Uiso 1 1 d D . .
H3BA H 0.5846 1.0252 1.0576 0.421 Uiso 1 1 calc R U .
H3BB H 0.6051 1.0486 1.0724 0.421 Uiso 1 1 calc R U .
H3BC H 0.5921 1.0584 1.049 0.421 Uiso 1 1 calc R U .
C4B C 0.6029(5) 1.0012(8) 1.0325(5) 0.307(18) Uiso 1 1 d D . .
H4BA H 0.6142 0.9875 1.0302 0.46 Uiso 1 1 calc R U .
H4BB H 0.5903 0.9863 1.0317 0.46 Uiso 1 1 calc R U .
H4BC H 0.597 1.0191 1.0222 0.46 Uiso 1 1 calc R U .
C5B C 0.6344(5) 1.0392(8) 1.0555(5) 0.306(18) Uiso 1 1 d D . .
H5BA H 0.6449 1.0247 1.0524 0.459 Uiso 1 1 calc R U .
H5BB H 0.6292 1.0582 1.0458 0.459 Uiso 1 1 calc R U .
H5BC H 0.6422 1.0484 1.0692 0.459 Uiso 1 1 calc R U .
C6B C 0.6486(5) 0.9594(5) 1.1226(3) 0.124(9) Uiso 1 1 d D . .
C7B C 0.6604(4) 0.9798(5) 1.1449(3) 0.170(9) Uiso 1 1 d D . .
C8B C 0.6492(4) 0.9679(5) 1.1585(3) 0.182(10) Uiso 1 1 d D . .
H8BA H 0.6329 0.9727 1.1519 0.273 Uiso 1 1 calc R U .
H8BB H 0.6516 0.9432 1.1609 0.273 Uiso 1 1 calc R U .
H8BC H 0.656 0.9801 1.1714 0.273 Uiso 1 1 calc R U .
C9B C 0.6550(5) 1.0181(5) 1.1389(4) 0.275(15) Uiso 1 1 d D . .
H9BA H 0.6385 1.0217 1.1333 0.413 Uiso 1 1 calc R U .
H9BB H 0.6624 1.0326 1.1509 0.413 Uiso 1 1 calc R U .
H9BC H 0.6606 1.0242 1.1288 0.413 Uiso 1 1 calc R U .
C10B C 0.6855(4) 0.9736(7) 1.1536(4) 0.258(14) Uiso 1 1 d D . .
H10G H 0.6915 0.9818 1.1441 0.386 Uiso 1 1 calc R U .
H10H H 0.6929 0.9859 1.1664 0.386 Uiso 1 1 calc R U .
H10I H 0.6885 0.949 1.1559 0.386 Uiso 1 1 calc R U .
C11B C 0.7005(7) 0.9481(10) 1.0956(6) 0.24(2) Uiso 1 1 d D . .
C12B C 0.7195(5) 0.9792(8) 1.0985(5) 0.36(2) Uiso 1 1 d D . .
C13B C 0.7117(7) 1.0124(8) 1.1045(6) 0.40(3) Uiso 1 1 d D . .
H13G H 0.6966 1.0185 1.0942 0.597 Uiso 1 1 calc R U .
H13H H 0.7111 1.0094 1.1176 0.597 Uiso 1 1 calc R U .
H13I H 0.7225 1.0307 1.1055 0.597 Uiso 1 1 calc R U .
C14B C 0.7193(7) 0.9823(10) 1.0770(5) 0.38(2) Uiso 1 1 d D . .
H14G H 0.7042 0.9901 1.0674 0.563 Uiso 1 1 calc R U .
H14H H 0.7308 0.9988 1.0774 0.563 Uiso 1 1 calc R U .
H14I H 0.7225 0.9599 1.0728 0.563 Uiso 1 1 calc R U .
C15B C 0.7428(6) 0.9671(11) 1.1133(6) 0.48(3) Uiso 1 1 d D . .
H15G H 0.7466 0.9457 1.1084 0.714 Uiso 1 1 calc R U .
H15H H 0.7542 0.9846 1.1145 0.714 Uiso 1 1 calc R U .
H15I H 0.7427 0.9632 1.1265 0.714 Uiso 1 1 calc R U .
C16B C 0.6653(6) 0.8906(8) 1.0585(4) 0.211(15) Uiso 1 1 d D . .
C17B C 0.6610(4) 0.8836(6) 1.0341(4) 0.230(13) Uiso 1 1 d D . .
C18B C 0.6642(5) 0.8457(6) 1.0314(4) 0.250(14) Uiso 1 1 d D . .
H18G H 0.6531 0.8324 1.0344 0.374 Uiso 1 1 calc R U .
H18H H 0.6619 0.8414 1.0174 0.374 Uiso 1 1 calc R U .
H18I H 0.6796 0.8388 1.0406 0.374 Uiso 1 1 calc R U .
C19B C 0.6355(4) 0.8943(6) 1.0212(4) 0.236(13) Uiso 1 1 d D . .
H19G H 0.6254 0.8779 1.0235 0.354 Uiso 1 1 calc R U .
H19H H 0.6329 0.9173 1.0253 0.354 Uiso 1 1 calc R U .
H19I H 0.6324 0.8944 1.0068 0.354 Uiso 1 1 calc R U .
C20B C 0.6761(5) 0.9092(7) 1.0303(5) 0.290(16) Uiso 1 1 d D . .
H20G H 0.672 0.9324 1.0326 0.435 Uiso 1 1 calc R U .
H20H H 0.692 0.9046 1.0395 0.435 Uiso 1 1 calc R U .
H20I H 0.6743 0.9072 1.0163 0.435 Uiso 1 1 calc R U .
C21B C 0.7284(5) 0.8223(10) 1.0946(6) 0.189(18) Uiso 1 1 d D . .
C22B C 0.7516(5) 0.8210(8) 1.0891(5) 0.48(3) Uiso 1 1 d D . .
C23B C 0.7726(5) 0.8224(10) 1.1090(5) 0.41(3) Uiso 1 1 d D . .
H23G H 0.7731 0.8022 1.1171 0.608 Uiso 1 1 calc R U .
H23H H 0.7862 0.8228 1.1063 0.608 Uiso 1 1 calc R U .
H23I H 0.7722 0.8432 1.1164 0.608 Uiso 1 1 calc R U .
C24B C 0.7489(6) 0.7868(8) 1.0772(5) 0.34(2) Uiso 1 1 d D . .
H24G H 0.7502 0.7674 1.0862 0.507 Uiso 1 1 calc R U .
H24H H 0.7339 0.7863 1.0658 0.507 Uiso 1 1 calc R U .
H24I H 0.7607 0.7853 1.0723 0.507 Uiso 1 1 calc R U .
C25B C 0.7495(8) 0.8514(9) 1.0755(6) 0.49(3) Uiso 1 1 d D . .
H25G H 0.7356 0.8491 1.063 0.741 Uiso 1 1 calc R U .
H25H H 0.7487 0.8726 1.0825 0.741 Uiso 1 1 calc R U .
H25I H 0.7627 0.8522 1.0723 0.741 Uiso 1 1 calc R U .
C26B C 0.7192(5) 0.8385(9) 1.1392(4) 0.166(16) Uiso 1 1 d D . .
C27B C 0.7379(4) 0.8441(6) 1.1637(4) 0.234(13) Uiso 1 1 d D . .
C28B C 0.7327(5) 0.8777(6) 1.1711(4) 0.253(14) Uiso 1 1 d D . .
H28G H 0.7341 0.8964 1.1627 0.379 Uiso 1 1 calc R U .
H28H H 0.7171 0.8771 1.1702 0.379 Uiso 1 1 calc R U .
H28I H 0.7434 0.8813 1.1852 0.379 Uiso 1 1 calc R U .
C29B C 0.7617(4) 0.8449(7) 1.1627(4) 0.246(13) Uiso 1 1 d D . .
H29G H 0.7627 0.8655 1.1554 0.37 Uiso 1 1 calc R U .
H29H H 0.7738 0.8454 1.1764 0.37 Uiso 1 1 calc R U .
H29I H 0.7634 0.8245 1.1556 0.37 Uiso 1 1 calc R U .
C30B C 0.7365(5) 0.8125(6) 1.1749(4) 0.286(16) Uiso 1 1 d D . .
H30G H 0.7402 0.7923 1.1689 0.429 Uiso 1 1 calc R U .
H30H H 0.7474 0.8144 1.1891 0.429 Uiso 1 1 calc R U .
H30I H 0.7211 0.8102 1.1741 0.429 Uiso 1 1 calc R U .
C31B C 0.7114(6) 0.7124(9) 1.1267(6) 0.22(2) Uiso 1 1 d D . .
C32B C 0.7338(5) 0.6848(7) 1.1363(4) 0.269(15) Uiso 1 1 d D . .
C33B C 0.7554(5) 0.7051(8) 1.1458(5) 0.35(2) Uiso 1 1 d D . .
H33G H 0.7565 0.7207 1.1357 0.519 Uiso 1 1 calc R U .
H33H H 0.7552 0.7185 1.1571 0.519 Uiso 1 1 calc R U .
H33I H 0.7684 0.6895 1.1507 0.519 Uiso 1 1 calc R U .
C34B C 0.7322(5) 0.6649(7) 1.1171(4) 0.282(16) Uiso 1 1 d D . .
H34G H 0.7179 0.652 1.1113 0.422 Uiso 1 1 calc R U .
H34H H 0.7326 0.6813 1.107 0.422 Uiso 1 1 calc R U .
H34I H 0.745 0.6491 1.1208 0.422 Uiso 1 1 calc R U .
C35B C 0.7305(6) 0.6600(8) 1.1506(5) 0.35(2) Uiso 1 1 d D . .
H35G H 0.7162 0.6475 1.1435 0.53 Uiso 1 1 calc R U .
H35H H 0.7431 0.6437 1.1556 0.53 Uiso 1 1 calc R U .
H35I H 0.7299 0.6726 1.162 0.53 Uiso 1 1 calc R U .
C36B C 0.6668(7) 0.7389(9) 1.0759(4) 0.21(2) Uiso 1 1 d D . .
C37B C 0.6584(5) 0.7222(7) 1.0521(4) 0.302(18) Uiso 1 1 d D . .
C38B C 0.6350(5) 0.7070(8) 1.0458(5) 0.34(2) Uiso 1 1 d D . .
H38G H 0.6355 0.6895 1.0556 0.504 Uiso 1 1 calc R U .
H38H H 0.6243 0.7251 1.0452 0.504 Uiso 1 1 calc R U .
H38I H 0.6301 0.6964 1.0324 0.504 Uiso 1 1 calc R U .
C39B C 0.6767(5) 0.6936(7) 1.0558(5) 0.302(17) Uiso 1 1 d D . .
H39G H 0.6749 0.6757 1.0645 0.453 Uiso 1 1 calc R U .
H39H H 0.6747 0.6835 1.0428 0.453 Uiso 1 1 calc R U .
H39I H 0.6919 0.7036 1.0624 0.453 Uiso 1 1 calc R U .
C40B C 0.6612(5) 0.7496(7) 1.0388(5) 0.317(18) Uiso 1 1 d D . .
H40G H 0.677 0.7573 1.0445 0.475 Uiso 1 1 calc R U .
H40H H 0.6571 0.7403 1.0252 0.475 Uiso 1 1 calc R U .
H40I H 0.6512 0.769 1.038 0.475 Uiso 1 1 calc R U .
C41B C 0.6351(8) 0.6676(8) 1.1080(6) 0.221(17) Uiso 1 1 d D . .
C42B C 0.6338(6) 0.6270(8) 1.0995(5) 0.52(4) Uiso 1 1 d D . .
C43B C 0.6394(9) 0.6266(13) 1.0813(7) 0.57(4) Uiso 1 1 d D . .
H43G H 0.6281 0.6402 1.0704 0.855 Uiso 1 1 calc R U .
H43H H 0.6545 0.6363 1.085 0.855 Uiso 1 1 calc R U .
H43I H 0.639 0.6029 1.0767 0.855 Uiso 1 1 calc R U .
C44B C 0.6090(6) 0.6154(11) 1.0936(7) 0.43(3) Uiso 1 1 d D . .
H44G H 0.5987 0.6289 1.082 0.652 Uiso 1 1 calc R U .
H44H H 0.6075 0.5911 1.0899 0.652 Uiso 1 1 calc R U .
H44I H 0.6051 0.6189 1.105 0.652 Uiso 1 1 calc R U .
C45B C 0.6501(8) 0.6067(11) 1.1172(7) 0.53(4) Uiso 1 1 d D . .
H45G H 0.6454 0.6082 1.1284 0.801 Uiso 1 1 calc R U .
H45H H 0.6499 0.5827 1.1133 0.801 Uiso 1 1 calc R U .
H45I H 0.6654 0.6161 1.1216 0.801 Uiso 1 1 calc R U .
C46B C 0.6514(6) 0.7246(7) 1.1500(4) 0.170(13) Uiso 1 1 d D . .
C47B C 0.6604(5) 0.7259(7) 1.1753(4) 0.255(14) Uiso 1 1 d D . .
C48B C 0.6467(6) 0.7531(8) 1.1803(5) 0.35(2) Uiso 1 1 d D . .
H48G H 0.6305 0.7469 1.1741 0.518 Uiso 1 1 calc R U .
H48H H 0.6519 0.7545 1.195 0.518 Uiso 1 1 calc R U .
H48I H 0.6488 0.7754 1.1751 0.518 Uiso 1 1 calc R U .
C49B C 0.6546(6) 0.6900(7) 1.1807(5) 0.40(3) Uiso 1 1 d D . .
H49G H 0.6381 0.6866 1.1743 0.607 Uiso 1 1 calc R U .
H49H H 0.662 0.6725 1.1758 0.607 Uiso 1 1 calc R U .
H49I H 0.6601 0.6881 1.1954 0.607 Uiso 1 1 calc R U .
C50B C 0.6857(4) 0.7338(8) 1.1845(5) 0.316(18) Uiso 1 1 d D . .
H50G H 0.6937 0.7157 1.1808 0.475 Uiso 1 1 calc R U .
H50H H 0.6882 0.7559 1.1793 0.475 Uiso 1 1 calc R U .
H50I H 0.6913 0.735 1.1992 0.475 Uiso 1 1 calc R U .
C51B C 0.5742(7) 0.7196(11) 1.1282(6) 0.215(19) Uiso 1 1 d D . .
C52B C 0.5613(5) 0.6896(8) 1.1362(5) 0.37(2) Uiso 1 1 d D . .
C53B C 0.5784(7) 0.6724(12) 1.1550(6) 0.52(4) Uiso 1 1 d D . .
H53G H 0.5903 0.6618 1.1519 0.786 Uiso 1 1 calc R U .
H53H H 0.5852 0.6895 1.1657 0.786 Uiso 1 1 calc R U .
H53I H 0.5708 0.6547 1.1594 0.786 Uiso 1 1 calc R U .
C54B C 0.5521(8) 0.6641(10) 1.1182(6) 0.48(3) Uiso 1 1 d D . .
H54G H 0.565 0.6535 1.1165 0.726 Uiso 1 1 calc R U .
H54H H 0.5431 0.6463 1.1208 0.726 Uiso 1 1 calc R U .
H54I H 0.5426 0.6765 1.1058 0.726 Uiso 1 1 calc R U .
C55B C 0.5422(6) 0.7067(11) 1.1394(7) 0.44(3) Uiso 1 1 d D . .
H55G H 0.5317 0.7174 1.1267 0.654 Uiso 1 1 calc R U .
H55H H 0.534 0.6896 1.1436 0.654 Uiso 1 1 calc R U .
H55I H 0.5485 0.7243 1.1499 0.654 Uiso 1 1 calc R U .
O23B O 0.5869(3) 0.7339(7) 1.0841(3) 0.300(14) Uani 1 1 d D . .
O24B O 0.5585(2) 0.7646(5) 1.0889(3) 0.224(9) Uani 1 1 d D . .
C56B C 0.5670(4) 0.7449(9) 1.0804(4) 0.247(19) Uiso 1 1 d D . .
C57B C 0.5506(5) 0.7410(8) 1.0552(4) 0.43(3) Uiso 1 1 d D . .
C58B C 0.5513(7) 0.7038(8) 1.0494(6) 0.41(3) Uiso 1 1 d D . .
H58G H 0.567 0.6972 1.0528 0.613 Uiso 1 1 calc R U .
H58H H 0.545 0.6893 1.0568 0.613 Uiso 1 1 calc R U .
H58I H 0.5422 0.701 1.0349 0.613 Uiso 1 1 calc R U .
C59B C 0.5624(8) 0.7639(12) 1.0448(6) 0.58(4) Uiso 1 1 d D . .
H59G H 0.5774 0.7543 1.0474 0.868 Uiso 1 1 calc R U .
H59H H 0.5531 0.7645 1.0302 0.868 Uiso 1 1 calc R U .
H59I H 0.5643 0.7872 1.0503 0.868 Uiso 1 1 calc R U .
C60B C 0.5277(5) 0.7559(10) 1.0511(6) 0.43(3) Uiso 1 1 d D . .
H60G H 0.5294 0.7799 1.0554 0.649 Uiso 1 1 calc R U .
H60H H 0.5179 0.7546 1.0365 0.649 Uiso 1 1 calc R U .
H60I H 0.5207 0.7429 1.0585 0.649 Uiso 1 1 calc R U .
C61B C 0.5307(4) 0.8319(9) 1.1054(5) 0.19(2) Uiso 1 1 d D . .
C62B C 0.5028(4) 0.8288(6) 1.1008(4) 0.233(13) Uiso 1 1 d D . .
C63B C 0.5000(6) 0.8029(8) 1.1149(5) 0.39(2) Uiso 1 1 d D . .
H63G H 0.5054 0.7805 1.1127 0.579 Uiso 1 1 calc R U .
H63H H 0.5087 0.8101 1.1289 0.579 Uiso 1 1 calc R U .
H63I H 0.4838 0.8011 1.1121 0.579 Uiso 1 1 calc R U .
C64B C 0.4917(5) 0.8173(8) 1.0785(4) 0.327(19) Uiso 1 1 d D . .
H64G H 0.4941 0.835 1.07 0.491 Uiso 1 1 calc R U .
H64H H 0.4987 0.7958 1.077 0.491 Uiso 1 1 calc R U .
H64I H 0.4754 0.8139 1.0743 0.491 Uiso 1 1 calc R U .
C65B C 0.4947(5) 0.8642(6) 1.1032(4) 0.269(15) Uiso 1 1 d D . .
H65G H 0.497 0.88 1.0938 0.404 Uiso 1 1 calc R U .
H65H H 0.4786 0.8632 1.1003 0.404 Uiso 1 1 calc R U .
H65I H 0.5034 0.8722 1.1171 0.404 Uiso 1 1 calc R U .
C66B C 0.5667(5) 0.9543(7) 1.1048(5) 0.171(17) Uiso 1 1 d D . .
C67B C 0.5581(4) 0.9908(7) 1.1121(4) 0.34(2) Uiso 1 1 d D . .
C68B C 0.5744(5) 0.9977(8) 1.1339(4) 0.299(17) Uiso 1 1 d D . .
H68G H 0.5747 0.9779 1.1423 0.449 Uiso 1 1 calc R U .
H68H H 0.5897 1.0017 1.1347 0.449 Uiso 1 1 calc R U .
H68I H 0.5694 1.018 1.1389 0.449 Uiso 1 1 calc R U .
C69B C 0.5339(4) 0.9819(7) 1.1108(4) 0.247(14) Uiso 1 1 d D . .
H69G H 0.5352 0.9635 1.1204 0.371 Uiso 1 1 calc R U .
H69H H 0.5273 1.0023 1.1142 0.371 Uiso 1 1 calc R U .
H69I H 0.524 0.9744 1.0971 0.371 Uiso 1 1 calc R U .
C70B C 0.5557(6) 1.0192(7) 1.0973(5) 0.34(2) Uiso 1 1 d D . .
H70G H 0.5449 1.0122 1.0837 0.511 Uiso 1 1 calc R U .
H70H H 0.5502 1.04 1.1013 0.511 Uiso 1 1 calc R U .
H70I H 0.5705 1.0237 1.0971 0.511 Uiso 1 1 calc R U .
C71B C 0.5914(5) 0.8485(8) 1.1474(5) 0.124(11) Uiso 1 1 d . . .
C72B C 0.6076(4) 0.8560(6) 1.1697(4) 0.106(7) Uiso 1 1 d . . .
C73B C 0.6163(3) 0.8874(6) 1.1739(3) 0.118(7) Uiso 1 1 d . . .
H73B H 0.6126 0.9042 1.1636 0.141 Uiso 1 1 calc R U .
C74B C 0.6320(4) 0.8956(7) 1.1954(4) 0.135(8) Uiso 1 1 d . . .
H74B H 0.6381 0.9178 1.1997 0.162 Uiso 1 1 calc R U .
C75B C 0.6287(4) 0.8363(7) 1.2053(4) 0.126(9) Uiso 1 1 d . . .
H75B H 0.6328 0.8194 1.2156 0.151 Uiso 1 1 calc R U .
C76B C 0.6123(3) 0.8292(6) 1.1839(3) 0.127(7) Uiso 1 1 d . . .
H76B H 0.6053 0.8074 1.1801 0.152 Uiso 1 1 calc R U .
C77B C 0.5658(7) 0.8957(8) 1.0640(5) 0.155(15) Uiso 1 1 d D . .
C78B C 0.5549(5) 0.8774(7) 1.0415(4) 0.164(9) Uiso 1 1 d D . .
C79B C 0.5331(5) 0.8607(6) 1.0314(4) 0.167(9) Uiso 1 1 d . . .
H79B H 0.5232 0.8585 1.038 0.201 Uiso 1 1 calc R U .
C80B C 0.5264(4) 0.8471(5) 1.0106(4) 0.129(8) Uiso 1 1 d . . .
H80B H 0.5123 0.8354 1.0044 0.155 Uiso 1 1 calc R U .
C81B C 0.5595(5) 0.8689(6) 1.0090(4) 0.146(9) Uiso 1 1 d . . .
H81B H 0.5683 0.8722 1.0015 0.175 Uiso 1 1 calc R U .
C82B C 0.5675(4) 0.8831(5) 1.0292(4) 0.138(8) Uiso 1 1 d . . .
H82B H 0.581 0.8963 1.0345 0.166 Uiso 1 1 calc R U .
N83B N 0.6369(3) 0.8676(5) 1.2087(2) 0.110(5) Uani 1 1 d . . .
N84B N 0.5390(3) 0.8504(6) 1.0003(2) 0.177(9) Uani 1 1 d . . .
C91B C 0.6663(4) 0.8538(6) 1.1645(4) 0.180(10) Uiso 1 1 d . . .
H91G H 0.6625 0.8584 1.176 0.269 Uiso 1 1 calc R U .
H91H H 0.6762 0.8337 1.1675 0.269 Uiso 1 1 calc R U .
H91I H 0.6741 0.8737 1.1622 0.269 Uiso 1 1 calc R U .
C92B C 0.6435(4) 0.8468(6) 1.1448(4) 0.170(9) Uiso 1 1 d . . .
H92E H 0.6355 0.827 1.1472 0.204 Uiso 1 1 calc R U .
H92F H 0.6334 0.867 1.142 0.204 Uiso 1 1 calc R U .
C93B C 0.6484(4) 0.8393(5) 1.1261(3) 0.148(8) Uiso 1 1 d . . .
H93E H 0.6562 0.8592 1.1235 0.178 Uiso 1 1 calc R U .
H93F H 0.6586 0.8192 1.1289 0.178 Uiso 1 1 calc R U .
N94B N 0.6269(3) 0.8323(5) 1.1077(3) 0.169(7) Uiso 1 1 d . . .
H94E H 0.617 0.8499 1.1058 0.203 Uiso 1 1 calc R U .
H94F H 0.6204 0.8129 1.1097 0.203 Uiso 1 1 calc R U .
C95B C 0.6309(4) 0.8279(6) 1.0883(4) 0.188(10) Uiso 1 1 d . . .
H95E H 0.6368 0.8493 1.085 0.225 Uiso 1 1 calc R U .
H95F H 0.6418 0.8091 1.09 0.225 Uiso 1 1 calc R U .
C96B C 0.6072(5) 0.8191(7) 1.0715(4) 0.206(11) Uiso 1 1 d . . .
H96E H 0.5965 0.8381 1.0697 0.247 Uiso 1 1 calc R U .
H96F H 0.6011 0.7981 1.0751 0.247 Uiso 1 1 calc R U .
C97B C 0.6107(5) 0.8129(7) 1.0505(4) 0.242(13) Uiso 1 1 d . . .
H97G H 0.5961 0.8072 1.0395 0.364 Uiso 1 1 calc R U .
H97H H 0.6168 0.8338 1.0472 0.364 Uiso 1 1 calc R U .
H97I H 0.6214 0.7939 1.0525 0.364 Uiso 1 1 calc R U .
C1C C 0.5429(4) 0.9012(5) 0.9539(4) 0.131(9) Uiso 1 1 d D . .
C2C C 0.5463(4) 0.9440(6) 0.9553(4) 0.288(17) Uiso 1 1 d D . .
C3C C 0.5245(5) 0.9613(7) 0.9408(4) 0.319(19) Uiso 1 1 d D . .
H3CA H 0.5121 0.9553 0.9445 0.479 Uiso 1 1 calc R U .
H3CB H 0.5266 0.9862 0.9415 0.479 Uiso 1 1 calc R U .
H3CC H 0.5208 0.9534 0.927 0.479 Uiso 1 1 calc R U .
C4C C 0.5522(5) 0.9508(7) 0.9782(4) 0.284(16) Uiso 1 1 d D . .
H4CA H 0.5392 0.9446 0.981 0.426 Uiso 1 1 calc R U .
H4CB H 0.5654 0.9368 0.9866 0.426 Uiso 1 1 calc R U .
H4CC H 0.5558 0.9751 0.9813 0.426 Uiso 1 1 calc R U .
C5C C 0.5655(4) 0.9528(7) 0.9498(4) 0.274(15) Uiso 1 1 d D . .
H5CA H 0.5794 0.9416 0.9592 0.411 Uiso 1 1 calc R U .
H5CB H 0.5618 0.9449 0.936 0.411 Uiso 1 1 calc R U .
H5CC H 0.5677 0.9778 0.9505 0.411 Uiso 1 1 calc R U .
O3C O 0.5645(2) 0.8189(4) 0.94680(19) 0.154(6) Uani 1 1 d D . .
O4C O 0.5552(3) 0.8152(4) 0.97518(18) 0.182(7) Uani 1 1 d D U .
C6C C 0.5662(3) 0.8097(5) 0.9644(3) 0.136(9) Uiso 1 1 d D . .
C7C C 0.5880(4) 0.7820(6) 0.9739(3) 0.236(13) Uiso 1 1 d D . .
C8C C 0.5925(5) 0.7732(8) 0.9957(4) 0.34(2) Uiso 1 1 d D . .
H8CA H 0.5957 0.7943 1.0037 0.511 Uiso 1 1 calc R U .
H8CB H 0.579 0.762 0.9959 0.511 Uiso 1 1 calc R U .
H8CC H 0.6055 0.7578 1.0014 0.511 Uiso 1 1 calc R U .
C9C C 0.6089(4) 0.7992(8) 0.9724(5) 0.309(18) Uiso 1 1 d D . .
H9CA H 0.6128 0.8203 0.9805 0.463 Uiso 1 1 calc R U .
H9CB H 0.6218 0.7834 0.9776 0.463 Uiso 1 1 calc R U .
H9CC H 0.6052 0.8047 0.9583 0.463 Uiso 1 1 calc R U .
C10C C 0.5830(6) 0.7499(7) 0.9612(5) 0.35(2) Uiso 1 1 d D . .
H10J H 0.5802 0.756 0.9473 0.519 Uiso 1 1 calc R U .
H10K H 0.5961 0.7344 0.9668 0.519 Uiso 1 1 calc R U .
H10L H 0.5696 0.7386 0.9613 0.519 Uiso 1 1 calc R U .
C11C C 0.4801(6) 0.8612(7) 0.9531(6) 0.160(13) Uiso 1 1 d D . .
C12C C 0.4619(5) 0.8919(8) 0.9534(5) 0.38(2) Uiso 1 1 d D . .
C13C C 0.4691(8) 0.9252(8) 0.9474(7) 0.47(3) Uiso 1 1 d D . .
H13J H 0.4846 0.9309 0.9571 0.702 Uiso 1 1 calc R U .
H13K H 0.4688 0.9227 0.9339 0.702 Uiso 1 1 calc R U .
H13L H 0.4587 0.9435 0.9472 0.702 Uiso 1 1 calc R U .
C14C C 0.4654(7) 0.8919(10) 0.9759(5) 0.41(3) Uiso 1 1 d D . .
H14J H 0.4605 0.8698 0.9791 0.622 Uiso 1 1 calc R U .
H14K H 0.4815 0.8955 0.9847 0.622 Uiso 1 1 calc R U .
H14L H 0.4564 0.9104 0.978 0.622 Uiso 1 1 calc R U .
C15C C 0.4382(6) 0.8801(13) 0.9395(7) 0.58(5) Uiso 1 1 d D . .
H15J H 0.4349 0.8585 0.9445 0.875 Uiso 1 1 calc R U .
H15K H 0.4272 0.8976 0.9392 0.875 Uiso 1 1 calc R U .
H15L H 0.4373 0.8768 0.9259 0.875 Uiso 1 1 calc R U .
C16C C 0.5019(5) 0.7704(6) 0.9623(5) 0.145(10) Uiso 1 1 d D . .
C17C C 0.5020(5) 0.7325(7) 0.9733(4) 0.308(18) Uiso 1 1 d D . .
C18C C 0.5260(5) 0.7194(9) 0.9826(6) 0.44(3) Uiso 1 1 d D . .
H18J H 0.5357 0.7359 0.9927 0.655 Uiso 1 1 calc R U .
H18K H 0.5265 0.6973 0.9891 0.655 Uiso 1 1 calc R U .
H18L H 0.5315 0.7165 0.972 0.655 Uiso 1 1 calc R U .
C19C C 0.4935(6) 0.7405(9) 0.9901(5) 0.37(2) Uiso 1 1 d D . .
H19J H 0.4779 0.749 0.9838 0.562 Uiso 1 1 calc R U .
H19K H 0.4941 0.7196 0.9977 0.562 Uiso 1 1 calc R U .
H19L H 0.5034 0.758 0.9993 0.562 Uiso 1 1 calc R U .
C20C C 0.4857(6) 0.7088(8) 0.9575(5) 0.37(2) Uiso 1 1 d D . .
H20J H 0.4704 0.7187 0.9521 0.559 Uiso 1 1 calc R U .
H20K H 0.4906 0.7057 0.9466 0.559 Uiso 1 1 calc R U .
H20L H 0.4856 0.6865 0.9637 0.559 Uiso 1 1 calc R U .
C21C C 0.4882(5) 0.8589(6) 0.8928(3) 0.135(10) Uiso 1 1 d D . .
C22C C 0.4730(4) 0.8787(5) 0.8708(3) 0.182(10) Uiso 1 1 d D . .
C23C C 0.4573(4) 0.9050(6) 0.8732(4) 0.244(13) Uiso 1 1 d D . .
H23J H 0.4469 0.8939 0.8779 0.366 Uiso 1 1 calc R U .
H23K H 0.4663 0.9224 0.883 0.366 Uiso 1 1 calc R U .
H23L H 0.4485 0.916 0.8601 0.366 Uiso 1 1 calc R U .
C24C C 0.4597(4) 0.8495(6) 0.8558(4) 0.263(15) Uiso 1 1 d D . .
H24J H 0.4706 0.833 0.8548 0.395 Uiso 1 1 calc R U .
H24K H 0.4497 0.8379 0.8608 0.395 Uiso 1 1 calc R U .
H24L H 0.4506 0.8594 0.8425 0.395 Uiso 1 1 calc R U .
C25C C 0.4896(4) 0.8942(7) 0.8635(4) 0.266(15) Uiso 1 1 d D . .
H25J H 0.4994 0.8761 0.8622 0.399 Uiso 1 1 calc R U .
H25K H 0.4812 0.905 0.8503 0.399 Uiso 1 1 calc R U .
H25L H 0.499 0.9114 0.8732 0.399 Uiso 1 1 calc R U .
C26C C 0.5151(6) 0.7709(6) 0.9064(3) 0.141(11) Uiso 1 1 d D . .
C27C C 0.5149(4) 0.7357(6) 0.8929(4) 0.252(14) Uiso 1 1 d D . .
C28C C 0.5061(6) 0.7045(7) 0.8995(5) 0.34(2) Uiso 1 1 d D . .
H28J H 0.4905 0.7086 0.8977 0.51 Uiso 1 1 calc R U .
H28K H 0.5064 0.6848 0.8912 0.51 Uiso 1 1 calc R U .
H28L H 0.5158 0.6997 0.9137 0.51 Uiso 1 1 calc R U .
C29C C 0.4991(5) 0.7456(8) 0.8708(4) 0.324(19) Uiso 1 1 d D . .
H29J H 0.5052 0.766 0.8669 0.485 Uiso 1 1 calc R U .
H29K H 0.4983 0.7266 0.8618 0.485 Uiso 1 1 calc R U .
H29L H 0.4839 0.7506 0.8698 0.485 Uiso 1 1 calc R U .
C30C C 0.5390(4) 0.7318(8) 0.8950(5) 0.34(2) Uiso 1 1 d D . .
H30J H 0.5437 0.7529 0.8905 0.517 Uiso 1 1 calc R U .
H30K H 0.5492 0.7274 0.9092 0.517 Uiso 1 1 calc R U .
H30L H 0.5398 0.7125 0.8867 0.517 Uiso 1 1 calc R U .
C1D C 0.6271(4) 1.1300(7) 0.7622(5) 0.122(10) Uiso 1 1 d D . .
C2D C 0.6069(5) 1.1584(7) 0.7606(4) 0.305(18) Uiso 1 1 d D . .
C3D C 0.6168(7) 1.1945(7) 0.7637(6) 0.44(3) Uiso 1 1 d D . .
H3DA H 0.6218 1.1997 0.753 0.662 Uiso 1 1 calc R U .
H3DB H 0.6051 1.2111 0.763 0.662 Uiso 1 1 calc R U .
H3DC H 0.6298 1.1961 0.7769 0.662 Uiso 1 1 calc R U .
C4D C 0.5876(6) 1.1533(10) 0.7392(5) 0.43(3) Uiso 1 1 d D . .
H4DA H 0.5929 1.1605 0.729 0.644 Uiso 1 1 calc R U .
H4DB H 0.5832 1.1291 0.7372 0.644 Uiso 1 1 calc R U .
H4DC H 0.5744 1.1672 0.7378 0.644 Uiso 1 1 calc R U .
C5D C 0.5985(6) 1.1473(8) 0.7762(5) 0.34(2) Uiso 1 1 d D . .
H5DA H 0.5925 1.1239 0.7732 0.505 Uiso 1 1 calc R U .
H5DB H 0.6111 1.1478 0.7897 0.505 Uiso 1 1 calc R U .
H5DC H 0.5865 1.1629 0.7758 0.505 Uiso 1 1 calc R U .
C6D C 0.6391(4) 1.0466(6) 0.7437(5) 0.136(10) Uiso 1 1 d D . .
C7D C 0.6248(5) 1.0131(7) 0.7290(4) 0.314(18) Uiso 1 1 d D . .
C8D C 0.6228(5) 0.9846(7) 0.7424(4) 0.272(15) Uiso 1 1 d D . .
H8DA H 0.6148 0.9932 0.7502 0.408 Uiso 1 1 calc R U .
H8DB H 0.6144 0.9654 0.7339 0.408 Uiso 1 1 calc R U .
H8DC H 0.638 0.9769 0.7516 0.408 Uiso 1 1 calc R U .
C9D C 0.6014(6) 1.0286(12) 0.7150(7) 0.59(5) Uiso 1 1 d D . .
H9DA H 0.5933 1.0355 0.7231 0.885 Uiso 1 1 calc R U .
H9DB H 0.6037 1.0486 0.708 0.885 Uiso 1 1 calc R U .
H9DC H 0.5925 1.0113 0.7051 0.885 Uiso 1 1 calc R U .
C10D C 0.6369(8) 1.0027(11) 0.7163(6) 0.50(4) Uiso 1 1 d D . .
H10M H 0.6376 1.0222 0.7081 0.754 Uiso 1 1 calc R U .
H10N H 0.6524 0.9953 0.725 0.754 Uiso 1 1 calc R U .
H10O H 0.6287 0.9837 0.7074 0.754 Uiso 1 1 calc R U .
O6D O 0.7056(2) 1.1639(4) 0.7716(2) 0.139(5) Uani 1 1 d D . .
O7D O 0.6818(3) 1.0965(4) 0.73105(17) 0.141(5) Uani 1 1 d . . .
C11D C 0.6900(4) 1.1774(5) 0.7556(4) 0.144(11) Uiso 1 1 d D . .
C12D C 0.6905(5) 1.2204(6) 0.7577(4) 0.31 Uiso 1 1 d D U .
C13D C 0.6739(5) 1.2363(7) 0.7381(4) 0.296(17) Uiso 1 1 d D . .
H13M H 0.6779 1.2297 0.7271 0.443 Uiso 1 1 calc R U .
H13N H 0.6585 1.2283 0.7351 0.443 Uiso 1 1 calc R U .
H13O H 0.6744 1.2614 0.7394 0.443 Uiso 1 1 calc R U .
C14D C 0.7157(4) 1.2306(7) 0.7633(4) 0.262(14) Uiso 1 1 d D . .
H14M H 0.7255 1.2195 0.776 0.393 Uiso 1 1 calc R U .
H14N H 0.72 1.2232 0.7526 0.393 Uiso 1 1 calc R U .
H14O H 0.7173 1.2555 0.7649 0.393 Uiso 1 1 calc R U .
C15D C 0.6852(8) 1.2297(11) 0.7757(6) 0.59(5) Uiso 1 1 d D . .
H15M H 0.6964 1.2188 0.788 0.89 Uiso 1 1 calc R U .
H15N H 0.6859 1.2546 0.7775 0.89 Uiso 1 1 calc R U .
H15O H 0.67 1.2215 0.7732 0.89 Uiso 1 1 calc R U .
C16D C 0.7037(6) 1.0901(6) 0.7417(5) 0.139(10) Uiso 1 1 d D . .
C17D C 0.7125(5) 1.0686(7) 0.7261(4) 0.268(15) Uiso 1 1 d D . .
C18D C 0.6954(7) 1.0412(9) 0.7147(6) 0.49(3) Uiso 1 1 d D . .
H18M H 0.6805 1.0517 0.707 0.732 Uiso 1 1 calc R U .
H18N H 0.7004 1.0294 0.7053 0.732 Uiso 1 1 calc R U .
H18O H 0.6943 1.0246 0.7243 0.732 Uiso 1 1 calc R U .
C19D C 0.7132(6) 1.0967(9) 0.7114(5) 0.38(2) Uiso 1 1 d D . .
H19M H 0.6978 1.1055 0.7036 0.565 Uiso 1 1 calc R U .
H19N H 0.7231 1.1155 0.7192 0.565 Uiso 1 1 calc R U .
H19O H 0.7191 1.087 0.7022 0.565 Uiso 1 1 calc R U .
C20D C 0.7360(5) 1.0545(9) 0.7383(5) 0.36(2) Uiso 1 1 d D . .
H20M H 0.7463 1.0734 0.7453 0.537 Uiso 1 1 calc R U .
H20N H 0.7354 1.0381 0.7482 0.537 Uiso 1 1 calc R U .
H20O H 0.7415 1.0429 0.7293 0.537 Uiso 1 1 calc R U .
C21D C 0.6953(6) 1.1307(8) 0.8153(4) 0.179(14) Uiso 1 1 d D . .
C22D C 0.6995(4) 1.1505(6) 0.8373(4) 0.273(15) Uiso 1 1 d D . .
C23D C 0.6781(4) 1.1701(7) 0.8342(4) 0.266(15) Uiso 1 1 d D . .
H23M H 0.6653 1.1541 0.8304 0.399 Uiso 1 1 calc R U .
H23N H 0.6802 1.1819 0.8467 0.399 Uiso 1 1 calc R U .
H23O H 0.6749 1.187 0.8234 0.399 Uiso 1 1 calc R U .
C24D C 0.7043(6) 1.1199(8) 0.8526(5) 0.36(2) Uiso 1 1 d D . .
H24M H 0.6905 1.106 0.8487 0.533 Uiso 1 1 calc R U .
H24N H 0.7166 1.1057 0.8523 0.533 Uiso 1 1 calc R U .
H24O H 0.7087 1.129 0.8663 0.533 Uiso 1 1 calc R U .
C25D C 0.7208(4) 1.1720(7) 0.8433(4) 0.283(16) Uiso 1 1 d D . .
H25M H 0.7336 1.1572 0.8449 0.424 Uiso 1 1 calc R U .
H25N H 0.7185 1.189 0.8327 0.424 Uiso 1 1 calc R U .
H25O H 0.7239 1.1839 0.856 0.424 Uiso 1 1 calc R U .
C26D C 0.7083(5) 1.0425(7) 0.7991(4) 0.153(12) Uiso 1 1 d D . .
C27D C 0.7225(5) 1.0136(7) 0.8171(4) 0.37(2) Uiso 1 1 d D . .
C28D C 0.7114(5) 0.9793(7) 0.8109(5) 0.289(16) Uiso 1 1 d D . .
H28M H 0.6954 0.981 0.8085 0.434 Uiso 1 1 calc R U .
H28N H 0.7124 0.9718 0.7985 0.434 Uiso 1 1 calc R U .
H28O H 0.7191 0.9626 0.8217 0.434 Uiso 1 1 calc R U .
C29D C 0.7192(8) 1.0265(11) 0.8362(5) 0.52(4) Uiso 1 1 d D . .
H29M H 0.7264 1.049 0.8403 0.785 Uiso 1 1 calc R U .
H29N H 0.703 1.0284 0.8328 0.785 Uiso 1 1 calc R U .
H29O H 0.7262 1.0101 0.8473 0.785 Uiso 1 1 calc R U .
C30D C 0.7473(4) 1.0171(8) 0.8215(5) 0.322(19) Uiso 1 1 d D . .
H30M H 0.7522 1.0409 0.8253 0.484 Uiso 1 1 calc R U .
H30N H 0.7563 1.0018 0.8327 0.484 Uiso 1 1 calc R U .
H30O H 0.7496 1.011 0.8095 0.484 Uiso 1 1 calc R U .
Cr1 Cr 0.63716(6) 0.87627(11) 0.86921(5) 0.1183(13) Uani 1 1 d . . .
Cr2 Cr 0.68825(6) 0.88510(12) 0.91167(5) 0.1294(14) Uani 1 1 d . . .
Cr3 Cr 0.70630(6) 0.93814(12) 0.95327(5) 0.1482(16) Uani 1 1 d . . .
Cr4 Cr 0.69270(7) 1.02141(14) 0.96153(6) 0.1689(18) Uani 1 1 d . . .
Cr5 Cr 0.64657(7) 1.07561(12) 0.93675(6) 0.1539(16) Uani 1 1 d . . .
Cr6 Cr 0.60071(7) 1.07444(12) 0.89037(7) 0.1634(17) Uani 1 1 d . . .
Cr7 Cr 0.57726(6) 1.01367(11) 0.85224(5) 0.1315(14) Uani 1 1 d . . .
Cr1A Cr 0.33220(6) 0.77034(14) 0.86274(6) 0.1463(17) Uani 1 1 d . . .
Cr2A Cr 0.32123(8) 0.83601(13) 0.82702(6) 0.1625(17) Uani 1 1 d . . .
Cr3A Cr 0.31808(8) 0.83900(13) 0.77869(6) 0.1582(17) Uani 1 1 d . . .
Cr4A Cr 0.33807(7) 0.78692(16) 0.75113(6) 0.1820(19) Uani 1 1 d . . .
Cr5A Cr 0.35496(9) 0.70346(15) 0.75461(7) 0.190(2) Uani 1 1 d . . .
Cr6A Cr 0.37445(8) 0.64339(17) 0.79316(7) 0.1801(18) Uani 1 1 d . . .
Cr7A Cr 0.36590(6) 0.63178(16) 0.83690(7) 0.1595(17) Uani 1 1 d . . .
Cr1B Cr 0.60301(6) 0.93400(14) 1.09248(6) 0.1574(19) Uani 1 1 d . . .
Cr2B Cr 0.65401(10) 0.93073(16) 1.08742(7) 0.194(2) Uani 1 1 d . . .
Cr3B Cr 0.69855(10) 0.8735(2) 1.10071(7) 0.208(3) Uani 1 1 d . U .
Cr4B Cr 0.69962(9) 0.78560(17) 1.10703(8) 0.222(2) Uani 1 1 d . . .
Cr5B Cr 0.66436(10) 0.7274(2) 1.11522(8) 0.206(2) Uani 1 1 d . . .
Cr6B Cr 0.60948(10) 0.72837(17) 1.11244(9) 0.216(3) Uani 1 1 d . . .
Cr7B Cr 0.57256(7) 0.79113(18) 1.11565(9) 0.182(2) Uani 1 1 d . . .
F1 F 0.62623(16) 0.9232(3) 0.86210(14) 0.119(4) Uani 1 1 d . . .
F2 F 0.65597(15) 0.8944(3) 0.89721(14) 0.110(3) Uani 1 1 d . . .
F3 F 0.69118(17) 0.9310(3) 0.92409(16) 0.137(4) Uani 1 1 d . . .
F4 F 0.68408(18) 0.9748(4) 0.95012(17) 0.150(4) Uani 1 1 d . . .
F5 F 0.6689(2) 1.0398(3) 0.93706(18) 0.152(4) Uani 1 1 d . . .
F6 F 0.62268(19) 1.0522(3) 0.91493(17) 0.140(4) Uani 1 1 d . . .
F7 F 0.60319(17) 1.0362(3) 0.87395(16) 0.128(4) Uani 1 1 d . . .
F8 F 0.59260(15) 0.9702(3) 0.86206(14) 0.114(4) Uani 1 1 d . . .
F1A F 0.33736(19) 0.7951(4) 0.84039(17) 0.152(5) Uani 1 1 d . . .
F2A F 0.31623(18) 0.8136(3) 0.80105(17) 0.151(4) Uani 1 1 d . . .
F3A F 0.3382(2) 0.8036(4) 0.77691(15) 0.156(5) Uani 1 1 d . . .
F4A F 0.33774(19) 0.7410(4) 0.76025(17) 0.150(4) Uani 1 1 d . . .
F5A F 0.3681(2) 0.6915(4) 0.7831(2) 0.181(5) Uani 1 1 d . . .
F6A F 0.35745(18) 0.6531(3) 0.80951(16) 0.148(4) Uani 1 1 d . . .
F7A F 0.36422(16) 0.6772(4) 0.84667(15) 0.145(5) Uani 1 1 d . . .
F8A F 0.33438(16) 0.7282(4) 0.85055(15) 0.135(4) Uani 1 1 d . . .
F1B F 0.6264(2) 0.9086(4) 1.08667(16) 0.182(6) Uani 1 1 d . . .
F2B F 0.6713(2) 0.8917(4) 1.10385(17) 0.183(6) Uani 1 1 d . . .
F3B F 0.6846(2) 0.8293(6) 1.09724(17) 0.181(6) Uani 1 1 d . . .
F4B F 0.6771(3) 0.7733(5) 1.11744(19) 0.198(7) Uani 1 1 d . . .
F5B F 0.6335(3) 0.7462(4) 1.10572(19) 0.217(7) Uani 1 1 d . . .
F6B F 0.60413(19) 0.7753(4) 1.11976(18) 0.191(6) Uani 1 1 d . . .
F7B F 0.57839(18) 0.8266(5) 1.10215(16) 0.163(6) Uani 1 1 d . . .
F8B F 0.5992(2) 0.8933(3) 1.10634(15) 0.145(4) Uani 1 1 d . . .
Fe1C Fe 0.53504(5) 0.83918(10) 0.92539(4) 0.1271(13) Uani 0.6667 1 d . . P
Fe2C Fe 0.48600(5) 0.80890(10) 0.92378(5) 0.1388(14) Uani 0.6667 1 d . . P
Fe3C Fe 0.52583(5) 0.83757(11) 0.96762(5) 0.1436(14) Uani 0.6667 1 d . . P
Fe1D Fe 0.66259(6) 1.08007(10) 0.78465(5) 0.1372(14) Uani 0.6667 1 d . . P
Fe2D Fe 0.65862(5) 1.11636(9) 0.74145(4) 0.1300(13) Uani 0.6667 1 d . . P
Fe3D Fe 0.70903(5) 1.11432(10) 0.78220(4) 0.1258(13) Uani 0.6667 1 d . . P
Co1C Co 0.53504(5) 0.83918(10) 0.92539(4) 0.1271(13) Uani 0.3333 1 d . . P
Co2C Co 0.48600(5) 0.80890(10) 0.92378(5) 0.1388(14) Uani 0.3333 1 d . . P
Co3C Co 0.52583(5) 0.83757(11) 0.96762(5) 0.1436(14) Uani 0.3333 1 d . . P
Co1D Co 0.66259(6) 1.08007(10) 0.78465(5) 0.1372(14) Uani 0.3333 1 d . . P
Co2D Co 0.65862(5) 1.11636(9) 0.74145(4) 0.1300(13) Uani 0.3333 1 d . . P
Co3D Co 0.70903(5) 1.11432(10) 0.78220(4) 0.1258(13) Uani 0.3333 1 d . . P
Ni1 Ni 0.59319(5) 0.93266(8) 0.84178(4) 0.1246(12) Uani 1 1 d . . .
Ni1A Ni 0.35178(5) 0.68575(10) 0.86828(5) 0.1617(15) Uani 1 1 d . . .
Ni1B Ni 0.56753(5) 0.87814(10) 1.10421(4) 0.1639(15) Uani 1 1 d . . .
O3 O 0.6636(2) 0.8857(4) 0.86112(18) 0.124(5) Uani 1 1 d . . .
O4 O 0.6941(2) 0.9063(4) 0.8890(2) 0.140(5) Uani 1 1 d . . .
O5 O 0.7218(2) 0.8765(4) 0.9266(2) 0.164(6) Uani 1 1 d . . .
O6 O 0.7303(2) 0.9030(5) 0.9576(2) 0.170(6) Uani 1 1 d . . .
O7 O 0.6818(2) 0.8630(4) 0.9336(2) 0.138(5) Uani 1 1 d . . .
O8 O 0.6857(3) 0.9055(5) 0.9575(2) 0.145(5) Uani 1 1 d . . .
O9 O 0.7209(3) 0.9435(6) 0.9831(3) 0.182(7) Uani 1 1 d . . .
O10 O 0.7173(3) 1.0021(6) 0.9874(3) 0.187(7) Uani 1 1 d . . .
O11 O 0.7276(2) 0.9717(6) 0.9483(2) 0.152(6) Uani 1 1 d . . .
O12 O 0.7147(3) 1.0269(5) 0.9480(3) 0.186(7) Uani 1 1 d . . .
O13 O 0.7026(3) 1.0695(6) 0.9741(3) 0.195(8) Uani 1 1 d . . .
O14 O 0.6702(4) 1.1038(5) 0.9585(3) 0.208(8) Uani 1 1 d . . .
O15 O 0.6704(3) 1.0172(5) 0.9749(2) 0.183(7) Uani 1 1 d . . .
O16 O 0.6393(2) 1.0494(5) 0.9565(2) 0.158(6) Uani 1 1 d . . .
O17 O 0.6252(4) 1.1106(5) 0.9373(3) 0.172(6) Uani 1 1 d . . .
O18 O 0.5969(3) 1.1143(5) 0.9064(4) 0.218(9) Uani 1 1 d . . .
O19 O 0.6544(3) 1.1042(4) 0.9175(3) 0.178(6) Uani 1 1 d . . .
O20 O 0.6260(4) 1.0974(4) 0.8864(3) 0.191(7) Uani 1 1 d . . .
O21 O 0.5806(3) 1.1013(5) 0.8664(4) 0.212(8) Uani 1 1 d . . .
O22 O 0.5617(2) 1.0590(6) 0.8427(2) 0.160(6) Uani 1 1 d . . .
O25 O 0.5500(2) 0.9931(5) 0.8302(2) 0.147(6) Uani 1 1 d . . .
O26 O 0.5598(2) 0.9406(4) 0.8220(2) 0.141(5) Uani 1 1 d . . .
O27 O 0.5950(2) 0.8972(4) 0.82174(19) 0.133(5) Uani 1 1 d . . .
O28 O 0.6201(2) 0.8553(4) 0.8418(2) 0.138(5) Uani 1 1 d . . .
O29 O 0.5932(2) 1.0215(4) 0.83417(18) 0.128(5) Uani 1 1 d . . .
O30 O 0.60540(19) 0.9694(5) 0.82834(17) 0.112(5) Uani 1 1 d . . .
O31 O 0.5823(2) 0.8991(4) 0.8573(2) 0.123(5) Uani 1 1 d . . .
O32 O 0.6122(2) 0.8649(3) 0.87848(18) 0.110(4) Uani 1 1 d . . .
O1A O 0.3306(3) 0.8170(7) 0.8752(2) 0.169(7) Uani 1 1 d . . .
O2A O 0.3261(4) 0.8578(5) 0.8526(3) 0.237(10) Uani 1 1 d . . .
O3A O 0.2983(3) 0.7693(5) 0.8456(2) 0.168(6) Uani 1 1 d . . .
O4A O 0.2916(2) 0.8171(5) 0.8252(2) 0.170(6) Uani 1 1 d . . .
O5A O 0.3035(3) 0.8784(5) 0.8118(3) 0.189(7) Uani 1 1 d . . .
O6A O 0.2977(4) 0.8743(6) 0.7793(3) 0.210(9) Uani 1 1 d . . .
O7A O 0.3499(3) 0.8565(5) 0.8301(2) 0.185(7) Uani 1 1 d . . .
O8A O 0.3448(3) 0.8655(5) 0.7967(3) 0.183(7) Uani 1 1 d . . .
O9A O 0.3185(4) 0.8658(5) 0.7565(3) 0.215(9) Uani 1 1 d . . .
O10A O 0.3375(3) 0.8377(7) 0.7416(2) 0.208(8) Uani 1 1 d . . .
O11A O 0.2909(2) 0.8145(5) 0.7594(2) 0.169(6) Uani 1 1 d . . .
O12A O 0.3038(3) 0.7854(5) 0.7387(2) 0.184(7) Uani 1 1 d . . .
O13A O 0.3714(3) 0.7891(5) 0.7629(2) 0.167(6) Uani 1 1 d . . .
O14A O 0.3825(3) 0.7345(6) 0.7605(3) 0.183(7) Uani 1 1 d . . .
O15A O 0.3359(3) 0.7735(6) 0.7245(3) 0.200(8) Uani 1 1 d . . .
O16A O 0.3416(3) 0.7158(6) 0.7244(2) 0.193(7) Uani 1 1 d . . .
O19A O 0.3289(3) 0.6712(6) 0.7497(2) 0.195(7) Uani 1 1 d . . .
O20A O 0.3458(3) 0.6270(5) 0.7706(3) 0.192(7) Uani 1 1 d . . .
O21A O 0.3811(3) 0.5964(7) 0.8010(3) 0.216(8) Uani 1 1 d . . .
O22A O 0.3666(3) 0.5863(6) 0.8267(3) 0.198(8) Uani 1 1 d . . .
O23A O 0.4035(2) 0.6592(5) 0.8159(3) 0.188(7) Uani 1 1 d . . .
O24A O 0.3991(2) 0.6377(5) 0.8440(2) 0.187(7) Uani 1 1 d . . .
O25A O 0.3759(2) 0.6086(5) 0.8635(3) 0.184(7) Uani 1 1 d . . .
O26A O 0.3703(3) 0.6471(5) 0.8856(2) 0.155(6) Uani 1 1 d . . .
O27A O 0.3365(3) 0.6941(6) 0.88878(19) 0.163(7) Uani 1 1 d . . .
O28A O 0.3258(2) 0.7519(5) 0.8842(2) 0.172(7) Uani 1 1 d . . .
O29A O 0.3316(3) 0.6233(4) 0.8288(2) 0.145(5) Uani 1 1 d . . .
O30A O 0.3232(2) 0.6583(5) 0.8514(2) 0.153(6) Uani 1 1 d . . .
O31A O 0.3797(2) 0.7189(6) 0.88312(18) 0.160(7) Uani 1 1 d . . .
O32A O 0.3662(2) 0.7719(4) 0.87922(17) 0.132(5) Uani 1 1 d . . .
O1B O 0.6365(4) 0.9694(5) 1.0697(2) 0.218(9) Uani 1 1 d . . .
O2B O 0.6060(3) 0.9722(5) 1.0772(3) 0.179(7) Uani 1 1 d . . .
O3B O 0.6604(3) 0.9554(5) 1.1127(2) 0.196(8) Uani 1 1 d . . .
O4B O 0.6277(3) 0.9516(5) 1.1188(2) 0.188(7) Uani 1 1 d . . .
O5B O 0.6792(5) 0.9509(6) 1.0871(3) 0.222(9) Uani 1 1 d . . .
O6B O 0.7119(4) 0.9192(8) 1.1035(3) 0.228(9) Uani 1 1 d . U .
O7B O 0.6498(3) 0.9073(6) 1.0616(2) 0.249(11) Uani 1 1 d . . .
O8B O 0.6843(4) 0.8793(6) 1.0707(3) 0.262(12) Uani 1 1 d . . .
O9B O 0.7266(3) 0.8558(7) 1.0985(3) 0.235(9) Uani 1 1 d . . .
O10B O 0.7210(4) 0.7948(7) 1.0958(4) 0.266(12) Uani 1 1 d . . .
O11B O 0.7143(3) 0.8665(6) 1.1314(2) 0.198(8) Uani 1 1 d . . .
O12B O 0.7185(3) 0.8080(6) 1.1340(3) 0.199(8) Uani 1 1 d . . .
O13B O 0.7173(3) 0.7399(6) 1.1180(3) 0.207(9) Uani 1 1 d . . .
O14B O 0.6955(4) 0.7055(7) 1.1265(3) 0.276(15) Uani 1 1 d . . .
O15B O 0.6812(4) 0.7632(7) 1.0797(3) 0.236(11) Uani 1 1 d . . .
O16B O 0.6614(3) 0.7204(7) 1.0869(3) 0.227(12) Uani 1 1 d . . .
O17B O 0.6535(4) 0.6846(8) 1.1146(4) 0.254(11) Uani 1 1 d . . .
O18B O 0.6145(4) 0.6812(6) 1.1046(4) 0.294(14) Uani 1 1 d . . .
O19B O 0.6662(3) 0.7312(5) 1.1434(3) 0.191(7) Uani 1 1 d . . .
O20B O 0.6304(3) 0.7196(5) 1.1404(3) 0.223(10) Uani 1 1 d . . .
O21B O 0.5867(4) 0.7063(5) 1.1181(3) 0.231(10) Uani 1 1 d . . .
O22B O 0.5681(3) 0.7489(7) 1.1304(3) 0.205(8) Uani 1 1 d . . .
O25B O 0.5406(3) 0.8056(6) 1.1106(3) 0.212(9) Uani 1 1 d . . .
O26B O 0.5359(2) 0.8601(5) 1.10078(18) 0.137(6) Uani 1 1 d . . .
O27B O 0.5874(2) 0.8162(5) 1.14232(18) 0.128(5) Uani 1 1 d . . .
O28B O 0.5833(2) 0.8726(4) 1.1354(2) 0.134(5) Uani 1 1 d . . .
O29B O 0.5588(3) 0.9275(5) 1.10796(19) 0.146(6) Uani 1 1 d . . .
O30B O 0.5812(3) 0.9615(4) 1.0984(3) 0.185(7) Uani 1 1 d . . .
O31B O 0.5543(2) 0.8800(5) 1.0719(2) 0.150(6) Uani 1 1 d . . .
O32B O 0.5796(3) 0.9171(6) 1.06640(19) 0.161(7) Uani 1 1 d . . .
O1C O 0.5431(2) 0.8894(5) 0.9376(2) 0.181(7) Uani 1 1 d . . .
O2C O 0.5392(3) 0.8848(5) 0.9667(2) 0.201(9) Uani 1 1 d . . .
O5C O 0.4966(3) 0.8588(6) 0.9662(2) 0.201(10) Uani 1 1 d . . .
O6C O 0.4703(2) 0.8422(5) 0.9367(3) 0.172(7) Uani 1 1 d . . .
O7C O 0.5151(3) 0.7927(5) 0.9748(2) 0.196(8) Uani 1 1 d . . .
O8C O 0.4877(2) 0.7722(5) 0.9439(3) 0.193(8) Uani 1 1 d . . .
O9C O 0.4760(2) 0.8417(5) 0.8997(2) 0.159(6) Uani 1 1 d . . .
O10C O 0.5095(2) 0.8613(4) 0.90035(19) 0.142(5) Uani 1 1 d . . .
O11C O 0.4963(2) 0.7730(4) 0.9083(2) 0.151(6) Uani 1 1 d . . .
O12C O 0.5305(3) 0.7942(4) 0.9108(2) 0.144(5) Uani 1 1 d . . .
O13C O 0.5153(2) 0.8275(4) 0.93904(16) 0.152(6) Uani 1 1 d . . .
O1D O 0.6335(3) 1.1103(5) 0.7747(2) 0.155(6) Uani 1 1 d . . .
O2D O 0.6329(2) 1.1395(4) 0.7468(2) 0.144(5) Uani 1 1 d . . .
O3D O 0.6456(2) 1.0448(4) 0.7627(2) 0.157(6) Uani 1 1 d . . .
O4D O 0.6409(2) 1.0715(4) 0.7335(2) 0.139(5) Uani 1 1 d . . .
O5D O 0.6721(3) 1.1656(4) 0.7432(2) 0.160(6) Uani 1 1 d . . .
O8D O 0.7164(2) 1.0971(4) 0.7588(2) 0.161(7) Uani 1 1 d . . .
O9D O 0.7088(2) 1.1330(4) 0.8086(2) 0.165(7) Uani 1 1 d . . .
O10D O 0.6765(3) 1.1123(4) 0.8099(2) 0.179(7) Uani 1 1 d . . .
O11D O 0.7185(2) 1.0666(4) 0.7952(2) 0.144(5) Uani 1 1 d . . .
O12D O 0.6888(3) 1.0441(4) 0.7984(2) 0.151(6) Uani 1 1 d . . .
O13D O 0.6767(2) 1.1037(4) 0.76971(18) 0.150(5) Uani 1 1 d . . .

loop_
_atom_site_aniso_label
_atom_site_aniso_U_11
_atom_site_aniso_U_22
_atom_site_aniso_U_33
_atom_site_aniso_U_23
_atom_site_aniso_U_13
_atom_site_aniso_U_12
O1 0.105(12) 0.230(18) 0.126(12) -0.012(11) 0.072(10) 0.022(11)
O2 0.088(11) 0.197(16) 0.139(12) -0.003(12) 0.053(10) 0.028(11)
O23 0.148(15) 0.235(19) 0.202(17) -0.073(15) 0.098(13) -0.002(14)
O24 0.111(11) 0.208(16) 0.149(13) -0.005(12) 0.069(11) -0.003(10)
N83 0.091(12) 0.118(17) 0.095(12) -0.002(11) 0.043(10) -0.027(11)
N84 0.122(15) 0.145(17) 0.064(11) 0.018(12) 0.039(10) -0.027(14)
O17A 0.25(2) 0.32(3) 0.21(2) 0.02(2) 0.15(2) 0.03(2)
O18A 0.207(19) 0.32(2) 0.144(17) -0.009(16) 0.058(15) 0.030(16)
N83A 0.133(17) 0.18(2) 0.072(12) -0.003(12) 0.049(11) 0.013(16)
N84A 0.123(15) 0.130(15) 0.065(11) -0.007(11) 0.035(11) -0.025(13)
O23B 0.130(16) 0.47(3) 0.190(19) -0.18(2) -0.035(15) 0.097(19)
O24B 0.107(13) 0.25(2) 0.212(18) -0.078(16) -0.029(13) 0.039(13)
N83B 0.105(13) 0.121(17) 0.121(14) 0.032(13) 0.063(11) 0.029(12)
N84B 0.109(15) 0.36(3) 0.091(14) -0.046(15) 0.067(13) -0.056(17)
O3C 0.093(11) 0.309(19) 0.085(10) 0.052(11) 0.060(9) -0.002(11)
O4C 0.238(15) 0.269(15) 0.065(9) 0.031(9) 0.089(10) 0.115(12)
O6D 0.100(11) 0.152(13) 0.135(12) 0.035(11) 0.020(10) -0.041(9)
O7D 0.128(13) 0.231(16) 0.048(8) -0.008(9) 0.022(9) 0.009(11)
Cr1 0.095(3) 0.183(4) 0.100(3) 0.001(3) 0.063(3) 0.015(3)
Cr2 0.107(4) 0.202(5) 0.097(3) 0.016(3) 0.060(3) 0.028(3)
Cr3 0.098(3) 0.239(5) 0.106(4) -0.001(3) 0.042(3) 0.009(4)
Cr4 0.098(3) 0.279(7) 0.132(4) -0.037(4) 0.051(4) -0.003(4)
Cr5 0.134(4) 0.201(4) 0.148(4) -0.022(4) 0.080(4) -0.002(4)
Cr6 0.120(4) 0.196(5) 0.177(5) 0.000(4) 0.065(4) 0.020(4)
Cr7 0.089(3) 0.205(5) 0.117(3) 0.022(3) 0.059(3) 0.018(4)
Cr1A 0.084(4) 0.251(6) 0.093(3) 0.007(4) 0.026(3) -0.038(3)
Cr2A 0.149(4) 0.214(5) 0.124(4) -0.001(4) 0.057(3) -0.027(4)
Cr3A 0.133(4) 0.212(5) 0.102(4) 0.014(4) 0.022(3) -0.025(4)
Cr4A 0.140(5) 0.287(7) 0.117(4) 0.026(4) 0.052(3) -0.019(4)
Cr5A 0.180(5) 0.279(6) 0.121(5) -0.001(4) 0.072(4) -0.043(5)
Cr6A 0.140(4) 0.246(7) 0.139(4) -0.004(4) 0.043(4) 0.002(4)
Cr7A 0.099(4) 0.213(6) 0.143(4) 0.019(4) 0.027(3) -0.018(3)
Cr1B 0.111(4) 0.266(6) 0.090(3) -0.030(4) 0.036(3) 0.060(4)
Cr2B 0.162(5) 0.316(7) 0.125(5) 0.020(5) 0.081(4) 0.080(6)
Cr3B 0.158(5) 0.342(9) 0.137(5) 0.042(5) 0.074(4) 0.105(6)
Cr4B 0.142(4) 0.346(8) 0.167(5) -0.022(5) 0.055(5) 0.102(6)
Cr5B 0.141(5) 0.269(8) 0.170(6) -0.054(5) 0.028(4) 0.079(6)
Cr6B 0.112(5) 0.272(8) 0.204(6) -0.087(5) 0.006(5) 0.046(5)
Cr7B 0.092(4) 0.266(7) 0.142(5) -0.058(5) 0.005(3) 0.053(4)
F1 0.094(9) 0.185(12) 0.102(8) 0.007(8) 0.064(7) 0.019(8)
F2 0.066(8) 0.186(10) 0.095(8) 0.006(7) 0.051(7) 0.025(7)
F3 0.106(9) 0.219(13) 0.101(10) 0.014(9) 0.059(8) 0.013(8)
F4 0.101(9) 0.230(14) 0.127(10) -0.025(10) 0.055(8) -0.012(10)
F5 0.111(10) 0.224(13) 0.147(11) -0.025(9) 0.081(10) -0.017(9)
F6 0.114(10) 0.209(12) 0.116(10) -0.013(9) 0.068(9) -0.012(9)
F7 0.095(9) 0.191(11) 0.115(9) 0.011(9) 0.061(8) 0.023(8)
F8 0.080(7) 0.190(11) 0.095(8) 0.019(8) 0.060(6) 0.007(8)
F1A 0.109(9) 0.242(14) 0.105(9) -0.001(10) 0.044(8) -0.031(10)
F2A 0.115(9) 0.215(12) 0.107(10) 0.025(10) 0.029(7) -0.042(8)
F3A 0.108(10) 0.269(15) 0.075(9) 0.005(9) 0.024(7) -0.025(10)
F4A 0.131(10) 0.211(14) 0.120(10) -0.015(10) 0.065(8) -0.022(10)
F5A 0.138(11) 0.260(18) 0.139(13) -0.039(12) 0.051(9) -0.044(11)
F6A 0.115(9) 0.220(12) 0.097(9) 0.004(9) 0.033(8) -0.021(8)
F7A 0.069(8) 0.252(15) 0.094(9) 0.008(9) 0.015(7) -0.036(8)
F8A 0.078(8) 0.227(13) 0.077(8) -0.001(10) 0.010(7) -0.037(8)
F1B 0.118(11) 0.316(17) 0.105(9) -0.015(10) 0.039(8) 0.056(11)
F2B 0.137(11) 0.316(17) 0.103(9) 0.017(11) 0.058(8) 0.091(12)
F3B 0.121(11) 0.31(2) 0.113(10) 0.018(12) 0.049(9) 0.144(15)
F4B 0.141(13) 0.28(2) 0.120(11) -0.071(12) -0.001(10) 0.069(13)
F5B 0.128(13) 0.328(19) 0.140(12) -0.050(11) 0.004(10) 0.102(13)
F6B 0.111(11) 0.270(16) 0.141(10) -0.077(11) 0.002(8) 0.054(10)
F7B 0.077(9) 0.315(19) 0.057(8) -0.057(10) -0.011(7) 0.090(11)
F8B 0.161(12) 0.208(13) 0.059(7) -0.005(8) 0.039(7) 0.042(9)
Fe1C 0.080(3) 0.229(4) 0.079(2) -0.007(3) 0.039(2) -0.023(2)
Fe2C 0.074(3) 0.255(4) 0.086(3) -0.028(3) 0.032(2) -0.040(3)
Fe3C 0.094(3) 0.246(5) 0.095(3) -0.013(3) 0.043(2) -0.022(3)
Fe1D 0.112(3) 0.212(4) 0.092(3) 0.007(3) 0.047(2) -0.037(3)
Fe2D 0.102(3) 0.206(4) 0.074(3) 0.002(2) 0.028(2) -0.034(3)
Fe3D 0.088(3) 0.208(4) 0.075(2) -0.008(3) 0.027(2) -0.040(2)
Co1C 0.080(3) 0.229(4) 0.079(2) -0.007(3) 0.039(2) -0.023(2)
Co2C 0.074(3) 0.255(4) 0.086(3) -0.028(3) 0.032(2) -0.040(3)
Co3C 0.094(3) 0.246(5) 0.095(3) -0.013(3) 0.043(2) -0.022(3)
Co1D 0.112(3) 0.212(4) 0.092(3) 0.007(3) 0.047(2) -0.037(3)
Co2D 0.102(3) 0.206(4) 0.074(3) 0.002(2) 0.028(2) -0.034(3)
Co3D 0.088(3) 0.208(4) 0.075(2) -0.008(3) 0.027(2) -0.040(2)
Ni1 0.103(3) 0.188(3) 0.098(2) 0.017(2) 0.057(2) 0.002(2)
Ni1A 0.107(3) 0.249(4) 0.095(2) 0.012(3) 0.009(2) -0.059(3)
Ni1B 0.115(3) 0.285(5) 0.076(3) -0.014(2) 0.025(2) 0.064(3)
O3 0.110(11) 0.194(14) 0.100(10) -0.016(9) 0.075(9) -0.014(11)
O4 0.074(10) 0.249(17) 0.103(12) 0.030(11) 0.042(9) 0.032(10)
O5 0.096(12) 0.30(2) 0.099(12) -0.011(12) 0.047(10) 0.044(11)
O6 0.114(13) 0.255(19) 0.106(12) 0.001(12) 0.013(10) 0.044(13)
O7 0.098(11) 0.196(15) 0.114(12) 0.000(11) 0.040(9) 0.020(9)
O8 0.162(14) 0.175(16) 0.136(13) -0.013(12) 0.099(11) -0.020(12)
O9 0.137(14) 0.26(2) 0.132(15) -0.027(15) 0.044(11) 0.024(13)
O10 0.144(15) 0.24(2) 0.157(15) -0.090(15) 0.047(13) -0.038(14)
O11 0.095(11) 0.206(19) 0.168(14) -0.024(13) 0.070(10) 0.021(12)
O12 0.126(14) 0.219(19) 0.239(19) -0.041(15) 0.103(14) -0.014(13)
O13 0.117(14) 0.24(2) 0.210(18) -0.108(17) 0.053(12) -0.059(16)
O14 0.22(2) 0.215(19) 0.188(18) -0.043(15) 0.083(18) 0.017(17)
O15 0.191(18) 0.25(2) 0.121(13) -0.006(12) 0.081(13) 0.023(15)
O16 0.115(12) 0.253(18) 0.128(13) 0.042(13) 0.072(11) 0.045(12)
O17 0.213(19) 0.183(16) 0.152(15) -0.023(13) 0.108(15) 0.002(15)
O18 0.172(17) 0.22(2) 0.24(2) -0.066(18) 0.075(17) 0.044(14)
O19 0.134(14) 0.205(17) 0.189(18) 0.020(14) 0.063(13) -0.031(11)
O20 0.22(2) 0.187(17) 0.169(16) 0.005(13) 0.086(16) -0.050(15)
O21 0.180(17) 0.190(17) 0.21(2) -0.010(16) 0.031(16) 0.029(14)
O22 0.110(12) 0.215(19) 0.142(13) 0.003(14) 0.040(10) 0.041(13)
O25 0.089(12) 0.207(18) 0.157(14) 0.008(13) 0.062(11) 0.031(11)
O26 0.121(13) 0.171(15) 0.142(13) 0.024(11) 0.067(11) 0.008(11)
O27 0.172(14) 0.146(14) 0.107(11) 0.002(10) 0.084(10) 0.017(11)
O28 0.099(11) 0.214(15) 0.125(13) -0.022(11) 0.072(11) 0.018(10)
O29 0.118(11) 0.180(14) 0.103(10) 0.038(9) 0.064(10) 0.034(10)
O30 0.097(10) 0.169(15) 0.090(10) 0.025(10) 0.058(8) -0.014(10)
O31 0.104(11) 0.162(13) 0.109(11) 0.035(11) 0.050(9) 0.009(10)
O32 0.073(10) 0.164(12) 0.105(10) 0.002(9) 0.050(9) 0.007(9)
O1A 0.149(14) 0.26(2) 0.115(13) -0.035(15) 0.071(11) 0.001(14)
O2A 0.38(3) 0.210(19) 0.157(18) -0.005(15) 0.145(19) -0.046(17)
O3A 0.113(13) 0.230(18) 0.141(14) 0.027(14) 0.035(11) -0.050(12)
O4A 0.117(14) 0.221(18) 0.151(14) 0.037(13) 0.035(11) 0.020(12)
O5A 0.209(18) 0.184(17) 0.21(2) -0.014(15) 0.120(16) -0.002(14)
O6A 0.22(2) 0.23(2) 0.147(17) 0.003(15) 0.038(15) 0.054(16)
O7A 0.133(14) 0.29(2) 0.117(12) -0.011(13) 0.040(11) -0.092(13)
O8A 0.141(14) 0.29(2) 0.115(13) 0.021(13) 0.048(12) -0.071(13)
O9A 0.24(2) 0.26(2) 0.112(14) 0.030(14) 0.038(16) -0.060(16)
O10A 0.23(2) 0.30(3) 0.133(14) 0.074(16) 0.114(14) 0.002(18)
O11A 0.093(12) 0.249(18) 0.135(13) -0.018(14) 0.018(10) 0.001(11)
O12A 0.134(15) 0.30(2) 0.090(11) -0.029(12) 0.013(11) 0.012(13)
O13A 0.105(13) 0.24(2) 0.168(15) 0.023(13) 0.068(11) -0.020(13)
O14A 0.147(15) 0.22(2) 0.211(18) -0.012(15) 0.105(13) -0.006(14)
O15A 0.24(2) 0.26(2) 0.126(15) 0.021(15) 0.100(13) -0.001(17)
O16A 0.220(18) 0.24(2) 0.135(15) -0.015(15) 0.092(13) -0.051(16)
O19A 0.160(17) 0.27(2) 0.101(12) -0.008(14) 0.000(11) -0.044(15)
O20A 0.162(16) 0.227(19) 0.141(15) -0.021(14) 0.017(14) -0.054(14)
O21A 0.177(18) 0.24(2) 0.22(2) 0.019(18) 0.070(15) 0.036(16)
O22A 0.110(13) 0.21(2) 0.22(2) 0.030(16) 0.018(13) 0.005(12)
O23A 0.085(12) 0.33(2) 0.146(15) -0.017(15) 0.047(11) 0.002(12)
O24A 0.084(12) 0.29(2) 0.146(14) 0.058(14) 0.013(11) 0.003(12)
O25A 0.115(13) 0.25(2) 0.175(18) 0.067(16) 0.050(12) 0.015(12)
O26A 0.143(13) 0.150(15) 0.126(13) 0.026(12) 0.012(11) -0.023(12)
O27A 0.151(14) 0.23(2) 0.083(11) 0.016(12) 0.019(10) -0.075(15)
O28A 0.132(14) 0.22(2) 0.168(16) 0.048(14) 0.063(11) 0.011(13)
O29A 0.117(13) 0.196(15) 0.091(10) 0.000(10) 0.013(10) -0.032(11)
O30A 0.144(15) 0.205(16) 0.109(12) -0.019(12) 0.053(11) -0.057(12)
O31A 0.087(12) 0.30(2) 0.067(10) 0.009(12) 0.002(8) -0.056(15)
O32A 0.096(13) 0.218(17) 0.078(9) -0.016(10) 0.032(9) -0.063(11)
O1B 0.221(18) 0.32(2) 0.101(12) 0.073(14) 0.061(13) 0.136(19)
O2B 0.167(16) 0.24(2) 0.186(16) 0.002(15) 0.133(14) 0.009(13)
O3B 0.116(13) 0.36(2) 0.122(14) 0.009(14) 0.054(11) 0.057(13)
O4B 0.139(15) 0.31(2) 0.115(13) -0.066(13) 0.058(12) -0.032(14)
O5B 0.23(3) 0.31(3) 0.156(17) 0.068(15) 0.103(18) 0.095(19)
O6B 0.209(15) 0.273(17) 0.249(16) 0.021(14) 0.144(13) 0.013(14)
O7B 0.222(19) 0.43(3) 0.092(13) 0.019(15) 0.063(13) 0.17(2)
O8B 0.25(2) 0.46(3) 0.110(14) 0.050(16) 0.109(15) 0.20(2)
O9B 0.21(2) 0.34(3) 0.178(17) 0.061(19) 0.108(15) 0.089(19)
O10B 0.20(2) 0.25(3) 0.42(4) 0.05(2) 0.19(2) 0.109(19)
O11B 0.166(16) 0.30(2) 0.130(15) 0.034(15) 0.061(12) 0.050(16)
O12B 0.128(14) 0.24(2) 0.160(16) 0.025(15) -0.009(12) 0.058(14)
O13B 0.084(13) 0.29(3) 0.240(19) -0.026(19) 0.063(13) 0.082(14)
O14B 0.15(2) 0.42(4) 0.21(2) -0.06(2) 0.030(17) 0.15(2)
O15B 0.21(2) 0.34(3) 0.144(17) -0.049(18) 0.066(16) 0.10(2)
O16B 0.152(17) 0.31(3) 0.170(19) -0.09(2) 0.021(15) 0.074(18)
O17B 0.125(18) 0.25(3) 0.38(3) -0.03(2) 0.099(19) 0.030(19)
O18B 0.21(2) 0.25(2) 0.31(3) -0.14(2) 0.001(19) 0.036(18)
O19B 0.083(12) 0.28(2) 0.162(17) -0.013(14) 0.001(12) 0.038(12)
O20B 0.066(12) 0.28(2) 0.24(2) -0.091(16) -0.014(14) 0.034(12)
O21B 0.164(19) 0.21(2) 0.24(2) -0.112(16) 0.006(17) 0.008(15)
O22B 0.133(15) 0.20(2) 0.22(2) 0.000(18) 0.009(13) 0.012(14)
O25B 0.141(16) 0.26(2) 0.189(17) -0.078(17) 0.025(13) 0.027(16)
O26B 0.097(12) 0.227(19) 0.077(10) 0.016(11) 0.027(8) 0.061(12)
O27B 0.084(10) 0.183(16) 0.085(11) -0.022(11) 0.005(8) 0.019(10)
O28B 0.134(12) 0.178(15) 0.073(11) 0.003(10) 0.027(9) 0.046(11)
O29B 0.144(13) 0.208(18) 0.103(11) -0.003(11) 0.068(10) 0.089(14)
O30B 0.160(15) 0.212(17) 0.196(16) 0.015(13) 0.088(14) 0.038(13)
O31B 0.073(10) 0.259(18) 0.101(11) 0.019(11) 0.021(9) 0.028(11)
O32B 0.129(14) 0.26(2) 0.068(11) -0.012(11) 0.017(11) -0.002(14)
O1C 0.163(14) 0.29(2) 0.140(13) -0.113(14) 0.110(12) -0.098(13)
O2C 0.244(19) 0.267(19) 0.104(12) -0.014(12) 0.086(12) -0.161(16)
O5C 0.080(12) 0.42(3) 0.096(12) -0.008(14) 0.033(11) 0.022(14)
O6C 0.083(11) 0.257(18) 0.179(15) -0.060(15) 0.058(11) -0.048(11)
O7C 0.235(19) 0.260(19) 0.059(10) -0.010(12) 0.028(11) -0.089(17)
O8C 0.099(12) 0.34(2) 0.113(13) 0.033(14) 0.021(11) -0.099(13)
O9C 0.088(11) 0.263(18) 0.114(12) 0.004(12) 0.031(10) -0.031(11)
O10C 0.071(11) 0.240(16) 0.105(11) 0.018(10) 0.028(9) -0.009(10)
O11C 0.052(10) 0.213(16) 0.148(13) -0.019(11) 0.002(9) -0.015(9)
O12C 0.146(13) 0.145(13) 0.196(15) 0.040(12) 0.125(12) 0.000(12)
O13C 0.118(12) 0.284(17) 0.049(10) -0.005(9) 0.030(9) -0.053(11)
O1D 0.160(15) 0.186(15) 0.140(13) 0.065(13) 0.085(11) 0.015(12)
O2D 0.120(12) 0.202(15) 0.093(11) 0.019(10) 0.028(10) 0.000(10)
O3D 0.134(12) 0.239(17) 0.087(12) 0.002(11) 0.036(10) -0.058(11)
O4D 0.134(12) 0.165(14) 0.106(11) -0.002(11) 0.040(9) -0.059(11)
O5D 0.131(13) 0.202(15) 0.111(11) 0.009(10) 0.016(10) -0.094(12)
O8D 0.092(11) 0.30(2) 0.081(11) -0.061(11) 0.024(9) -0.062(11)
O9D 0.098(11) 0.29(2) 0.110(12) -0.039(11) 0.044(10) -0.063(11)
O10D 0.220(17) 0.255(18) 0.114(12) -0.072(12) 0.121(12) -0.114(15)
O11D 0.109(12) 0.156(14) 0.136(12) -0.009(11) 0.020(9) -0.031(11)
O12D 0.103(12) 0.234(17) 0.135(12) 0.046(11) 0.070(10) 0.006(12)
O13D 0.170(15) 0.217(15) 0.080(11) -0.011(10) 0.069(11) -0.058(11)

loop_
_atom_type_symbol
_atom_type_description
_atom_type_scat_dispersion_real
_atom_type_scat_dispersion_imag
_atom_type_scat_source
C C 0.008 0.0037 'International Tables Vol C Tables 4.2.6.8 and 6.1.1.4'
H H 0 0 'International Tables Vol C Tables 4.2.6.8 and 6.1.1.4'
N N 0.0145 0.0076 'International Tables Vol C Tables 4.2.6.8 and 6.1.1.4'
O O 0.0242 0.0137 'International Tables Vol C Tables 4.2.6.8 and 6.1.1.4'
F F 0.0369 0.0231 'International Tables Vol C Tables 4.2.6.8 and 6.1.1.4'
Cr Cr 0.3591 1.2352 'International Tables Vol C Tables 4.2.6.8 and 6.1.1.4'
Fe Fe 0.258 1.6456 'International Tables Vol C Tables 4.2.6.8 and 6.1.1.4'
Co Co 0.1653 1.8796 'International Tables Vol C Tables 4.2.6.8 and 6.1.1.4'
Ni Ni 0.0256 2.1344 'International Tables Vol C Tables 4.2.6.8 and 6.1.1.4'

loop_
_geom_angle_atom_site_label_1
_geom_angle_atom_site_label_2
_geom_angle_atom_site_label_3
_geom_angle
_geom_angle_site_symmetry_1
_geom_angle_site_symmetry_3
C1 O1 Cr1 123.9(13) . .
C1 O2 Cr2 128.8(13) . .
O2 C1 O1 135.1(18) . .
O2 C1 C2 112.9(16) . .
O1 C1 C2 110.9(15) . .
C3 C2 C5 117.8(18) . .
C3 C2 C4 109.4(16) . .
C5 C2 C4 107.8(16) . .
C3 C2 C1 109.9(15) . .
C5 C2 C1 105.6(15) . .
C4 C2 C1 105.6(15) . .
C2 C3 H3A 109.5 . .
C2 C3 H3B 109.5 . .
H3A C3 H3B 109.5 . .
C2 C3 H3C 109.5 . .
H3A C3 H3C 109.5 . .
H3B C3 H3C 109.5 . .
C2 C4 H4A 109.5 . .
C2 C4 H4B 109.5 . .
H4A C4 H4B 109.5 . .
C2 C4 H4C 109.5 . .
H4A C4 H4C 109.5 . .
H4B C4 H4C 109.5 . .
C2 C5 H5A 109.5 . .
C2 C5 H5B 109.5 . .
H5A C5 H5B 109.5 . .
C2 C5 H5C 109.5 . .
H5A C5 H5C 109.5 . .
H5B C5 H5C 109.5 . .
O3 C6 O4 131.4(19) . .
O3 C6 C7 111.1(18) . .
O4 C6 C7 115.7(19) . .
C10 C7 C8 113.7(15) . .
C10 C7 C9 110.8(14) . .
C8 C7 C9 111.7(14) . .
C10 C7 C6 108.3(15) . .
C8 C7 C6 108.4(14) . .
C9 C7 C6 103.2(13) . .
C7 C8 H8A 109.5 . .
C7 C8 H8B 109.5 . .
H8A C8 H8B 109.5 . .
C7 C8 H8C 109.5 . .
H8A C8 H8C 109.5 . .
H8B C8 H8C 109.5 . .
C7 C9 H9A 109.5 . .
C7 C9 H9B 109.5 . .
H9A C9 H9B 109.5 . .
C7 C9 H9C 109.5 . .
H9A C9 H9C 109.5 . .
H9B C9 H9C 109.5 . .
C7 C10 H10A 109.5 . .
C7 C10 H10B 109.5 . .
H10A C10 H10B 109.5 . .
C7 C10 H10C 109.5 . .
H10A C10 H10C 109.5 . .
H10B C10 H10C 109.5 . .
O5 C11 O6 135(2) . .
O5 C11 C12 106(2) . .
O6 C11 C12 119(2) . .
C15 C12 C13 109.0(18) . .
C15 C12 C14 115.5(19) . .
C13 C12 C14 111.6(18) . .
C15 C12 C11 108.0(17) . .
C13 C12 C11 110.5(17) . .
C14 C12 C11 102.0(16) . .
C12 C13 H13A 109.5 . .
C12 C13 H13B 109.5 . .
H13A C13 H13B 109.5 . .
C12 C13 H13C 109.5 . .
H13A C13 H13C 109.5 . .
H13B C13 H13C 109.5 . .
C12 C14 H14A 109.5 . .
C12 C14 H14B 109.5 . .
H14A C14 H14B 109.5 . .
C12 C14 H14C 109.5 . .
H14A C14 H14C 109.5 . .
H14B C14 H14C 109.5 . .
C12 C15 H15A 109.5 . .
C12 C15 H15B 109.5 . .
H15A C15 H15B 109.5 . .
C12 C15 H15C 109.5 . .
H15A C15 H15C 109.5 . .
H15B C15 H15C 109.5 . .
O8 C16 O7 131(2) . .
O8 C16 C17 121(2) . .
O7 C16 C17 107(2) . .
C18 C17 C19 116.1(18) . .
C18 C17 C20 111.8(18) . .
C19 C17 C20 105.7(17) . .
C18 C17 C16 107.1(16) . .
C19 C17 C16 107.6(17) . .
C20 C17 C16 108.4(17) . .
C17 C18 H18A 109.5 . .
C17 C18 H18B 109.5 . .
H18A C18 H18B 109.5 . .
C17 C18 H18C 109.5 . .
H18A C18 H18C 109.5 . .
H18B C18 H18C 109.5 . .
C17 C19 H19A 109.5 . .
C17 C19 H19B 109.5 . .
H19A C19 H19B 109.5 . .
C17 C19 H19C 109.5 . .
H19A C19 H19C 109.5 . .
H19B C19 H19C 109.5 . .
C17 C20 H20A 109.5 . .
C17 C20 H20B 109.5 . .
H20A C20 H20B 109.5 . .
C17 C20 H20C 109.5 . .
H20A C20 H20C 109.5 . .
H20B C20 H20C 109.5 . .
O9 C21 O10 138(3) . .
O9 C21 C22 112(2) . .
O10 C21 C22 110(2) . .
C25 C22 C23 113.5(19) . .
C25 C22 C24 110.8(19) . .
C23 C22 C24 113.1(19) . .
C25 C22 C21 106.6(18) . .
C23 C22 C21 109.8(18) . .
C24 C22 C21 102.3(17) . .
C22 C23 H23A 109.5 . .
C22 C23 H23B 109.5 . .
H23A C23 H23B 109.5 . .
C22 C23 H23C 109.5 . .
H23A C23 H23C 109.5 . .
H23B C23 H23C 109.5 . .
C22 C24 H24A 109.5 . .
C22 C24 H24B 109.5 . .
H24A C24 H24B 109.5 . .
C22 C24 H24C 109.5 . .
H24A C24 H24C 109.5 . .
H24B C24 H24C 109.5 . .
C22 C25 H25A 109.5 . .
C22 C25 H25B 109.5 . .
H25A C25 H25B 109.5 . .
C22 C25 H25C 109.5 . .
H25A C25 H25C 109.5 . .
H25B C25 H25C 109.5 . .
O12 C26 O11 141(3) . .
O12 C26 C27 110(2) . .
O11 C26 C27 108(2) . .
C30 C27 C28 111.0(18) . .
C30 C27 C29 112.8(19) . .
C28 C27 C29 111.0(18) . .
C30 C27 C26 110.4(18) . .
C28 C27 C26 108.6(17) . .
C29 C27 C26 102.6(16) . .
C27 C28 H28A 109.5 . .
C27 C28 H28B 109.5 . .
H28A C28 H28B 109.5 . .
C27 C28 H28C 109.5 . .
H28A C28 H28C 109.5 . .
H28B C28 H28C 109.5 . .
C27 C29 H29A 109.5 . .
C27 C29 H29B 109.5 . .
H29A C29 H29B 109.5 . .
C27 C29 H29C 109.5 . .
H29A C29 H29C 109.5 . .
H29B C29 H29C 109.5 . .
C27 C30 H30A 109.5 . .
C27 C30 H30B 109.5 . .
H30A C30 H30B 109.5 . .
C27 C30 H30C 109.5 . .
H30A C30 H30C 109.5 . .
H30B C30 H30C 109.5 . .
O14 C31 O13 144(3) . .
O14 C31 C32 114(3) . .
O13 C31 C32 102(2) . .
C33 C32 C35 114(2) . .
C33 C32 C34 113.7(19) . .
C35 C32 C34 108.2(19) . .
C33 C32 C31 107.7(18) . .
C35 C32 C31 108.0(18) . .
C34 C32 C31 104.8(18) . .
C32 C33 H33A 109.5 . .
C32 C33 H33B 109.5 . .
H33A C33 H33B 109.5 . .
C32 C33 H33C 109.5 . .
H33A C33 H33C 109.5 . .
H33B C33 H33C 109.5 . .
C32 C34 H34A 109.5 . .
C32 C34 H34B 109.5 . .
H34A C34 H34B 109.5 . .
C32 C34 H34C 109.5 . .
H34A C34 H34C 109.5 . .
H34B C34 H34C 109.5 . .
C32 C35 H35A 109.5 . .
C32 C35 H35B 109.5 . .
H35A C35 H35B 109.5 . .
C32 C35 H35C 109.5 . .
H35A C35 H35C 109.5 . .
H35B C35 H35C 109.5 . .
O16 C36 O15 136(2) . .
O16 C36 C37 118(2) . .
O15 C36 C37 107(2) . .
C40 C37 C38 111.6(17) . .
C40 C37 C39 110.9(18) . .
C38 C37 C39 112.1(17) . .
C40 C37 C36 109.8(17) . .
C38 C37 C36 107.6(16) . .
C39 C37 C36 104.5(16) . .
C37 C38 H38A 109.5 . .
C37 C38 H38B 109.5 . .
H38A C38 H38B 109.5 . .
C37 C38 H38C 109.5 . .
H38A C38 H38C 109.5 . .
H38B C38 H38C 109.5 . .
C37 C39 H39A 109.5 . .
C37 C39 H39B 109.5 . .
H39A C39 H39B 109.5 . .
C37 C39 H39C 109.5 . .
H39A C39 H39C 109.5 . .
H39B C39 H39C 109.5 . .
C37 C40 H40A 109.5 . .
C37 C40 H40B 109.5 . .
H40A C40 H40B 109.5 . .
C37 C40 H40C 109.5 . .
H40A C40 H40C 109.5 . .
H40B C40 H40C 109.5 . .
O18 C41 O17 132(3) . .
O18 C41 C42 111(3) . .
O17 C41 C42 117(3) . .
C45 C42 C43 114.7(19) . .
C45 C42 C44 106.3(18) . .
C43 C42 C44 113.5(19) . .
C45 C42 C41 110.6(18) . .
C43 C42 C41 107.1(18) . .
C44 C42 C41 104.2(16) . .
C42 C43 H43A 109.5 . .
C42 C43 H43B 109.5 . .
H43A C43 H43B 109.5 . .
C42 C43 H43C 109.5 . .
H43A C43 H43C 109.5 . .
H43B C43 H43C 109.5 . .
C42 C44 H44A 109.5 . .
C42 C44 H44B 109.5 . .
H44A C44 H44B 109.5 . .
C42 C44 H44C 109.5 . .
H44A C44 H44C 109.5 . .
H44B C44 H44C 109.5 . .
C42 C45 H45A 109.5 . .
C42 C45 H45B 109.5 . .
H45A C45 H45B 109.5 . .
C42 C45 H45C 109.5 . .
H45A C45 H45C 109.5 . .
H45B C45 H45C 109.5 . .
O20 C46 O19 133(2) . .
O20 C46 C47 116(2) . .
O19 C46 C47 110(2) . .
C48 C47 C50 115.8(18) . .
C48 C47 C49 113.9(18) . .
C50 C47 C49 108.7(18) . .
C48 C47 C46 109.0(17) . .
C50 C47 C46 106.4(17) . .
C49 C47 C46 102.0(16) . .
C47 C48 H48A 109.5 . .
C47 C48 H48B 109.5 . .
H48A C48 H48B 109.5 . .
C47 C48 H48C 109.5 . .
H48A C48 H48C 109.5 . .
H48B C48 H48C 109.5 . .
C47 C49 H49A 109.5 . .
C47 C49 H49B 109.5 . .
H49A C49 H49B 109.5 . .
C47 C49 H49C 109.5 . .
H49A C49 H49C 109.5 . .
H49B C49 H49C 109.5 . .
C47 C50 H50A 109.5 . .
C47 C50 H50B 109.5 . .
H50A C50 H50B 109.5 . .
C47 C50 H50C 109.5 . .
H50A C50 H50C 109.5 . .
H50B C50 H50C 109.5 . .
O22 C51 O21 137(3) . .
O22 C51 C52 115(3) . .
O21 C51 C52 108(2) . .
C55 C52 C53 111.0(19) . .
C55 C52 C54 110.6(19) . .
C53 C52 C54 113.6(19) . .
C55 C52 C51 107.7(18) . .
C53 C52 C51 110.2(18) . .
C54 C52 C51 103.4(17) . .
C52 C53 H53A 109.5 . .
C52 C53 H53B 109.5 . .
H53A C53 H53B 109.5 . .
C52 C53 H53C 109.5 . .
H53A C53 H53C 109.5 . .
H53B C53 H53C 109.5 . .
C52 C54 H54A 109.5 . .
C52 C54 H54B 109.5 . .
H54A C54 H54B 109.5 . .
C52 C54 H54C 109.5 . .
H54A C54 H54C 109.5 . .
H54B C54 H54C 109.5 . .
C52 C55 H55A 109.5 . .
C52 C55 H55B 109.5 . .
H55A C55 H55B 109.5 . .
C52 C55 H55C 109.5 . .
H55A C55 H55C 109.5 . .
H55B C55 H55C 109.5 . .
C56 O23 Cr6 130.4(13) . .
C56 O24 Cr7 129.4(13) . .
O24 C56 O23 133.0(19) . .
O24 C56 C57 112.9(16) . .
O23 C56 C57 112.0(16) . .
C60 C57 C58 113.0(15) . .
C60 C57 C59 108.6(15) . .
C58 C57 C59 112.1(15) . .
C60 C57 C56 108.9(14) . .
C58 C57 C56 109.6(14) . .
C59 C57 C56 104.2(14) . .
C57 C58 H58A 109.5 . .
C57 C58 H58B 109.5 . .
H58A C58 H58B 109.5 . .
C57 C58 H58C 109.5 . .
H58A C58 H58C 109.5 . .
H58B C58 H58C 109.5 . .
C57 C59 H59A 109.5 . .
C57 C59 H59B 109.5 . .
H59A C59 H59B 109.5 . .
C57 C59 H59C 109.5 . .
H59A C59 H59C 109.5 . .
H59B C59 H59C 109.5 . .
C57 C60 H60A 109.5 . .
C57 C60 H60B 109.5 . .
H60A C60 H60B 109.5 . .
C57 C60 H60C 109.5 . .
H60A C60 H60C 109.5 . .
H60B C60 H60C 109.5 . .
O26 C61 O25 135(2) . .
O26 C61 C62 116(2) . .
O25 C61 C62 109(2) . .
C65 C62 C63 115.0(18) . .
C65 C62 C64 111.0(17) . .
C63 C62 C64 110.6(17) . .
C65 C62 C61 106.8(16) . .
C63 C62 C61 109.1(17) . .
C64 C62 C61 103.7(16) . .
C62 C63 H63A 109.5 . .
C62 C63 H63B 109.5 . .
H63A C63 H63B 109.5 . .
C62 C63 H63C 109.5 . .
H63A C63 H63C 109.5 . .
H63B C63 H63C 109.5 . .
C62 C64 H64A 109.5 . .
C62 C64 H64B 109.5 . .
H64A C64 H64B 109.5 . .
C62 C64 H64C 109.5 . .
H64A C64 H64C 109.5 . .
H64B C64 H64C 109.5 . .
C62 C65 H65A 109.5 . .
C62 C65 H65B 109.5 . .
H65A C65 H65B 109.5 . .
C62 C65 H65C 109.5 . .
H65A C65 H65C 109.5 . .
H65B C65 H65C 109.5 . .
O27 C66 O28 134(2) . .
O27 C66 C67 119(2) . .
O28 C66 C67 106.9(18) . .
C70 C67 C68 115.9(17) . .
C70 C67 C69 109.1(16) . .
C68 C67 C69 110.8(16) . .
C70 C67 C66 110.1(16) . .
C68 C67 C66 106.3(15) . .
C69 C67 C66 103.9(15) . .
C67 C68 H68A 109.5 . .
C67 C68 H68B 109.5 . .
H68A C68 H68B 109.5 . .
C67 C68 H68C 109.5 . .
H68A C68 H68C 109.5 . .
H68B C68 H68C 109.5 . .
C67 C69 H69A 109.5 . .
C67 C69 H69B 109.5 . .
H69A C69 H69B 109.5 . .
C67 C69 H69C 109.5 . .
H69A C69 H69C 109.5 . .
H69B C69 H69C 109.5 . .
C67 C70 H70A 109.5 . .
C67 C70 H70B 109.5 . .
H70A C70 H70B 109.5 . .
C67 C70 H70C 109.5 . .
H70A C70 H70C 109.5 . .
H70B C70 H70C 109.5 . .
O30 C71 O29 127(3) . .
O30 C71 C72 120(3) . .
O29 C71 C72 113(3) . .
C73 C72 C76 128(2) . .
C73 C72 C71 121(2) . .
C76 C72 C71 111(2) . .
C72 C73 C74 118(2) . .
C72 C73 H73 121.2 . .
C74 C73 H73 121.2 . .
N83 C74 C73 116(2) . .
N83 C74 H74 122.2 . .
C73 C74 H74 122.2 . .
N83 C75 C76 123(2) . .
N83 C75 H75 118.4 . .
C76 C75 H75 118.4 . .
C75 C76 C72 111(2) . .
C75 C76 H76 124.3 . .
C72 C76 H76 124.3 . .
O31 C77 O32 130(3) . .
O31 C77 C78 122(3) . .
O32 C77 C78 108(2) . .
C82 C78 C79 126(2) . .
C82 C78 C77 125(2) . .
C79 C78 C77 110(2) . .
C78 C79 C80 107.3(19) . .
C78 C79 H79 126.4 . .
C80 C79 H79 126.4 . .
N84 C80 C79 128(2) . .
N84 C80 H80 116.2 . .
C79 C80 H80 116.2 . .
N84 C81 C82 119(2) . .
N84 C81 H81 120.5 . .
C82 C81 H81 120.5 . .
C78 C82 C81 118(2) . .
C78 C82 H82 120.9 . .
C81 C82 H82 120.9 . .
C75 N83 C74 124(2) . .
C75 N83 Fe1D 120.8(16) . .
C74 N83 Fe1D 115.0(15) . .
C80 N84 C81 122(2) . .
C80 N84 Fe1C 116.9(19) . .
C81 N84 Fe1C 120.9(17) . .
C92 C91 H91A 109.5 . .
C92 C91 H91B 109.5 . .
H91A C91 H91B 109.5 . .
C92 C91 H91C 109.5 . .
H91A C91 H91C 109.5 . .
H91B C91 H91C 109.5 . .
C93 C92 C91 114(2) . .
C93 C92 H92A 108.9 . .
C91 C92 H92A 108.9 . .
C93 C92 H92B 108.8 . .
C91 C92 H92B 108.8 . .
H92A C92 H92B 107.7 . .
C92 C93 N94 117(2) . .
C92 C93 H93A 108.2 . .
N94 C93 H93A 108.2 . .
C92 C93 H93B 108.2 . .
N94 C93 H93B 108.2 . .
H93A C93 H93B 107.3 . .
C93 N94 C95 124.7(19) . .
C93 N94 H94A 106.2 . .
C95 N94 H94A 106.2 . .
C93 N94 H94B 106.2 . .
C95 N94 H94B 106.2 . .
H94A N94 H94B 106.4 . .
C96 C95 N94 120(2) . .
C96 C95 H95A 107.4 . .
N94 C95 H95A 107.4 . .
C96 C95 H95B 107.4 . .
N94 C95 H95B 107.4 . .
H95A C95 H95B 106.9 . .
C97 C96 C95 115(2) . .
C97 C96 H96A 108.4 . .
C95 C96 H96A 108.4 . .
C97 C96 H96B 108.4 . .
C95 C96 H96B 108.4 . .
H96A C96 H96B 107.5 . .
C96 C97 H97A 109.5 . .
C96 C97 H97B 109.5 . .
H97A C97 H97B 109.5 . .
C96 C97 H97C 109.5 . .
H97A C97 H97C 109.5 . .
H97B C97 H97C 109.5 . .
O2A C1A O1A 132(3) . .
O2A C1A C2A 121(3) . .
O1A C1A C2A 107(2) . .
C3A C2A C5A 111.1(19) . .
C3A C2A C4A 111.6(19) . .
C5A C2A C4A 112.2(19) . .
C3A C2A C1A 109.4(18) . .
C5A C2A C1A 109.4(18) . .
C4A C2A C1A 102.9(17) . .
C2A C3A H3AA 109.5 . .
C2A C3A H3AB 109.5 . .
H3AA C3A H3AB 109.5 . .
C2A C3A H3AC 109.5 . .
H3AA C3A H3AC 109.5 . .
H3AB C3A H3AC 109.5 . .
C2A C4A H4AA 109.5 . .
C2A C4A H4AB 109.5 . .
H4AA C4A H4AB 109.5 . .
C2A C4A H4AC 109.5 . .
H4AA C4A H4AC 109.5 . .
H4AB C4A H4AC 109.5 . .
C2A C5A H5AA 109.5 . .
C2A C5A H5AB 109.5 . .
H5AA C5A H5AB 109.5 . .
C2A C5A H5AC 109.5 . .
H5AA C5A H5AC 109.5 . .
H5AB C5A H5AC 109.5 . .
O3A C6A O4A 138(2) . .
O3A C6A C7A 113(2) . .
O4A C6A C7A 108(2) . .
C10A C7A C8A 115.0(17) . .
C10A C7A C9A 109.1(16) . .
C8A C7A C9A 110.7(16) . .
C10A C7A C6A 107.2(16) . .
C8A C7A C6A 109.9(16) . .
C9A C7A C6A 104.5(15) . .
C7A C8A H8AA 109.5 . .
C7A C8A H8AB 109.5 . .
H8AA C8A H8AB 109.5 . .
C7A C8A H8AC 109.5 . .
H8AA C8A H8AC 109.5 . .
H8AB C8A H8AC 109.5 . .
C7A C9A H9AA 109.5 . .
C7A C9A H9AB 109.5 . .
H9AA C9A H9AB 109.5 . .
C7A C9A H9AC 109.5 . .
H9AA C9A H9AC 109.5 . .
H9AB C9A H9AC 109.5 . .
C7A C10A H10D 109.5 . .
C7A C10A H10E 109.5 . .
H10D C10A H10E 109.5 . .
C7A C10A H10F 109.5 . .
H10D C10A H10F 109.5 . .
H10E C10A H10F 109.5 . .
O6A C11A O5A 135(3) . .
O6A C11A C12A 119(3) . .
O5A C11A C12A 106(2) . .
C13A C12A C15A 114.9(19) . .
C13A C12A C14A 110.2(18) . .
C15A C12A C14A 108.8(18) . .
C13A C12A C11A 110.8(18) . .
C15A C12A C11A 106.9(17) . .
C14A C12A C11A 104.7(17) . .
C12A C13A H13D 109.5 . .
C12A C13A H13E 109.5 . .
H13D C13A H13E 109.5 . .
C12A C13A H13F 109.5 . .
H13D C13A H13F 109.5 . .
H13E C13A H13F 109.5 . .
C12A C14A H14D 109.5 . .
C12A C14A H14E 109.5 . .
H14D C14A H14E 109.5 . .
C12A C14A H14F 109.5 . .
H14D C14A H14F 109.5 . .
H14E C14A H14F 109.5 . .
C12A C15A H15D 109.5 . .
C12A C15A H15E 109.5 . .
H15D C15A H15E 109.5 . .
C12A C15A H15F 109.5 . .
H15D C15A H15F 109.5 . .
H15E C15A H15F 109.5 . .
O7A C16A O8A 129(2) . .
O7A C16A C17A 114(2) . .
O8A C16A C17A 117(2) . .
C20A C17A C18A 115.2(18) . .
C20A C17A C19A 109.3(17) . .
C18A C17A C19A 108.6(17) . .
C20A C17A C16A 109.1(17) . .
C18A C17A C16A 108.6(17) . .
C19A C17A C16A 105.8(16) . .
C17A C18A H18D 109.5 . .
C17A C18A H18E 109.5 . .
H18D C18A H18E 109.5 . .
C17A C18A H18F 109.5 . .
H18D C18A H18F 109.5 . .
H18E C18A H18F 109.5 . .
C17A C19A H19D 109.5 . .
C17A C19A H19E 109.5 . .
H19D C19A H19E 109.5 . .
C17A C19A H19F 109.5 . .
H19D C19A H19F 109.5 . .
H19E C19A H19F 109.5 . .
C17A C20A H20D 109.5 . .
C17A C20A H20E 109.5 . .
H20D C20A H20E 109.5 . .
C17A C20A H20F 109.5 . .
H20D C20A H20F 109.5 . .
H20E C20A H20F 109.5 . .
O9A C21A O10A 134(3) . .
O9A C21A C22A 114(3) . .
O10A C21A C22A 109(2) . .
C23A C22A C25A 112.4(18) . .
C23A C22A C24A 113.4(19) . .
C25A C22A C24A 111.4(18) . .
C23A C22A C21A 108.6(18) . .
C25A C22A C21A 108.1(18) . .
C24A C22A C21A 102.3(16) . .
C22A C23A H23D 109.5 . .
C22A C23A H23E 109.5 . .
H23D C23A H23E 109.5 . .
C22A C23A H23F 109.5 . .
H23D C23A H23F 109.5 . .
H23E C23A H23F 109.5 . .
C22A C24A H24D 109.5 . .
C22A C24A H24E 109.5 . .
H24D C24A H24E 109.5 . .
C22A C24A H24F 109.5 . .
H24D C24A H24F 109.5 . .
H24E C24A H24F 109.5 . .
C22A C25A H25D 109.5 . .
C22A C25A H25E 109.5 . .
H25D C25A H25E 109.5 . .
C22A C25A H25F 109.5 . .
H25D C25A H25F 109.5 . .
H25E C25A H25F 109.5 . .
O12A C26A O11A 133(2) . .
O12A C26A C27A 113(2) . .
O11A C26A C27A 114(2) . .
C30A C27A C28A 115.4(17) . .
C30A C27A C29A 111.7(16) . .
C28A C27A C29A 111.2(16) . .
C30A C27A C26A 108.3(16) . .
C28A C27A C26A 104.6(15) . .
C29A C27A C26A 104.7(15) . .
C27A C28A H28D 109.5 . .
C27A C28A H28E 109.5 . .
H28D C28A H28E 109.5 . .
C27A C28A H28F 109.5 . .
H28D C28A H28F 109.5 . .
H28E C28A H28F 109.5 . .
C27A C29A H29D 109.5 . .
C27A C29A H29E 109.5 . .
H29D C29A H29E 109.5 . .
C27A C29A H29F 109.5 . .
H29D C29A H29F 109.5 . .
H29E C29A H29F 109.5 . .
C27A C30A H30D 109.5 . .
C27A C30A H30E 109.5 . .
H30D C30A H30E 109.5 . .
C27A C30A H30F 109.5 . .
H30D C30A H30F 109.5 . .
H30E C30A H30F 109.5 . .
O15A C31A O16A 135(2) . .
O15A C31A C32A 114(2) . .
O16A C31A C32A 110(2) . .
C33A C32A C35A 113.9(18) . .
C33A C32A C34A 112.6(17) . .
C35A C32A C34A 109.5(17) . .
C33A C32A C31A 108.4(16) . .
C35A C32A C31A 107.3(17) . .
C34A C32A C31A 104.5(16) . .
C32A C33A H33D 109.5 . .
C32A C33A H33E 109.5 . .
H33D C33A H33E 109.5 . .
C32A C33A H33F 109.5 . .
H33D C33A H33F 109.5 . .
H33E C33A H33F 109.5 . .
C32A C34A H34D 109.5 . .
C32A C34A H34E 109.5 . .
H34D C34A H34E 109.5 . .
C32A C34A H34F 109.5 . .
H34D C34A H34F 109.5 . .
H34E C34A H34F 109.5 . .
C32A C35A H35D 109.5 . .
C32A C35A H35E 109.5 . .
H35D C35A H35E 109.5 . .
C32A C35A H35F 109.5 . .
H35D C35A H35F 109.5 . .
H35E C35A H35F 109.5 . .
O13A C36A O14A 138(3) . .
O13A C36A C37A 115(2) . .
O14A C36A C37A 107(2) . .
C40A C37A C38A 112.1(19) . .
C40A C37A C39A 111.8(19) . .
C38A C37A C39A 108.8(18) . .
C40A C37A C36A 109.1(18) . .
C38A C37A C36A 111.0(18) . .
C39A C37A C36A 103.7(16) . .
C37A C38A H38D 109.5 . .
C37A C38A H38E 109.5 . .
H38D C38A H38E 109.5 . .
C37A C38A H38F 109.5 . .
H38D C38A H38F 109.5 . .
H38E C38A H38F 109.5 . .
C37A C39A H39D 109.5 . .
C37A C39A H39E 109.5 . .
H39D C39A H39E 109.5 . .
C37A C39A H39F 109.5 . .
H39D C39A H39F 109.5 . .
H39E C39A H39F 109.5 . .
C37A C40A H40D 109.5 . .
C37A C40A H40E 109.5 . .
H40D C40A H40E 109.5 . .
C37A C40A H40F 109.5 . .
H40D C40A H40F 109.5 . .
H40E C40A H40F 109.5 . .
C41A O17A Cr5A 127.1(17) . .
C41A O18A Cr6A 125.4(16) . .
O18A C41A O17A 135(2) . .
O18A C41A C42A 110.3(19) . .
O17A C41A C42A 113.0(19) . .
C45A C42A C43A 114(2) . .
C45A C42A C44A 111(2) . .
C43A C42A C44A 111.5(19) . .
C45A C42A C41A 106.3(18) . .
C43A C42A C41A 108.0(18) . .
C44A C42A C41A 105.2(17) . .
C42A C43A H43D 109.5 . .
C42A C43A H43E 109.5 . .
H43D C43A H43E 109.5 . .
C42A C43A H43F 109.5 . .
H43D C43A H43F 109.5 . .
H43E C43A H43F 109.5 . .
C42A C44A H44D 109.5 . .
C42A C44A H44E 109.5 . .
H44D C44A H44E 109.5 . .
C42A C44A H44F 109.5 . .
H44D C44A H44F 109.5 . .
H44E C44A H44F 109.5 . .
C42A C45A H45D 109.5 . .
C42A C45A H45E 109.5 . .
H45D C45A H45E 109.5 . .
C42A C45A H45F 109.5 . .
H45D C45A H45F 109.5 . .
H45E C45A H45F 109.5 . .
O20A C46A O19A 130(3) . .
O20A C46A C47A 116(2) . .
O19A C46A C47A 114(2) . .
C48A C47A C50A 118.2(19) . .
C48A C47A C49A 109.0(18) . .
C50A C47A C49A 107.7(17) . .
C48A C47A C46A 108.4(17) . .
C50A C47A C46A 106.6(17) . .
C49A C47A C46A 106.3(17) . .
C47A C48A H48D 109.5 . .
C47A C48A H48E 109.5 . .
H48D C48A H48E 109.5 . .
C47A C48A H48F 109.5 . .
H48D C48A H48F 109.5 . .
H48E C48A H48F 109.5 . .
C47A C49A H49D 109.5 . .
C47A C49A H49E 109.5 . .
H49D C49A H49E 109.5 . .
C47A C49A H49F 109.5 . .
H49D C49A H49F 109.5 . .
H49E C49A H49F 109.5 . .
C47A C50A H50D 109.5 . .
C47A C50A H50E 109.5 . .
H50D C50A H50E 109.5 . .
C47A C50A H50F 109.5 . .
H50D C50A H50F 109.5 . .
H50E C50A H50F 109.5 . .
O22A C51A O21A 128(3) . .
O22A C51A C52A 117(3) . .
O21A C51A C52A 115(3) . .
C55A C52A C53A 116(2) . .
C55A C52A C54A 107.3(19) . .
C53A C52A C54A 111(2) . .
C55A C52A C51A 107.7(18) . .
C53A C52A C51A 110.4(19) . .
C54A C52A C51A 103.8(18) . .
C52A C53A H53D 109.5 . .
C52A C53A H53E 109.5 . .
H53D C53A H53E 109.5 . .
C52A C53A H53F 109.5 . .
H53D C53A H53F 109.5 . .
H53E C53A H53F 109.5 . .
C52A C54A H54D 109.5 . .
C52A C54A H54E 109.5 . .
H54D C54A H54E 109.5 . .
C52A C54A H54F 109.5 . .
H54D C54A H54F 109.5 . .
H54E C54A H54F 109.5 . .
C52A C55A H55D 109.5 . .
C52A C55A H55E 109.5 . .
H55D C55A H55E 109.5 . .
C52A C55A H55F 109.5 . .
H55D C55A H55F 109.5 . .
H55E C55A H55F 109.5 . .
O24A C56A O23A 137(2) . .
O24A C56A C57A 115(2) . .
O23A C56A C57A 108(2) . .
C60A C57A C58A 114.5(17) . .
C60A C57A C59A 110.8(17) . .
C58A C57A C59A 110.8(17) . .
C60A C57A C56A 108.0(16) . .
C58A C57A C56A 107.9(16) . .
C59A C57A C56A 104.2(16) . .
C57A C58A H58D 109.5 . .
C57A C58A H58E 109.5 . .
H58D C58A H58E 109.5 . .
C57A C58A H58F 109.5 . .
H58D C58A H58F 109.5 . .
H58E C58A H58F 109.5 . .
C57A C59A H59D 109.5 . .
C57A C59A H59E 109.5 . .
H59D C59A H59E 109.5 . .
C57A C59A H59F 109.5 . .
H59D C59A H59F 109.5 . .
H59E C59A H59F 109.5 . .
C57A C60A H60D 109.5 . .
C57A C60A H60E 109.5 . .
H60D C60A H60E 109.5 . .
C57A C60A H60F 109.5 . .
H60D C60A H60F 109.5 . .
H60E C60A H60F 109.5 . .
O26A C61A O25A 135(2) . .
O26A C61A C62A 114(2) . .
O25A C61A C62A 110(2) . .
C63A C62A C65A 114(2) . .
C63A C62A C64A 109.4(18) . .
C65A C62A C64A 111.7(19) . .
C63A C62A C61A 110.0(18) . .
C65A C62A C61A 106.4(17) . .
C64A C62A C61A 104.4(17) . .
C62A C63A H63D 109.5 . .
C62A C63A H63E 109.5 . .
H63D C63A H63E 109.5 . .
C62A C63A H63F 109.5 . .
H63D C63A H63F 109.5 . .
H63E C63A H63F 109.5 . .
C62A C64A H64D 109.5 . .
C62A C64A H64E 109.5 . .
H64D C64A H64E 109.5 . .
C62A C64A H64F 109.5 . .
H64D C64A H64F 109.5 . .
H64E C64A H64F 109.5 . .
C62A C65A H65D 109.5 . .
C62A C65A H65E 109.5 . .
H65D C65A H65E 109.5 . .
C62A C65A H65F 109.5 . .
H65D C65A H65F 109.5 . .
H65E C65A H65F 109.5 . .
O28A C66A O27A 143(2) . .
O28A C66A C67A 115(2) . .
O27A C66A C67A 103(2) . .
C70A C67A C68A 116.4(18) . .
C70A C67A C69A 110.2(18) . .
C68A C67A C69A 110.9(18) . .
C70A C67A C66A 106.4(17) . .
C68A C67A C66A 109.2(17) . .
C69A C67A C66A 102.7(16) . .
C67A C68A H68D 109.5 . .
C67A C68A H68E 109.5 . .
H68D C68A H68E 109.5 . .
C67A C68A H68F 109.5 . .
H68D C68A H68F 109.5 . .
H68E C68A H68F 109.5 . .
C67A C69A H69D 109.5 . .
C67A C69A H69E 109.5 . .
H69D C69A H69E 109.5 . .
C67A C69A H69F 109.5 . .
H69D C69A H69F 109.5 . .
H69E C69A H69F 109.5 . .
C67A C70A H70D 109.5 . .
C67A C70A H70E 109.5 . .
H70D C70A H70E 109.5 . .
C67A C70A H70F 109.5 . .
H70D C70A H70F 109.5 . .
H70E C70A H70F 109.5 . .
O30A C71A O29A 139(3) . .
O30A C71A C72A 116(3) . .
O29A C71A C72A 105(3) . .
C76A C72A C73A 119(2) . .
C76A C72A C71A 118(2) . .
C73A C72A C71A 124(2) . .
C72A C73A C74A 120(2) . .
C72A C73A H73A 120.1 . .
C74A C73A H73A 120.1 . .
N84A C74A C73A 116(2) . .
N84A C74A H74A 122 . .
C73A C74A H74A 122 . .
N84A C75A C76A 113(2) . .
N84A C75A H75A 123.5 . .
C76A C75A H75A 123.5 . .
C72A C76A C75A 124(2) . .
C72A C76A H76A 118 . .
C75A C76A H76A 118 . .
O31A C77A O32A 114(4) . .
O31A C77A C78A 126(4) . .
O32A C77A C78A 120(3) . .
C79A C78A C82A 132(3) . .
C79A C78A C77A 116(3) . .
C82A C78A C77A 112(3) . .
C78A C79A C80A 114(2) . .
C78A C79A H79A 123.2 . .
C80A C79A H79A 123.2 . .
N83A C80A C79A 119(2) . .
N83A C80A H80A 120.7 . .
C79A C80A H80A 120.7 . .
N83A C81A C82A 120(2) . .
N83A C81A H81A 120.2 . .
C82A C81A H81A 120.2 . .
C78A C82A C81A 113(2) . .
C78A C82A H82A 123.6 . .
C81A C82A H82A 123.6 . .
C81A N83A C80A 123(2) . .
C81A N83A Fe2C 119.5(17) . .
C80A N83A Fe2C 117.3(18) . .
C74A N84A C75A 128(2) . .
C74A N84A Co3D 117.7(15) . 3_445
C75A N84A Co3D 113.3(16) . 3_445
C74A N84A Fe3D 117.7(15) . 3_445
C75A N84A Fe3D 113.3(16) . 3_445
Co3D N84A Fe3D 0 3_445 3_445
C92A C91A H91D 109.5 . .
C92A C91A H91E 109.5 . .
H91D C91A H91E 109.5 . .
C92A C91A H91F 109.5 . .
H91D C91A H91F 109.5 . .
H91E C91A H91F 109.5 . .
C91A C92A C93A 113(2) . .
C91A C92A H92C 109 . .
C93A C92A H92C 109 . .
C91A C92A H92D 109 . .
C93A C92A H92D 109 . .
H92C C92A H92D 107.8 . .
N94A C93A C92A 114(2) . .
N94A C93A H93C 108.7 . .
C92A C93A H93C 108.7 . .
N94A C93A H93D 108.7 . .
C92A C93A H93D 108.7 . .
H93C C93A H93D 107.6 . .
C95A N94A C93A 120.9(19) . .
C95A N94A H94C 107.1 . .
C93A N94A H94C 107.1 . .
C95A N94A H94D 107.1 . .
C93A N94A H94D 107.1 . .
H94C N94A H94D 106.8 . .
C96A C95A N94A 113(2) . .
C96A C95A H95C 108.9 . .
N94A C95A H95C 108.9 . .
C96A C95A H95D 108.9 . .
N94A C95A H95D 108.9 . .
H95C C95A H95D 107.8 . .
C95A C96A C97A 116(2) . .
C95A C96A H96C 108.3 . .
C97A C96A H96C 108.3 . .
C95A C96A H96D 108.3 . .
C97A C96A H96D 108.3 . .
H96C C96A H96D 107.4 . .
C96A C97A H97D 109.5 . .
C96A C97A H97E 109.5 . .
H97D C97A H97E 109.5 . .
C96A C97A H97F 109.5 . .
H97D C97A H97F 109.5 . .
H97E C97A H97F 109.5 . .
O2B C1B O1B 120(3) . .
O2B C1B C2B 137(3) . .
O1B C1B C2B 103(3) . .
C3B C2B C5B 111(2) . .
C3B C2B C4B 113(2) . .
C5B C2B C4B 109(2) . .
C3B C2B C1B 101(3) . .
C5B C2B C1B 122(3) . .
C4B C2B C1B 101(2) . .
C2B C3B H3BA 109.5 . .
C2B C3B H3BB 109.5 . .
H3BA C3B H3BB 109.5 . .
C2B C3B H3BC 109.5 . .
H3BA C3B H3BC 109.5 . .
H3BB C3B H3BC 109.5 . .
C2B C4B H4BA 109.5 . .
C2B C4B H4BB 109.5 . .
H4BA C4B H4BB 109.5 . .
C2B C4B H4BC 109.5 . .
H4BA C4B H4BC 109.5 . .
H4BB C4B H4BC 109.5 . .
C2B C5B H5BA 109.5 . .
C2B C5B H5BB 109.5 . .
H5BA C5B H5BB 109.5 . .
C2B C5B H5BC 109.5 . .
H5BA C5B H5BC 109.5 . .
H5BB C5B H5BC 109.5 . .
O3B C6B O4B 133(2) . .
O3B C6B C7B 118(2) . .
O4B C6B C7B 109.0(19) . .
C10B C7B C8B 113.9(16) . .
C10B C7B C9B 110.5(16) . .
C8B C7B C9B 111.3(16) . .
C10B C7B C6B 107.7(16) . .
C8B C7B C6B 109.9(15) . .
C9B C7B C6B 102.9(14) . .
C7B C8B H8BA 109.5 . .
C7B C8B H8BB 109.5 . .
H8BA C8B H8BB 109.5 . .
C7B C8B H8BC 109.5 . .
H8BA C8B H8BC 109.5 . .
H8BB C8B H8BC 109.5 . .
C7B C9B H9BA 109.5 . .
C7B C9B H9BB 109.5 . .
H9BA C9B H9BB 109.5 . .
C7B C9B H9BC 109.5 . .
H9BA C9B H9BC 109.5 . .
H9BB C9B H9BC 109.5 . .
C7B C10B H10G 109.5 . .
C7B C10B H10H 109.5 . .
H10G C10B H10H 109.5 . .
C7B C10B H10I 109.5 . .
H10G C10B H10I 109.5 . .
H10H C10B H10I 109.5 . .
O5B C11B O6B 126(3) . .
O5B C11B C12B 126(3) . .
O6B C11B C12B 108(3) . .
C15B C12B C13B 114(2) . .
C15B C12B C14B 109.0(19) . .
C13B C12B C14B 110.9(19) . .
C15B C12B C11B 108.8(19) . .
C13B C12B C11B 109.7(19) . .
C14B C12B C11B 103.5(17) . .
C12B C13B H13G 109.5 . .
C12B C13B H13H 109.5 . .
H13G C13B H13H 109.5 . .
C12B C13B H13I 109.5 . .
H13G C13B H13I 109.5 . .
H13H C13B H13I 109.5 . .
C12B C14B H14G 109.5 . .
C12B C14B H14H 109.5 . .
H14G C14B H14H 109.5 . .
C12B C14B H14I 109.5 . .
H14G C14B H14I 109.5 . .
H14H C14B H14I 109.5 . .
C12B C15B H15G 109.5 . .
C12B C15B H15H 109.5 . .
H15G C15B H15H 109.5 . .
C12B C15B H15I 109.5 . .
H15G C15B H15I 109.5 . .
H15H C15B H15I 109.5 . .
O8B C16B O7B 131(2) . .
O8B C16B C17B 111(2) . .
O7B C16B C17B 118(2) . .
C20B C17B C18B 119.1(18) . .
C20B C17B C19B 108.5(17) . .
C18B C17B C19B 110.3(17) . .
C20B C17B C16B 104.6(16) . .
C18B C17B C16B 108.6(17) . .
C19B C17B C16B 104.6(16) . .
C17B C18B H18G 109.5 . .
C17B C18B H18H 109.5 . .
H18G C18B H18H 109.5 . .
C17B C18B H18I 109.5 . .
H18G C18B H18I 109.5 . .
H18H C18B H18I 109.5 . .
C17B C19B H19G 109.5 . .
C17B C19B H19H 109.5 . .
H19G C19B H19H 109.5 . .
C17B C19B H19I 109.5 . .
H19G C19B H19I 109.5 . .
H19H C19B H19I 109.5 . .
C17B C20B H20G 109.5 . .
C17B C20B H20H 109.5 . .
H20G C20B H20H 109.5 . .
C17B C20B H20I 109.5 . .
H20G C20B H20I 109.5 . .
H20H C20B H20I 109.5 . .
O10B C21B O9B 141(3) . .
O10B C21B C22B 114(3) . .
O9B C21B C22B 104(2) . .
C25B C22B C23B 113(2) . .
C25B C22B C24B 110.4(19) . .
C23B C22B C24B 114(2) . .
C25B C22B C21B 106.5(18) . .
C23B C22B C21B 107.7(18) . .
C24B C22B C21B 104.3(17) . .
C22B C23B H23G 109.5 . .
C22B C23B H23H 109.5 . .
H23G C23B H23H 109.5 . .
C22B C23B H23I 109.5 . .
H23G C23B H23I 109.5 . .
H23H C23B H23I 109.5 . .
C22B C24B H24G 109.5 . .
C22B C24B H24H 109.5 . .
H24G C24B H24H 109.5 . .
C22B C24B H24I 109.5 . .
H24G C24B H24I 109.5 . .
H24H C24B H24I 109.5 . .
C22B C25B H25G 109.5 . .
C22B C25B H25H 109.5 . .
H25G C25B H25H 109.5 . .
C22B C25B H25I 109.5 . .
H25G C25B H25I 109.5 . .
H25H C25B H25I 109.5 . .
O11B C26B O12B 138(3) . .
O11B C26B C27B 108(2) . .
O12B C26B C27B 111(2) . .
C30B C27B C28B 116.4(18) . .
C30B C27B C29B 109.0(17) . .
C28B C27B C29B 111.6(17) . .
C30B C27B C26B 106.7(17) . .
C28B C27B C26B 108.5(17) . .
C29B C27B C26B 103.6(16) . .
C27B C28B H28G 109.5 . .
C27B C28B H28H 109.5 . .
H28G C28B H28H 109.5 . .
C27B C28B H28I 109.5 . .
H28G C28B H28I 109.5 . .
H28H C28B H28I 109.5 . .
C27B C29B H29G 109.5 . .
C27B C29B H29H 109.5 . .
H29G C29B H29H 109.5 . .
C27B C29B H29I 109.5 . .
H29G C29B H29I 109.5 . .
H29H C29B H29I 109.5 . .
C27B C30B H30G 109.5 . .
C27B C30B H30H 109.5 . .
H30G C30B H30H 109.5 . .
C27B C30B H30I 109.5 . .
H30G C30B H30I 109.5 . .
H30H C30B H30I 109.5 . .
O14B C31B O13B 130(3) . .
O14B C31B C32B 120(3) . .
O13B C31B C32B 109(2) . .
C33B C32B C35B 113.5(19) . .
C33B C32B C34B 112.1(18) . .
C35B C32B C34B 109.2(18) . .
C33B C32B C31B 108.7(18) . .
C35B C32B C31B 110.1(18) . .
C34B C32B C31B 102.7(16) . .
C32B C33B H33G 109.5 . .
C32B C33B H33H 109.5 . .
H33G C33B H33H 109.5 . .
C32B C33B H33I 109.5 . .
H33G C33B H33I 109.5 . .
H33H C33B H33I 109.5 . .
C32B C34B H34G 109.5 . .
C32B C34B H34H 109.5 . .
H34G C34B H34H 109.5 . .
C32B C34B H34I 109.5 . .
H34G C34B H34I 109.5 . .
H34H C34B H34I 109.5 . .
C32B C35B H35G 109.5 . .
C32B C35B H35H 109.5 . .
H35G C35B H35H 109.5 . .
C32B C35B H35I 109.5 . .
H35G C35B H35I 109.5 . .
H35H C35B H35I 109.5 . .
O16B C36B O15B 133(3) . .
O16B C36B C37B 112(3) . .
O15B C36B C37B 113(2) . .
C40B C37B C38B 117.4(19) . .
C40B C37B C39B 109.4(18) . .
C38B C37B C39B 111.2(18) . .
C40B C37B C36B 108.1(18) . .
C38B C37B C36B 108.0(18) . .
C39B C37B C36B 101.5(17) . .
C37B C38B H38G 109.5 . .
C37B C38B H38H 109.5 . .
H38G C38B H38H 109.5 . .
C37B C38B H38I 109.5 . .
H38G C38B H38I 109.5 . .
H38H C38B H38I 109.5 . .
C37B C39B H39G 109.5 . .
C37B C39B H39H 109.5 . .
H39G C39B H39H 109.5 . .
C37B C39B H39I 109.5 . .
H39G C39B H39I 109.5 . .
H39H C39B H39I 109.5 . .
C37B C40B H40G 109.5 . .
C37B C40B H40H 109.5 . .
H40G C40B H40H 109.5 . .
C37B C40B H40I 109.5 . .
H40G C40B H40I 109.5 . .
H40H C40B H40I 109.5 . .
O17B C41B O18B 124(3) . .
O17B C41B C42B 121(3) . .
O18B C41B C42B 114(3) . .
C45B C42B C43B 114(2) . .
C45B C42B C44B 111(2) . .
C43B C42B C44B 111(2) . .
C45B C42B C41B 105.5(19) . .
C43B C42B C41B 109.8(19) . .
C44B C42B C41B 105.2(18) . .
C42B C43B H43G 109.5 . .
C42B C43B H43H 109.5 . .
H43G C43B H43H 109.5 . .
C42B C43B H43I 109.5 . .
H43G C43B H43I 109.5 . .
H43H C43B H43I 109.5 . .
C42B C44B H44G 109.5 . .
C42B C44B H44H 109.5 . .
H44G C44B H44H 109.5 . .
C42B C44B H44I 109.5 . .
H44G C44B H44I 109.5 . .
H44H C44B H44I 109.5 . .
C42B C45B H45G 109.5 . .
C42B C45B H45H 109.5 . .
H45G C45B H45H 109.5 . .
C42B C45B H45I 109.5 . .
H45G C45B H45I 109.5 . .
H45H C45B H45I 109.5 . .
O20B C46B O19B 130(2) . .
O20B C46B C47B 114(2) . .
O19B C46B C47B 116(3) . .
C50B C47B C48B 112.4(18) . .
C50B C47B C49B 113.8(19) . .
C48B C47B C49B 110.0(18) . .
C50B C47B C46B 107.7(17) . .
C48B C47B C46B 108.4(17) . .
C49B C47B C46B 104.1(17) . .
C47B C48B H48G 109.5 . .
C47B C48B H48H 109.5 . .
H48G C48B H48H 109.5 . .
C47B C48B H48I 109.5 . .
H48G C48B H48I 109.5 . .
H48H C48B H48I 109.5 . .
C47B C49B H49G 109.5 . .
C47B C49B H49H 109.5 . .
H49G C49B H49H 109.5 . .
C47B C49B H49I 109.5 . .
H49G C49B H49I 109.5 . .
H49H C49B H49I 109.5 . .
C47B C50B H50G 109.5 . .
C47B C50B H50H 109.5 . .
H50G C50B H50H 109.5 . .
C47B C50B H50I 109.5 . .
H50G C50B H50I 109.5 . .
H50H C50B H50I 109.5 . .
O22B C51B O21B 134(3) . .
O22B C51B C52B 111(3) . .
O21B C51B C52B 114(3) . .
C55B C52B C53B 113(2) . .
C55B C52B C54B 112(2) . .
C53B C52B C54B 111(2) . .
C55B C52B C51B 107.9(19) . .
C53B C52B C51B 109.9(19) . .
C54B C52B C51B 102.6(17) . .
C52B C53B H53G 109.5 . .
C52B C53B H53H 109.5 . .
H53G C53B H53H 109.5 . .
C52B C53B H53I 109.5 . .
H53G C53B H53I 109.5 . .
H53H C53B H53I 109.5 . .
C52B C54B H54G 109.5 . .
C52B C54B H54H 109.5 . .
H54G C54B H54H 109.5 . .
C52B C54B H54I 109.5 . .
H54G C54B H54I 109.5 . .
H54H C54B H54I 109.5 . .
C52B C55B H55G 109.5 . .
C52B C55B H55H 109.5 . .
H55G C55B H55H 109.5 . .
C52B C55B H55I 109.5 . .
H55G C55B H55I 109.5 . .
H55H C55B H55I 109.5 . .
C56B O23B Cr6B 119.7(17) . .
C56B O24B Cr7B 131.8(15) . .
O24B C56B O23B 136(2) . .
O24B C56B C57B 112.5(18) . .
O23B C56B C57B 108.5(17) . .
C60B C57B C58B 117(2) . .
C60B C57B C59B 109.1(19) . .
C58B C57B C59B 109.5(19) . .
C60B C57B C56B 107.5(17) . .
C58B C57B C56B 107.9(17) . .
C59B C57B C56B 104.9(18) . .
C57B C58B H58G 109.5 . .
C57B C58B H58H 109.5 . .
H58G C58B H58H 109.5 . .
C57B C58B H58I 109.5 . .
H58G C58B H58I 109.5 . .
H58H C58B H58I 109.5 . .
C57B C59B H59G 109.5 . .
C57B C59B H59H 109.5 . .
H59G C59B H59H 109.5 . .
C57B C59B H59I 109.5 . .
H59G C59B H59I 109.5 . .
H59H C59B H59I 109.5 . .
C57B C60B H60G 109.5 . .
C57B C60B H60H 109.5 . .
H60G C60B H60H 109.5 . .
C57B C60B H60I 109.5 . .
H60G C60B H60I 109.5 . .
H60H C60B H60I 109.5 . .
O25B C61B O26B 133(3) . .
O25B C61B C62B 113(3) . .
O26B C61B C62B 113(2) . .
C63B C62B C65B 112.7(18) . .
C63B C62B C64B 112.7(18) . .
C65B C62B C64B 110.8(18) . .
C63B C62B C61B 109.8(18) . .
C65B C62B C61B 107.8(17) . .
C64B C62B C61B 102.4(16) . .
C62B C63B H63G 109.5 . .
C62B C63B H63H 109.5 . .
H63G C63B H63H 109.5 . .
C62B C63B H63I 109.5 . .
H63G C63B H63I 109.5 . .
H63H C63B H63I 109.5 . .
C62B C64B H64G 109.5 . .
C62B C64B H64H 109.5 . .
H64G C64B H64H 109.5 . .
C62B C64B H64I 109.5 . .
H64G C64B H64I 109.5 . .
H64H C64B H64I 109.5 . .
C62B C65B H65G 109.5 . .
C62B C65B H65H 109.5 . .
H65G C65B H65H 109.5 . .
C62B C65B H65I 109.5 . .
H65G C65B H65I 109.5 . .
H65H C65B H65I 109.5 . .
O29B C66B O30B 135(3) . .
O29B C66B C67B 116(2) . .
O30B C66B C67B 109(2) . .
C70B C67B C68B 115.9(19) . .
C70B C67B C69B 108.8(18) . .
C68B C67B C69B 109.9(18) . .
C70B C67B C66B 109.8(18) . .
C68B C67B C66B 107.4(17) . .
C69B C67B C66B 104.4(17) . .
C67B C68B H68G 109.5 . .
C67B C68B H68H 109.5 . .
H68G C68B H68H 109.5 . .
C67B C68B H68I 109.5 . .
H68G C68B H68I 109.5 . .
H68H C68B H68I 109.5 . .
C67B C69B H69G 109.5 . .
C67B C69B H69H 109.5 . .
H69G C69B H69H 109.5 . .
C67B C69B H69I 109.5 . .
H69G C69B H69I 109.5 . .
H69H C69B H69I 109.5 . .
C67B C70B H70G 109.5 . .
C67B C70B H70H 109.5 . .
H70G C70B H70H 109.5 . .
C67B C70B H70I 109.5 . .
H70G C70B H70I 109.5 . .
H70H C70B H70I 109.5 . .
O28B C71B O27B 124(3) . .
O28B C71B C72B 120(3) . .
O27B C71B C72B 116(3) . .
C73B C72B C76B 125(3) . .
C73B C72B C71B 117(2) . .
C76B C72B C71B 118(2) . .
C72B C73B C74B 118(2) . .
C72B C73B H73B 121 . .
C74B C73B H73B 121 . .
N83B C74B C73B 114(2) . .
N83B C74B H74B 122.8 . .
C73B C74B H74B 122.8 . .
N83B C75B C76B 115(2) . .
N83B C75B H75B 122.6 . .
C76B C75B H75B 122.6 . .
C72B C76B C75B 118(2) . .
C72B C76B H76B 121 . .
C75B C76B H76B 121 . .
O32B C77B O31B 146(4) . .
O32B C77B C78B 116(3) . .
O31B C77B C78B 99(3) . .
C79B C78B C82B 116(3) . .
C79B C78B C77B 128(3) . .
C82B C78B C77B 115(3) . .
C78B C79B C80B 119(3) . .
C78B C79B H79B 120.5 . .
C80B C79B H79B 120.5 . .
N84B C80B C79B 124(2) . .
N84B C80B H80B 118.1 . .
C79B C80B H80B 118.1 . .
N84B C81B C82B 121(2) . .
N84B C81B H81B 119.3 . .
C82B C81B H81B 119.3 . .
C81B C82B C78B 121(2) . .
C81B C82B H82B 119.6 . .
C78B C82B H82B 119.6 . .
C75B N83B C74B 130(2) . .
C75B N83B Co2D 118.2(15) . 6_576
C74B N83B Co2D 111.6(15) . 6_576
C75B N83B Fe2D 118.2(15) . 6_576
C74B N83B Fe2D 111.6(15) . 6_576
Co2D N83B Fe2D 0 6_576 6_576
C80B N84B C81B 119(2) . .
C80B N84B Fe3C 122.3(16) . .
C81B N84B Fe3C 117.7(15) . .
C92B C91B H91G 109.5 . .
C92B C91B H91H 109.5 . .
H91G C91B H91H 109.5 . .
C92B C91B H91I 109.5 . .
H91G C91B H91I 109.5 . .
H91H C91B H91I 109.5 . .
C93B C92B C91B 112(2) . .
C93B C92B H92E 109.2 . .
C91B C92B H92E 109.2 . .
C93B C92B H92F 109.2 . .
C91B C92B H92F 109.2 . .
H92E C92B H92F 107.9 . .
N94B C93B C92B 111.6(19) . .
N94B C93B H93E 109.3 . .
C92B C93B H93E 109.3 . .
N94B C93B H93F 109.3 . .
C92B C93B H93F 109.3 . .
H93E C93B H93F 108 . .
C93B N94B C95B 113.0(19) . .
C93B N94B H94E 109 . .
C95B N94B H94E 109 . .
C93B N94B H94F 109 . .
C95B N94B H94F 109 . .
H94E N94B H94F 107.8 . .
C96B C95B N94B 105(2) . .
C96B C95B H95E 110.8 . .
N94B C95B H95E 110.8 . .
C96B C95B H95F 110.8 . .
N94B C95B H95F 110.8 . .
H95E C95B H95F 108.9 . .
C95B C96B C97B 107(2) . .
C95B C96B H96E 110.4 . .
C97B C96B H96E 110.4 . .
C95B C96B H96F 110.4 . .
C97B C96B H96F 110.4 . .
H96E C96B H96F 108.6 . .
C96B C97B H97G 109.5 . .
C96B C97B H97H 109.5 . .
H97G C97B H97H 109.5 . .
C96B C97B H97I 109.5 . .
H97G C97B H97I 109.5 . .
H97H C97B H97I 109.5 . .
O2C C1C O1C 127(2) . .
O2C C1C C2C 122(2) . .
O1C C1C C2C 111(2) . .
C5C C2C C3C 110.1(18) . .
C5C C2C C4C 112.7(18) . .
C3C C2C C4C 114.1(18) . .
C5C C2C C1C 108.3(17) . .
C3C C2C C1C 109.7(17) . .
C4C C2C C1C 101.5(16) . .
C2C C3C H3CA 109.5 . .
C2C C3C H3CB 109.5 . .
H3CA C3C H3CB 109.5 . .
C2C C3C H3CC 109.5 . .
H3CA C3C H3CC 109.5 . .
H3CB C3C H3CC 109.5 . .
C2C C4C H4CA 109.5 . .
C2C C4C H4CB 109.5 . .
H4CA C4C H4CB 109.5 . .
C2C C4C H4CC 109.5 . .
H4CA C4C H4CC 109.5 . .
H4CB C4C H4CC 109.5 . .
C2C C5C H5CA 109.5 . .
C2C C5C H5CB 109.5 . .
H5CA C5C H5CB 109.5 . .
C2C C5C H5CC 109.5 . .
H5CA C5C H5CC 109.5 . .
H5CB C5C H5CC 109.5 . .
C6C O3C Fe1C 121.7(11) . .
C6C O4C Fe3C 129.0(12) . .
O4C C6C O3C 136.6(17) . .
O4C C6C C7C 116.2(16) . .
O3C C6C C7C 107.2(15) . .
C10C C7C C8C 110.6(18) . .
C10C C7C C9C 106.4(17) . .
C8C C7C C9C 112.2(18) . .
C10C C7C C6C 110.7(16) . .
C8C C7C C6C 109.5(15) . .
C9C C7C C6C 107.4(15) . .
C7C C8C H8CA 109.5 . .
C7C C8C H8CB 109.5 . .
H8CA C8C H8CB 109.5 . .
C7C C8C H8CC 109.5 . .
H8CA C8C H8CC 109.5 . .
H8CB C8C H8CC 109.5 . .
C7C C9C H9CA 109.5 . .
C7C C9C H9CB 109.5 . .
H9CA C9C H9CB 109.5 . .
C7C C9C H9CC 109.5 . .
H9CA C9C H9CC 109.5 . .
H9CB C9C H9CC 109.5 . .
C7C C10C H10J 109.5 . .
C7C C10C H10K 109.5 . .
H10J C10C H10K 109.5 . .
C7C C10C H10L 109.5 . .
H10J C10C H10L 109.5 . .
H10K C10C H10L 109.5 . .
O5C C11C O6C 131(3) . .
O5C C11C C12C 119(3) . .
O6C C11C C12C 110(3) . .
C13C C12C C15C 115(2) . .
C13C C12C C14C 112(2) . .
C15C C12C C14C 111(2) . .
C13C C12C C11C 107.6(18) . .
C15C C12C C11C 107.1(19) . .
C14C C12C C11C 102.7(17) . .
C12C C13C H13J 109.5 . .
C12C C13C H13K 109.5 . .
H13J C13C H13K 109.5 . .
C12C C13C H13L 109.5 . .
H13J C13C H13L 109.5 . .
H13K C13C H13L 109.5 . .
C12C C14C H14J 109.5 . .
C12C C14C H14K 109.5 . .
H14J C14C H14K 109.5 . .
C12C C14C H14L 109.5 . .
H14J C14C H14L 109.5 . .
H14K C14C H14L 109.5 . .
C12C C15C H15J 109.5 . .
C12C C15C H15K 109.5 . .
H15J C15C H15K 109.5 . .
C12C C15C H15L 109.5 . .
H15J C15C H15L 109.5 . .
H15K C15C H15L 109.5 . .
O8C C16C O7C 133(2) . .
O8C C16C C17C 114(2) . .
O7C C16C C17C 113(2) . .
C18C C17C C20C 113.4(19) . .
C18C C17C C19C 110.5(19) . .
C20C C17C C19C 110.8(19) . .
C18C C17C C16C 108.0(18) . .
C20C C17C C16C 108.4(18) . .
C19C C17C C16C 105.4(17) . .
C17C C18C H18J 109.5 . .
C17C C18C H18K 109.5 . .
H18J C18C H18K 109.5 . .
C17C C18C H18L 109.5 . .
H18J C18C H18L 109.5 . .
H18K C18C H18L 109.5 . .
C17C C19C H19J 109.5 . .
C17C C19C H19K 109.5 . .
H19J C19C H19K 109.5 . .
C17C C19C H19L 109.5 . .
H19J C19C H19L 109.5 . .
H19K C19C H19L 109.5 . .
C17C C20C H20J 109.5 . .
C17C C20C H20K 109.5 . .
H20J C20C H20K 109.5 . .
C17C C20C H20L 109.5 . .
H20J C20C H20L 109.5 . .
H20K C20C H20L 109.5 . .
O10C C21C O9C 127.5(19) . .
O10C C21C C22C 119(2) . .
O9C C21C C22C 114(2) . .
C23C C22C C25C 112.5(17) . .
C23C C22C C24C 112.3(17) . .
C25C C22C C24C 107.7(16) . .
C23C C22C C21C 111.1(16) . .
C25C C22C C21C 107.4(16) . .
C24C C22C C21C 105.4(15) . .
C22C C23C H23J 109.5 . .
C22C C23C H23K 109.5 . .
H23J C23C H23K 109.5 . .
C22C C23C H23L 109.5 . .
H23J C23C H23L 109.5 . .
H23K C23C H23L 109.5 . .
C22C C24C H24J 109.5 . .
C22C C24C H24K 109.5 . .
H24J C24C H24K 109.5 . .
C22C C24C H24L 109.5 . .
H24J C24C H24L 109.5 . .
H24K C24C H24L 109.5 . .
C22C C25C H25J 109.5 . .
C22C C25C H25K 109.5 . .
H25J C25C H25K 109.5 . .
C22C C25C H25L 109.5 . .
H25J C25C H25L 109.5 . .
H25K C25C H25L 109.5 . .
O11C C26C O12C 127(2) . .
O11C C26C C27C 110(2) . .
O12C C26C C27C 122(2) . .
C28C C27C C30C 113.4(18) . .
C28C C27C C29C 111.1(18) . .
C30C C27C C29C 109.5(18) . .
C28C C27C C26C 112.4(18) . .
C30C C27C C26C 105.7(17) . .
C29C C27C C26C 104.2(16) . .
C27C C28C H28J 109.5 . .
C27C C28C H28K 109.5 . .
H28J C28C H28K 109.5 . .
C27C C28C H28L 109.5 . .
H28J C28C H28L 109.5 . .
H28K C28C H28L 109.5 . .
C27C C29C H29J 109.5 . .
C27C C29C H29K 109.5 . .
H29J C29C H29K 109.5 . .
C27C C29C H29L 109.5 . .
H29J C29C H29L 109.5 . .
H29K C29C H29L 109.5 . .
C27C C30C H30J 109.5 . .
C27C C30C H30K 109.5 . .
H30J C30C H30K 109.5 . .
C27C C30C H30L 109.5 . .
H30J C30C H30L 109.5 . .
H30K C30C H30L 109.5 . .
O1D C1D O2D 135(2) . .
O1D C1D C2D 121(3) . .
O2D C1D C2D 104(2) . .
C5D C2D C3D 114.7(19) . .
C5D C2D C4D 109.0(18) . .
C3D C2D C4D 112.1(19) . .
C5D C2D C1D 106.1(17) . .
C3D C2D C1D 109.2(18) . .
C4D C2D C1D 105.2(17) . .
C2D C3D H3DA 109.5 . .
C2D C3D H3DB 109.5 . .
H3DA C3D H3DB 109.5 . .
C2D C3D H3DC 109.5 . .
H3DA C3D H3DC 109.5 . .
H3DB C3D H3DC 109.5 . .
C2D C4D H4DA 109.5 . .
C2D C4D H4DB 109.5 . .
H4DA C4D H4DB 109.5 . .
C2D C4D H4DC 109.5 . .
H4DA C4D H4DC 109.5 . .
H4DB C4D H4DC 109.5 . .
C2D C5D H5DA 109.5 . .
C2D C5D H5DB 109.5 . .
H5DA C5D H5DB 109.5 . .
C2D C5D H5DC 109.5 . .
H5DA C5D H5DC 109.5 . .
H5DB C5D H5DC 109.5 . .
O4D C6D O3D 128(2) . .
O4D C6D C7D 113(2) . .
O3D C6D C7D 119(2) . .
C10D C7D C8D 113.9(19) . .
C10D C7D C9D 108.5(19) . .
C8D C7D C9D 113(2) . .
C10D C7D C6D 107.9(18) . .
C8D C7D C6D 109.3(17) . .
C9D C7D C6D 104.1(18) . .
C7D C8D H8DA 109.5 . .
C7D C8D H8DB 109.5 . .
H8DA C8D H8DB 109.5 . .
C7D C8D H8DC 109.4 . .
H8DA C8D H8DC 109.5 . .
H8DB C8D H8DC 109.5 . .
C7D C9D H9DA 109.4 . .
C7D C9D H9DB 109.5 . .
H9DA C9D H9DB 109.5 . .
C7D C9D H9DC 109.5 . .
H9DA C9D H9DC 109.5 . .
H9DB C9D H9DC 109.5 . .
C7D C10D H10M 109.4 . .
C7D C10D H10N 109.6 . .
H10M C10D H10N 109.5 . .
C7D C10D H10O 109.4 . .
H10M C10D H10O 109.5 . .
H10N C10D H10O 109.5 . .
C11D O6D Fe3D 129.9(13) . .
C16D O7D Fe2D 127.7(13) . .
O5D C11D O6D 131(2) . .
O5D C11D C12D 114.7(19) . .
O6D C11D C12D 110.3(17) . .
C13D C12D C15D 112.4(19) . .
C13D C12D C14D 113.4(18) . .
C15D C12D C14D 107.4(19) . .
C13D C12D C11D 110.3(17) . .
C15D C12D C11D 107.9(18) . .
C14D C12D C11D 105.0(15) . .
C12D C13D H13M 109.5 . .
C12D C13D H13N 109.5 . .
H13M C13D H13N 109.5 . .
C12D C13D H13O 109.5 . .
H13M C13D H13O 109.5 . .
H13N C13D H13O 109.5 . .
C12D C14D H14M 109.5 . .
C12D C14D H14N 109.5 . .
H14M C14D H14N 109.5 . .
C12D C14D H14O 109.5 . .
H14M C14D H14O 109.5 . .
H14N C14D H14O 109.5 . .
C12D C15D H15M 109.5 . .
C12D C15D H15N 109.5 . .
H15M C15D H15N 109.5 . .
C12D C15D H15O 109.5 . .
H15M C15D H15O 109.5 . .
H15N C15D H15O 109.5 . .
O8D C16D O7D 132(2) . .
O8D C16D C17D 122(2) . .
O7D C16D C17D 106(2) . .
C20D C17D C18D 113.0(19) . .
C20D C17D C19D 110.8(19) . .
C18D C17D C19D 110.5(19) . .
C20D C17D C16D 108.9(17) . .
C18D C17D C16D 109.9(18) . .
C19D C17D C16D 103.3(16) . .
C17D C18D H18M 109.5 . .
C17D C18D H18N 109.5 . .
H18M C18D H18N 109.5 . .
C17D C18D H18O 109.5 . .
H18M C18D H18O 109.5 . .
H18N C18D H18O 109.5 . .
C17D C19D H19M 109.5 . .
C17D C19D H19N 109.5 . .
H19M C19D H19N 109.5 . .
C17D C19D H19O 109.5 . .
H19M C19D H19O 109.5 . .
H19N C19D H19O 109.5 . .
C17D C20D H20M 109.5 . .
C17D C20D H20N 109.5 . .
H20M C20D H20N 109.5 . .
C17D C20D H20O 109.5 . .
H20M C20D H20O 109.5 . .
H20N C20D H20O 109.5 . .
O9D C21D O10D 132(2) . .
O9D C21D C22D 120(3) . .
O10D C21D C22D 107(2) . .
C25D C22D C23D 115.5(18) . .
C25D C22D C24D 109.6(18) . .
C23D C22D C24D 112.6(18) . .
C25D C22D C21D 106.9(17) . .
C23D C22D C21D 108.1(17) . .
C24D C22D C21D 103.3(16) . .
C22D C23D H23M 109.5 . .
C22D C23D H23N 109.5 . .
H23M C23D H23N 109.5 . .
C22D C23D H23O 109.5 . .
H23M C23D H23O 109.5 . .
H23N C23D H23O 109.5 . .
C22D C24D H24M 109.5 . .
C22D C24D H24N 109.5 . .
H24M C24D H24N 109.5 . .
C22D C24D H24O 109.5 . .
H24M C24D H24O 109.5 . .
H24N C24D H24O 109.5 . .
C22D C25D H25M 109.5 . .
C22D C25D H25N 109.5 . .
H25M C25D H25N 109.5 . .
C22D C25D H25O 109.5 . .
H25M C25D H25O 109.5 . .
H25N C25D H25O 109.5 . .
O12D C26D O11D 125(2) . .
O12D C26D C27D 107(2) . .
O11D C26D C27D 121(2) . .
C28D C27D C30D 119(2) . .
C28D C27D C29D 108.9(19) . .
C30D C27D C29D 107.9(19) . .
C28D C27D C26D 109.2(18) . .
C30D C27D C26D 107.2(18) . .
C29D C27D C26D 103.8(17) . .
C27D C28D H28M 109.5 . .
C27D C28D H28N 109.5 . .
H28M C28D H28N 109.5 . .
C27D C28D H28O 109.5 . .
H28M C28D H28O 109.5 . .
H28N C28D H28O 109.5 . .
C27D C29D H29M 109.5 . .
C27D C29D H29N 109.5 . .
H29M C29D H29N 109.5 . .
C27D C29D H29O 109.5 . .
H29M C29D H29O 109.5 . .
H29N C29D H29O 109.5 . .
C27D C30D H30M 109.5 . .
C27D C30D H30N 109.5 . .
H30M C30D H30N 109.5 . .
C27D C30D H30O 109.5 . .
H30M C30D H30O 109.5 . .
H30N C30D H30O 109.5 . .
F1 Cr1 O28 97.5(6) . .
F1 Cr1 F2 86.5(4) . .
O28 Cr1 F2 175.7(5) . .
F1 Cr1 O1 178.1(6) . .
O28 Cr1 O1 84.3(6) . .
F2 Cr1 O1 91.7(5) . .
F1 Cr1 O32 92.3(5) . .
O28 Cr1 O32 93.4(5) . .
F2 Cr1 O32 88.1(4) . .
O1 Cr1 O32 88.1(5) . .
F1 Cr1 O3 90.5(5) . .
O28 Cr1 O3 88.0(5) . .
F2 Cr1 O3 90.3(5) . .
O1 Cr1 O3 89.0(5) . .
O32 Cr1 O3 176.6(6) . .
F2 Cr2 F3 87.4(4) . .
F2 Cr2 O2 95.6(5) . .
F3 Cr2 O2 176.9(6) . .
F2 Cr2 O7 88.6(4) . .
F3 Cr2 O7 92.0(6) . .
O2 Cr2 O7 87.3(6) . .
F2 Cr2 O5 178.8(7) . .
F3 Cr2 O5 91.6(6) . .
O2 Cr2 O5 85.3(6) . .
O7 Cr2 O5 92.1(6) . .
F2 Cr2 O4 90.5(4) . .
F3 Cr2 O4 89.4(6) . .
O2 Cr2 O4 91.3(6) . .
O7 Cr2 O4 178.3(7) . .
O5 Cr2 O4 88.8(6) . .
F3 Cr3 O8 90.8(6) . .
F3 Cr3 F4 88.2(5) . .
O8 Cr3 F4 88.6(6) . .
F3 Cr3 O9 177.3(7) . .
O8 Cr3 O9 86.6(7) . .
F4 Cr3 O9 92.3(7) . .
F3 Cr3 O6 94.4(6) . .
O8 Cr3 O6 93.9(7) . .
F4 Cr3 O6 176.4(7) . .
O9 Cr3 O6 85.3(7) . .
F3 Cr3 O11 88.0(5) . .
O8 Cr3 O11 178.8(6) . .
F4 Cr3 O11 91.7(6) . .
O9 Cr3 O11 94.6(7) . .
O6 Cr3 O11 85.9(7) . .
F5 Cr4 F4 88.8(5) . .
F5 Cr4 O10 179.1(6) . .
F4 Cr4 O10 91.3(7) . .
F5 Cr4 O12 87.9(6) . .
F4 Cr4 O12 91.4(6) . .
O10 Cr4 O12 92.9(7) . .
F5 Cr4 O15 91.1(6) . .
F4 Cr4 O15 89.7(6) . .
O10 Cr4 O15 88.0(7) . .
O12 Cr4 O15 178.6(9) . .
F5 Cr4 O13 92.9(8) . .
F4 Cr4 O13 178.3(9) . .
O10 Cr4 O13 87.1(9) . .
O12 Cr4 O13 88.3(8) . .
O15 Cr4 O13 90.7(7) . .
F6 Cr5 O17 90.9(7) . .
F6 Cr5 O16 90.1(6) . .
O17 Cr5 O16 87.6(7) . .
F6 Cr5 F5 90.4(5) . .
O17 Cr5 F5 178.3(7) . .
O16 Cr5 F5 91.3(6) . .
F6 Cr5 O14 175.1(8) . .
O17 Cr5 O14 85.1(8) . .
O16 Cr5 O14 92.7(8) . .
F5 Cr5 O14 93.6(7) . .
F6 Cr5 O19 92.1(6) . .
O17 Cr5 O19 90.9(7) . .
O16 Cr5 O19 177.4(7) . .
F5 Cr5 O19 90.1(6) . .
O14 Cr5 O19 85.1(8) . .
F7 Cr6 F6 90.5(5) . .
F7 Cr6 O23 93.4(6) . .
F6 Cr6 O23 93.1(6) . .
F7 Cr6 O21 93.2(7) . .
F6 Cr6 O21 173.9(8) . .
O23 Cr6 O21 91.6(8) . .
F7 Cr6 O20 88.3(6) . .
F6 Cr6 O20 90.2(7) . .
O23 Cr6 O20 176.3(8) . .
O21 Cr6 O20 85.0(8) . .
F7 Cr6 O18 177.6(7) . .
F6 Cr6 O18 91.7(7) . .
O23 Cr6 O18 85.6(8) . .
O21 Cr6 O18 84.7(9) . .
O20 Cr6 O18 92.7(8) . .
F8 Cr7 F7 87.8(5) . .
F8 Cr7 O25 95.1(6) . .
F7 Cr7 O25 176.8(6) . .
F8 Cr7 O22 178.7(6) . .
F7 Cr7 O22 91.1(6) . .
O25 Cr7 O22 85.9(7) . .
F8 Cr7 O29 92.8(5) . .
F7 Cr7 O29 87.6(5) . .
O25 Cr7 O29 93.3(6) . .
O22 Cr7 O29 87.9(6) . .
F8 Cr7 O24 91.2(5) . .
F7 Cr7 O24 90.8(5) . .
O25 Cr7 O24 88.0(6) . .
O22 Cr7 O24 88.2(6) . .
O29 Cr7 O24 175.7(7) . .
F8A Cr1A O28A 98.1(7) . .
F8A Cr1A O32A 91.6(6) . .
O28A Cr1A O32A 94.8(6) . .
F8A Cr1A O3A 88.1(6) . .
O28A Cr1A O3A 86.9(6) . .
O32A Cr1A O3A 178.3(6) . .
F8A Cr1A F1A 88.1(5) . .
O28A Cr1A F1A 173.4(8) . .
O32A Cr1A F1A 87.5(5) . .
O3A Cr1A F1A 90.8(6) . .
F8A Cr1A O1A 177.3(7) . .
O28A Cr1A O1A 84.5(9) . .
O32A Cr1A O1A 87.4(7) . .
O3A Cr1A O1A 92.8(7) . .
F1A Cr1A O1A 89.4(7) . .
F1A Cr2A O7A 89.5(7) . .
F1A Cr2A O2A 92.3(7) . .
O7A Cr2A O2A 86.9(8) . .
F1A Cr2A F2A 87.4(5) . .
O7A Cr2A F2A 93.3(6) . .
O2A Cr2A F2A 179.6(8) . .
F1A Cr2A O4A 91.7(6) . .
O7A Cr2A O4A 176.2(8) . .
O2A Cr2A O4A 89.4(8) . .
F2A Cr2A O4A 90.4(6) . .
F1A Cr2A O5A 177.8(7) . .
O7A Cr2A O5A 91.3(8) . .
O2A Cr2A O5A 89.9(9) . .
F2A Cr2A O5A 90.5(7) . .
O4A Cr2A O5A 87.7(7) . .
O6A Cr3A O9A 83.3(10) . .
O6A Cr3A F3A 177.6(7) . .
O9A Cr3A F3A 94.6(9) . .
O6A Cr3A F2A 93.6(8) . .
O9A Cr3A F2A 176.8(9) . .
F3A Cr3A F2A 88.5(5) . .
O6A Cr3A O8A 91.8(9) . .
O9A Cr3A O8A 87.5(7) . .
F3A Cr3A O8A 89.3(7) . .
F2A Cr3A O8A 93.2(6) . .
O6A Cr3A O11A 86.9(8) . .
O9A Cr3A O11A 89.3(7) . .
F3A Cr3A O11A 91.9(6) . .
F2A Cr3A O11A 90.0(6) . .
O8A Cr3A O11A 176.6(7) . .
F4A Cr4A O15A 95.1(8) . .
F4A Cr4A O13A 93.5(7) . .
O15A Cr4A O13A 92.9(7) . .
F4A Cr4A F3A 88.5(6) . .
O15A Cr4A F3A 175.0(8) . .
O13A Cr4A F3A 90.3(6) . .
F4A Cr4A O12A 87.6(7) . .
O15A Cr4A O12A 86.5(7) . .
O13A Cr4A O12A 178.8(8) . .
F3A Cr4A O12A 90.2(6) . .
F4A Cr4A O10A 177.7(7) . .
O15A Cr4A O10A 86.6(9) . .
O13A Cr4A O10A 88.1(8) . .
F3A Cr4A O10A 89.7(7) . .
O12A Cr4A O10A 90.9(8) . .
F5A Cr5A F4A 89.3(6) . .
F5A Cr5A O19A 90.0(6) . .
F4A Cr5A O19A 89.8(8) . .
F5A Cr5A O17A 93.5(8) . .
F4A Cr5A O17A 177.2(7) . .
O19A Cr5A O17A 89.9(9) . .
F5A Cr5A O14A 88.0(7) . .
F4A Cr5A O14A 92.2(7) . .
O19A Cr5A O14A 177.2(9) . .
O17A Cr5A O14A 88.3(9) . .
F5A Cr5A O16A 178.8(8) . .
F4A Cr5A O16A 91.7(7) . .
O19A Cr5A O16A 90.6(7) . .
O17A Cr5A O16A 85.5(9) . .
O14A Cr5A O16A 91.4(7) . .
O21A Cr6A F6A 96.8(8) . .
O21A Cr6A O18A 83.5(9) . .
F6A Cr6A O18A 179.7(9) . .
O21A Cr6A F5A 175.3(8) . .
F6A Cr6A F5A 87.7(6) . .
O18A Cr6A F5A 92.0(8) . .
O21A Cr6A O20A 87.4(8) . .
F6A Cr6A O20A 89.8(6) . .
O18A Cr6A O20A 90.2(8) . .
F5A Cr6A O20A 91.3(7) . .
O21A Cr6A O23A 91.7(8) . .
F6A Cr6A O23A 90.6(6) . .
O18A Cr6A O23A 89.4(7) . .
F5A Cr6A O23A 89.5(7) . .
O20A Cr6A O23A 179.1(9) . .
F7A Cr7A O22A 178.3(6) . .
F7A Cr7A O25A 95.9(7) . .
O22A Cr7A O25A 84.7(9) . .
F7A Cr7A O24A 91.1(7) . .
O22A Cr7A O24A 90.6(8) . .
O25A Cr7A O24A 85.6(7) . .
F7A Cr7A F6A 87.3(5) . .
O22A Cr7A F6A 92.2(7) . .
O25A Cr7A F6A 175.7(7) . .
O24A Cr7A F6A 91.5(6) . .
F7A Cr7A O29A 91.9(6) . .
O22A Cr7A O29A 86.5(8) . .
O25A Cr7A O29A 94.4(6) . .
O24A Cr7A O29A 177.0(8) . .
F6A Cr7A O29A 88.3(5) . .
O2B Cr1B F8B 176.1(6) . .
O2B Cr1B O30B 87.8(7) . .
F8B Cr1B O30B 94.1(7) . .
O2B Cr1B O32B 85.7(8) . .
F8B Cr1B O32B 90.8(7) . .
O30B Cr1B O32B 93.5(7) . .
O2B Cr1B F1B 89.5(7) . .
F8B Cr1B F1B 88.7(6) . .
O30B Cr1B F1B 176.5(8) . .
O32B Cr1B F1B 88.6(6) . .
O2B Cr1B O4B 93.1(8) . .
F8B Cr1B O4B 90.4(6) . .
O30B Cr1B O4B 87.9(7) . .
O32B Cr1B O4B 178.1(8) . .
F1B Cr1B O4B 90.0(6) . .
O5B Cr2B O3B 88.1(9) . .
O5B Cr2B F1B 177.7(8) . .
O3B Cr2B F1B 94.1(6) . .
O5B Cr2B F2B 93.2(7) . .
O3B Cr2B F2B 88.0(6) . .
F1B Cr2B F2B 87.6(6) . .
O5B Cr2B O1B 86.2(9) . .
O3B Cr2B O1B 94.4(7) . .
F1B Cr2B O1B 92.8(8) . .
F2B Cr2B O1B 177.5(6) . .
O5B Cr2B O7B 87.2(9) . .
O3B Cr2B O7B 175.2(9) . .
F1B Cr2B O7B 90.7(8) . .
F2B Cr2B O7B 92.2(7) . .
O1B Cr2B O7B 85.4(8) . .
F3B Cr3B O6B 178.2(9) . .
F3B Cr3B O8B 89.0(9) . .
O6B Cr3B O8B 89.4(10) . .
F3B Cr3B F2B 86.9(7) . .
O6B Cr3B F2B 92.3(8) . .
O8B Cr3B F2B 93.5(6) . .
F3B Cr3B O9B 94.1(9) . .
O6B Cr3B O9B 86.8(11) . .
O8B Cr3B O9B 88.2(7) . .
F2B Cr3B O9B 178.0(9) . .
F3B Cr3B O11B 90.9(8) . .
O6B Cr3B O11B 90.8(10) . .
O8B Cr3B O11B 177.4(8) . .
F2B Cr3B O11B 89.0(6) . .
O9B Cr3B O11B 89.3(7) . .
O10B Cr4B F3B 91.1(9) . .
O10B Cr4B F4B 176.1(11) . .
F3B Cr4B F4B 91.1(7) . .
O10B Cr4B O12B 94.6(11) . .
F3B Cr4B O12B 89.1(7) . .
F4B Cr4B O12B 88.7(7) . .
O10B Cr4B O15B 84.0(12) . .
F3B Cr4B O15B 91.0(8) . .
F4B Cr4B O15B 92.7(9) . .
O12B Cr4B O15B 178.6(10) . .
O10B Cr4B O13B 86.8(9) . .
F3B Cr4B O13B 177.1(9) . .
F4B Cr4B O13B 91.2(8) . .
O12B Cr4B O13B 89.1(8) . .
O15B Cr4B O13B 90.7(8) . .
O17B Cr5B F4B 177.0(10) . .
O17B Cr5B F5B 90.5(9) . .
F4B Cr5B F5B 91.2(8) . .
O17B Cr5B O16B 88.7(12) . .
F4B Cr5B O16B 93.7(10) . .
F5B Cr5B O16B 92.6(6) . .
O17B Cr5B O19B 87.2(11) . .
F4B Cr5B O19B 90.4(8) . .
F5B Cr5B O19B 87.0(6) . .
O16B Cr5B O19B 175.9(12) . .
O17B Cr5B O14B 86.0(11) . .
F4B Cr5B O14B 92.2(11) . .
F5B Cr5B O14B 175.3(12) . .
O16B Cr5B O14B 90.5(8) . .
O19B Cr5B O14B 89.6(8) . .
O21B Cr6B F5B 173.9(8) . .
O21B Cr6B O20B 87.5(9) . .
F5B Cr6B O20B 92.7(7) . .
O21B Cr6B F6B 96.9(8) . .
F5B Cr6B F6B 89.2(7) . .
O20B Cr6B F6B 90.3(6) . .
O21B Cr6B O23B 88.6(10) . .
F5B Cr6B O23B 91.0(9) . .
O20B Cr6B O23B 175.4(12) . .
F6B Cr6B O23B 92.6(7) . .
O21B Cr6B O18B 83.0(11) . .
F5B Cr6B O18B 90.9(10) . .
O20B Cr6B O18B 90.6(9) . .
F6B Cr6B O18B 179.1(9) . .
O23B Cr6B O18B 86.5(9) . .
F7B Cr7B O27B 91.7(6) . .
F7B Cr7B O25B 96.7(8) . .
O27B Cr7B O25B 94.3(6) . .
F7B Cr7B F6B 83.5(6) . .
O27B Cr7B F6B 87.9(5) . .
O25B Cr7B F6B 177.7(7) . .
F7B Cr7B O24B 88.8(8) . .
O27B Cr7B O24B 178.1(6) . .
O25B Cr7B O24B 87.5(7) . .
F6B Cr7B O24B 90.3(6) . .
F7B Cr7B O22B 175.1(8) . .
O27B Cr7B O22B 89.9(8) . .
O25B Cr7B O22B 87.8(9) . .
F6B Cr7B O22B 91.9(7) . .
O24B Cr7B O22B 89.5(9) . .
Cr1 F1 Ni1 120.7(5) . .
Cr2 F2 Cr1 122.7(5) . .
Cr3 F3 Cr2 122.4(6) . .
Cr3 F4 Cr4 123.6(6) . .
Cr4 F5 Cr5 124.0(6) . .
Cr5 F6 Cr6 124.8(7) . .
Cr6 F7 Cr7 124.8(5) . .
Cr7 F8 Ni1 120.5(5) . .
Cr2A F1A Cr1A 124.0(6) . .
Cr3A F2A Cr2A 122.0(6) . .
Cr3A F3A Cr4A 124.1(6) . .
Cr4A F4A Cr5A 121.9(6) . .
Cr5A F5A Cr6A 123.2(7) . .
Cr6A F6A Cr7A 122.1(6) . .
Cr7A F7A Ni1A 121.9(6) . .
Cr1A F8A Ni1A 121.1(5) . .
Cr2B F1B Cr1B 122.6(8) . .
Cr2B F2B Cr3B 120.6(7) . .
Cr3B F3B Cr4B 127.4(8) . .
Cr5B F4B Cr4B 123.4(8) . .
Cr6B F5B Cr5B 125.6(9) . .
Cr6B F6B Cr7B 121.4(7) . .
Cr7B F7B Ni1B 121.4(6) . .
Cr1B F8B Ni1B 121.8(6) . .
O13C Fe1C O12C 94.8(6) . .
O13C Fe1C O3C 97.0(5) . .
O12C Fe1C O3C 87.1(6) . .
O13C Fe1C O10C 95.3(5) . .
O12C Fe1C O10C 90.6(6) . .
O3C Fe1C O10C 167.7(5) . .
O13C Fe1C O1C 95.7(6) . .
O12C Fe1C O1C 169.4(5) . .
O3C Fe1C O1C 92.8(7) . .
O10C Fe1C O1C 87.2(6) . .
O13C Fe1C N84 178.7(5) . .
O12C Fe1C N84 84.3(6) . .
O3C Fe1C N84 83.8(6) . .
O10C Fe1C N84 83.9(6) . .
O1C Fe1C N84 85.2(6) . .
O13C Fe2C O8C 96.3(6) . .
O13C Fe2C O9C 98.1(6) . .
O8C Fe2C O9C 165.5(6) . .
O13C Fe2C O11C 96.1(6) . .
O8C Fe2C O11C 89.1(7) . .
O9C Fe2C O11C 90.8(6) . .
O13C Fe2C O6C 93.2(6) . .
O8C Fe2C O6C 90.1(7) . .
O9C Fe2C O6C 87.7(7) . .
O11C Fe2C O6C 170.8(6) . .
O13C Fe2C N83A 175.3(5) . .
O8C Fe2C N83A 81.4(7) . .
O9C Fe2C N83A 84.1(7) . .
O11C Fe2C N83A 88.0(6) . .
O6C Fe2C N83A 82.8(7) . .
O13C Fe3C O4C 94.2(6) . .
O13C Fe3C O7C 95.7(6) . .
O4C Fe3C O7C 86.6(8) . .
O13C Fe3C O5C 97.3(6) . .
O4C Fe3C O5C 167.4(6) . .
O7C Fe3C O5C 87.2(8) . .
O13C Fe3C O2C 96.2(6) . .
O4C Fe3C O2C 91.9(8) . .
O7C Fe3C O2C 168.0(6) . .
O5C Fe3C O2C 91.8(8) . .
O13C Fe3C N84B 177.6(7) . .
O4C Fe3C N84B 84.7(6) . .
O7C Fe3C N84B 86.4(7) . .
O5C Fe3C N84B 84.0(7) . .
O2C Fe3C N84B 81.6(7) . .
O13D Fe1D O3D 96.2(6) . .
O13D Fe1D O1D 96.1(6) . .
O3D Fe1D O1D 89.7(6) . .
O13D Fe1D O10D 94.5(6) . .
O3D Fe1D O10D 169.2(6) . .
O1D Fe1D O10D 87.8(7) . .
O13D Fe1D O12D 96.2(6) . .
O3D Fe1D O12D 89.1(6) . .
O1D Fe1D O12D 167.8(6) . .
O10D Fe1D O12D 91.0(7) . .
O13D Fe1D N83 178.3(6) . .
O3D Fe1D N83 82.8(6) . .
O1D Fe1D N83 82.5(6) . .
O10D Fe1D N83 86.5(6) . .
O12D Fe1D N83 85.2(6) . .
O13D Fe2D O4D 95.7(6) . .
O13D Fe2D O2D 94.8(6) . .
O4D Fe2D O2D 91.4(6) . .
O13D Fe2D O5D 96.7(6) . .
O4D Fe2D O5D 167.6(6) . .
O2D Fe2D O5D 86.4(6) . .
O13D Fe2D O7D 94.8(6) . .
O4D Fe2D O7D 89.1(6) . .
O2D Fe2D O7D 170.3(6) . .
O5D Fe2D O7D 91.0(6) . .
O13D Fe2D N83B 178.2(7) . 6_575
O4D Fe2D N83B 85.0(6) . 6_575
O2D Fe2D N83B 83.5(6) . 6_575
O5D Fe2D N83B 82.7(6) . 6_575
O7D Fe2D N83B 86.9(6) . 6_575
O13D Fe3D O6D 95.6(6) . .
O13D Fe3D O11D 94.5(6) . .
O6D Fe3D O11D 169.9(6) . .
O13D Fe3D O9D 94.8(5) . .
O6D Fe3D O9D 88.5(6) . .
O11D Fe3D O9D 90.5(6) . .
O13D Fe3D O8D 96.9(5) . .
O6D Fe3D O8D 91.3(6) . .
O11D Fe3D O8D 87.6(6) . .
O9D Fe3D O8D 168.2(6) . .
O13D Fe3D N84A 177.1(6) . 3
O6D Fe3D N84A 87.1(6) . 3
O11D Fe3D N84A 82.8(6) . 3
O9D Fe3D N84A 84.3(6) . 3
O8D Fe3D N84A 83.9(6) . 3
O31 Ni1 O27 95.7(6) . .
O31 Ni1 O26 88.6(5) . .
O27 Ni1 O26 87.8(6) . .
O31 Ni1 F1 89.1(5) . .
O27 Ni1 F1 92.2(5) . .
O26 Ni1 F1 177.7(5) . .
O31 Ni1 O30 174.9(6) . .
O27 Ni1 O30 89.0(6) . .
O26 Ni1 O30 93.7(5) . .
F1 Ni1 O30 88.6(5) . .
O31 Ni1 F8 86.8(5) . .
O27 Ni1 F8 177.2(5) . .
O26 Ni1 F8 93.6(5) . .
F1 Ni1 F8 86.5(4) . .
O30 Ni1 F8 88.5(5) . .
O26A Ni1A O30A 97.9(6) . .
O26A Ni1A F7A 92.0(7) . .
O30A Ni1A F7A 90.2(6) . .
O26A Ni1A F8A 176.1(5) . .
O30A Ni1A F8A 85.8(6) . .
F7A Ni1A F8A 86.6(5) . .
O26A Ni1A O31A 88.9(7) . .
O30A Ni1A O31A 173.1(7) . .
F7A Ni1A O31A 88.0(5) . .
F8A Ni1A O31A 87.5(6) . .
O26A Ni1A O27A 90.3(8) . .
O30A Ni1A O27A 86.0(6) . .
F7A Ni1A O27A 175.8(5) . .
F8A Ni1A O27A 91.4(7) . .
O31A Ni1A O27A 95.6(6) . .
O29B Ni1B O28B 89.4(6) . .
O29B Ni1B F8B 92.5(7) . .
O28B Ni1B F8B 86.1(5) . .
O29B Ni1B O26B 91.1(7) . .
O28B Ni1B O26B 95.9(5) . .
F8B Ni1B O26B 175.9(5) . .
O29B Ni1B O31B 96.2(6) . .
O28B Ni1B O31B 173.3(6) . .
F8B Ni1B O31B 90.0(5) . .
O26B Ni1B O31B 87.7(6) . .
O29B Ni1B F7B 176.4(5) . .
O28B Ni1B F7B 87.3(5) . .
F8B Ni1B F7B 85.9(6) . .
O26B Ni1B F7B 90.6(7) . .
O31B Ni1B F7B 86.9(5) . .
C6 O3 Cr1 130.4(12) . .
C6 O4 Cr2 125.4(14) . .
C11 O5 Cr2 124.7(15) . .
C11 O6 Cr3 129.4(16) . .
C16 O7 Cr2 130.4(15) . .
C16 O8 Cr3 126.3(15) . .
C21 O9 Cr3 125.4(19) . .
C21 O10 Cr4 126.5(16) . .
C26 O11 Cr3 128.1(16) . .
C26 O12 Cr4 121.7(18) . .
C31 O13 Cr4 122.9(18) . .
C31 O14 Cr5 125.6(19) . .
C36 O15 Cr4 128.5(15) . .
C36 O16 Cr5 129.9(16) . .
C41 O17 Cr5 131.1(17) . .
C41 O18 Cr6 132(2) . .
C46 O19 Cr5 130.0(16) . .
C46 O20 Cr6 129.9(19) . .
C51 O21 Cr6 124.2(18) . .
C51 O22 Cr7 131.4(18) . .
C61 O25 Cr7 130.9(15) . .
C61 O26 Ni1 128.8(16) . .
C66 O27 Ni1 129.0(15) . .
C66 O28 Cr1 128.3(13) . .
C71 O29 Cr7 132.7(19) . .
C71 O30 Ni1 134(2) . .
C77 O31 Ni1 134.8(17) . .
C77 O32 Cr1 126.4(16) . .
C1A O1A Cr1A 131.3(17) . .
C1A O2A Cr2A 134(2) . .
C6A O3A Cr1A 125.5(16) . .
C6A O4A Cr2A 129.8(15) . .
C11A O5A Cr2A 128.8(17) . .
C11A O6A Cr3A 130(2) . .
C16A O7A Cr2A 128.3(15) . .
C16A O8A Cr3A 133.4(15) . .
C21A O9A Cr3A 133(2) . .
C21A O10A Cr4A 125.3(16) . .
C26A O11A Cr3A 127.1(15) . .
C26A O12A Cr4A 132.3(15) . .
C36A O13A Cr4A 125.8(19) . .
C36A O14A Cr5A 126.8(17) . .
C31A O15A Cr4A 130.1(18) . .
C31A O16A Cr5A 124.6(16) . .
C46A O19A Cr5A 125.6(18) . .
C46A O20A Cr6A 135(2) . .
C51A O21A Cr6A 131(2) . .
C51A O22A Cr7A 128(2) . .
C56A O23A Cr6A 120.1(15) . .
C56A O24A Cr7A 131.7(17) . .
C61A O25A Cr7A 128.9(18) . .
C61A O26A Ni1A 129.6(17) . .
C66A O27A Ni1A 122.2(15) . .
C66A O28A Cr1A 127.2(18) . .
C71A O29A Cr7A 122.9(19) . .
C71A O30A Ni1A 129(2) . .
C77A O31A Ni1A 141(3) . .
C77A O32A Cr1A 139(2) . .
C1B O1B Cr2B 129(2) . .
C1B O2B Cr1B 146(2) . .
C6B O3B Cr2B 131.2(16) . .
C6B O4B Cr1B 128.1(13) . .
C11B O5B Cr2B 139(2) . .
C11B O6B Cr3B 125(2) . .
C16B O7B Cr2B 125.7(17) . .
C16B O8B Cr3B 132.6(16) . .
C21B O9B Cr3B 121(2) . .
C21B O10B Cr4B 126(2) . .
C26B O11B Cr3B 123.3(19) . .
C26B O12B Cr4B 129.8(16) . .
C31B O13B Cr4B 128.7(15) . .
C31B O14B Cr5B 134(3) . .
C36B O15B Cr4B 127(2) . .
C36B O16B Cr5B 131(2) . .
C41B O17B Cr5B 142(3) . .
C41B O18B Cr6B 125(2) . .
C46B O19B Cr5B 129.8(17) . .
C46B O20B Cr6B 132(2) . .
C51B O21B Cr6B 128.2(19) . .
C51B O22B Cr7B 123(2) . .
C61B O25B Cr7B 133(2) . .
C61B O26B Ni1B 129.3(16) . .
C71B O27B Cr7B 134(2) . .
C71B O28B Ni1B 136(2) . .
C66B O29B Ni1B 127.6(16) . .
C66B O30B Cr1B 133.5(19) . .
C77B O31B Ni1B 118(2) . .
C77B O32B Cr1B 127(2) . .
C1C O1C Fe1C 128.7(15) . .
C1C O2C Fe3C 135.0(16) . .
C11C O5C Fe3C 129(2) . .
C11C O6C Fe2C 128.1(16) . .
C16C O7C Fe3C 126.6(15) . .
C16C O8C Fe2C 126.9(15) . .
C21C O9C Fe2C 129.5(14) . .
C21C O10C Fe1C 132.8(14) . .
C26C O11C Fe2C 129.6(15) . .
C26C O12C Fe1C 132.4(15) . .
Fe2C O13C Fe3C 121.3(6) . .
Fe2C O13C Fe1C 119.6(6) . .
Fe3C O13C Fe1C 119.0(6) . .
C1D O1D Fe1D 129.9(18) . .
C1D O2D Fe2D 123.6(13) . .
C6D O3D Fe1D 129.7(16) . .
C6D O4D Fe2D 132.6(16) . .
C11D O5D Fe2D 129.4(15) . .
C16D O8D Fe3D 129.3(16) . .
C21D O9D Fe3D 131.3(18) . .
C21D O10D Fe1D 126.2(14) . .
C26D O11D Fe3D 134.3(17) . .
C26D O12D Fe1D 131.1(16) . .
Fe1D O13D Fe3D 120.7(7) . .
Fe1D O13D Fe2D 119.9(7) . .
Fe3D O13D Fe2D 119.3(6) . .

loop_
_geom_bond_atom_site_label_1
_geom_bond_atom_site_label_2
_geom_bond_distance
_geom_bond_site_symmetry_2
O1 C1 1.262(15) .
O1 Cr1 1.999(16) .
O2 C1 1.217(15) .
O2 Cr2 1.945(16) .
C1 C2 1.645(14) .
C2 C3 1.473(14) .
C2 C5 1.480(14) .
C2 C4 1.543(14) .
C3 H3A 0.96 .
C3 H3B 0.96 .
C3 H3C 0.96 .
C4 H4A 0.96 .
C4 H4B 0.96 .
C4 H4C 0.96 .
C5 H5A 0.96 .
C5 H5B 0.96 .
C5 H5C 0.96 .
C6 O3 1.24(2) .
C6 O4 1.24(2) .
C6 C7 1.654(14) .
C7 C10 1.477(13) .
C7 C8 1.483(13) .
C7 C9 1.522(13) .
C8 H8A 0.96 .
C8 H8B 0.96 .
C8 H8C 0.96 .
C9 H9A 0.96 .
C9 H9B 0.96 .
C9 H9C 0.96 .
C10 H10A 0.96 .
C10 H10B 0.96 .
C10 H10C 0.96 .
C11 O5 1.23(3) .
C11 O6 1.25(3) .
C11 C12 1.661(15) .
C12 C15 1.468(14) .
C12 C13 1.491(14) .
C12 C14 1.519(15) .
C13 H13A 0.96 .
C13 H13B 0.96 .
C13 H13C 0.96 .
C14 H14A 0.96 .
C14 H14B 0.96 .
C14 H14C 0.96 .
C15 H15A 0.96 .
C15 H15B 0.96 .
C15 H15C 0.96 .
C16 O8 1.23(2) .
C16 O7 1.28(2) .
C16 C17 1.644(14) .
C17 C18 1.482(14) .
C17 C19 1.502(14) .
C17 C20 1.503(14) .
C18 H18A 0.96 .
C18 H18B 0.96 .
C18 H18C 0.96 .
C19 H19A 0.96 .
C19 H19B 0.96 .
C19 H19C 0.96 .
C20 H20A 0.96 .
C20 H20B 0.96 .
C20 H20C 0.96 .
C21 O9 1.15(3) .
C21 O10 1.30(3) .
C21 C22 1.674(15) .
C22 C25 1.474(15) .
C22 C23 1.486(15) .
C22 C24 1.515(15) .
C23 H23A 0.96 .
C23 H23B 0.96 .
C23 H23C 0.96 .
C24 H24A 0.96 .
C24 H24B 0.96 .
C24 H24C 0.96 .
C25 H25A 0.96 .
C25 H25B 0.96 .
C25 H25C 0.96 .
C26 O12 1.17(3) .
C26 O11 1.22(3) .
C26 C27 1.655(15) .
C27 C30 1.465(14) .
C27 C28 1.498(14) .
C27 C29 1.515(15) .
C28 H28A 0.96 .
C28 H28B 0.96 .
C28 H28C 0.96 .
C29 H29A 0.96 .
C29 H29B 0.96 .
C29 H29C 0.96 .
C30 H30A 0.96 .
C30 H30B 0.96 .
C30 H30C 0.96 .
C31 O14 1.21(3) .
C31 O13 1.21(3) .
C31 C32 1.662(15) .
C32 C33 1.476(15) .
C32 C35 1.479(15) .
C32 C34 1.514(15) .
C33 H33A 0.96 .
C33 H33B 0.96 .
C33 H33C 0.96 .
C34 H34A 0.96 .
C34 H34B 0.96 .
C34 H34C 0.96 .
C35 H35A 0.96 .
C35 H35B 0.96 .
C35 H35C 0.96 .
C36 O16 1.15(2) .
C36 O15 1.26(2) .
C36 C37 1.658(14) .
C37 C40 1.460(14) .
C37 C38 1.499(14) .
C37 C39 1.524(14) .
C38 H38A 0.96 .
C38 H38B 0.96 .
C38 H38C 0.96 .
C39 H39A 0.96 .
C39 H39B 0.96 .
C39 H39C 0.96 .
C40 H40A 0.96 .
C40 H40B 0.96 .
C40 H40C 0.96 .
C41 O18 1.16(3) .
C41 O17 1.24(3) .
C41 C42 1.655(15) .
C42 C45 1.469(15) .
C42 C43 1.472(15) .
C42 C44 1.519(15) .
C43 H43A 0.96 .
C43 H43B 0.96 .
C43 H43C 0.96 .
C44 H44A 0.96 .
C44 H44B 0.96 .
C44 H44C 0.96 .
C45 H45A 0.96 .
C45 H45B 0.96 .
C45 H45C 0.96 .
C46 O20 1.17(3) .
C46 O19 1.23(3) .
C46 C47 1.668(15) .
C47 C48 1.479(14) .
C47 C50 1.484(14) .
C47 C49 1.520(15) .
C48 H48A 0.96 .
C48 H48B 0.96 .
C48 H48C 0.96 .
C49 H49A 0.96 .
C49 H49B 0.96 .
C49 H49C 0.96 .
C50 H50A 0.96 .
C50 H50B 0.96 .
C50 H50C 0.96 .
C51 O22 1.20(3) .
C51 O21 1.25(3) .
C51 C52 1.667(15) .
C52 C55 1.476(15) .
C52 C53 1.488(15) .
C52 C54 1.520(15) .
C53 H53A 0.96 .
C53 H53B 0.96 .
C53 H53C 0.96 .
C54 H54A 0.96 .
C54 H54B 0.96 .
C54 H54C 0.96 .
C55 H55A 0.96 .
C55 H55B 0.96 .
C55 H55C 0.96 .
O23 C56 1.248(16) .
O23 Cr6 1.938(16) .
O24 C56 1.219(16) .
O24 Cr7 1.988(14) .
C56 C57 1.643(13) .
C57 C60 1.465(13) .
C57 C58 1.487(13) .
C57 C59 1.543(14) .
C58 H58A 0.96 .
C58 H58B 0.96 .
C58 H58C 0.96 .
C59 H59A 0.96 .
C59 H59B 0.96 .
C59 H59C 0.96 .
C60 H60A 0.96 .
C60 H60B 0.96 .
C60 H60C 0.96 .
C61 O26 1.20(3) .
C61 O25 1.23(2) .
C61 C62 1.671(14) .
C62 C65 1.483(14) .
C62 C63 1.485(14) .
C62 C64 1.519(14) .
C63 H63A 0.96 .
C63 H63B 0.96 .
C63 H63C 0.96 .
C64 H64A 0.96 .
C64 H64B 0.96 .
C64 H64C 0.96 .
C65 H65A 0.96 .
C65 H65B 0.96 .
C65 H65C 0.96 .
C66 O27 1.17(2) .
C66 O28 1.32(2) .
C66 C67 1.660(14) .
C67 C70 1.474(14) .
C67 C68 1.497(14) .
C67 C69 1.527(14) .
C68 H68A 0.96 .
C68 H68B 0.96 .
C68 H68C 0.96 .
C69 H69A 0.96 .
C69 H69B 0.96 .
C69 H69C 0.96 .
C70 H70A 0.96 .
C70 H70B 0.96 .
C70 H70C 0.96 .
C71 O30 1.24(2) .
C71 O29 1.26(3) .
C71 C72 1.61(3) .
C72 C73 1.265(19) .
C72 C76 1.41(2) .
C73 C74 1.44(2) .
C73 H73 0.93 .
C74 N83 1.37(2) .
C74 H74 0.93 .
C75 N83 1.295(18) .
C75 C76 1.38(2) .
C75 H75 0.93 .
C76 H76 0.93 .
C77 O31 1.23(2) .
C77 O32 1.28(2) .
C77 C78 1.56(2) .
C78 C82 1.31(2) .
C78 C79 1.46(2) .
C79 C80 1.47(2) .
C79 H79 0.93 .
C80 N84 1.22(2) .
C80 H80 0.93 .
C81 N84 1.35(2) .
C81 C82 1.41(3) .
C81 H81 0.93 .
C82 H82 0.93 .
N83 Fe1D 2.218(14) .
N84 Fe1C 2.228(15) .
C91 C92 1.47(3) .
C91 H91A 0.96 .
C91 H91B 0.96 .
C91 H91C 0.96 .
C92 C93 1.37(2) .
C92 H92A 0.97 .
C92 H92B 0.97 .
C93 N94 1.42(2) .
C93 H93A 0.97 .
C93 H93B 0.97 .
N94 C95 1.51(2) .
N94 H94A 0.89 .
N94 H94B 0.89 .
C95 C96 1.46(3) .
C95 H95A 0.97 .
C95 H95B 0.97 .
C96 C97 1.46(3) .
C96 H96A 0.97 .
C96 H96B 0.97 .
C97 H97A 0.96 .
C97 H97B 0.96 .
C97 H97C 0.96 .
C1A O2A 1.13(3) .
C1A O1A 1.24(3) .
C1A C2A 1.659(15) .
C2A C3A 1.484(15) .
C2A C5A 1.488(15) .
C2A C4A 1.508(15) .
C3A H3AA 0.96 .
C3A H3AB 0.96 .
C3A H3AC 0.96 .
C4A H4AA 0.96 .
C4A H4AB 0.96 .
C4A H4AC 0.96 .
C5A H5AA 0.96 .
C5A H5AB 0.96 .
C5A H5AC 0.96 .
C6A O3A 1.17(3) .
C6A O4A 1.25(3) .
C6A C7A 1.656(14) .
C7A C10A 1.484(14) .
C7A C8A 1.496(14) .
C7A C9A 1.524(14) .
C8A H8AA 0.96 .
C8A H8AB 0.96 .
C8A H8AC 0.96 .
C9A H9AA 0.96 .
C9A H9AB 0.96 .
C9A H9AC 0.96 .
C10A H10D 0.96 .
C10A H10E 0.96 .
C10A H10F 0.96 .
C11A O6A 1.07(3) .
C11A O5A 1.31(3) .
C11A C12A 1.647(15) .
C12A C13A 1.471(15) .
C12A C15A 1.480(15) .
C12A C14A 1.535(15) .
C13A H13D 0.96 .
C13A H13E 0.96 .
C13A H13F 0.96 .
C14A H14D 0.96 .
C14A H14E 0.96 .
C14A H14F 0.96 .
C15A H15D 0.96 .
C15A H15E 0.96 .
C15A H15F 0.96 .
C16A O7A 1.26(3) .
C16A O8A 1.28(3) .
C16A C17A 1.642(15) .
C17A C20A 1.481(14) .
C17A C18A 1.505(14) .
C17A C19A 1.523(14) .
C18A H18D 0.96 .
C18A H18E 0.96 .
C18A H18F 0.96 .
C19A H19D 0.96 .
C19A H19E 0.96 .
C19A H19F 0.96 .
C20A H20D 0.96 .
C20A H20E 0.96 .
C20A H20F 0.96 .
C21A O9A 1.10(4) .
C21A O10A 1.28(3) .
C21A C22A 1.669(15) .
C22A C23A 1.480(14) .
C22A C25A 1.485(14) .
C22A C24A 1.515(14) .
C23A H23D 0.96 .
C23A H23E 0.96 .
C23A H23F 0.96 .
C24A H24D 0.96 .
C24A H24E 0.96 .
C24A H24F 0.96 .
C25A H25D 0.96 .
C25A H25E 0.96 .
C25A H25F 0.96 .
C26A O12A 1.22(3) .
C26A O11A 1.24(3) .
C26A C27A 1.679(14) .
C27A C30A 1.473(14) .
C27A C28A 1.485(14) .
C27A C29A 1.497(14) .
C28A H28D 0.96 .
C28A H28E 0.96 .
C28A H28F 0.96 .
C29A H29D 0.96 .
C29A H29E 0.96 .
C29A H29F 0.96 .
C30A H30D 0.96 .
C30A H30E 0.96 .
C30A H30F 0.96 .
C31A O15A 1.18(3) .
C31A O16A 1.24(3) .
C31A C32A 1.673(14) .
C32A C33A 1.471(14) .
C32A C35A 1.474(14) .
C32A C34A 1.520(14) .
C33A H33D 0.96 .
C33A H33E 0.96 .
C33A H33F 0.96 .
C34A H34D 0.96 .
C34A H34E 0.96 .
C34A H34F 0.96 .
C35A H35D 0.96 .
C35A H35E 0.96 .
C35A H35F 0.96 .
C36A O13A 1.18(3) .
C36A O14A 1.21(3) .
C36A C37A 1.658(15) .
C37A C40A 1.468(15) .
C37A C38A 1.482(15) .
C37A C39A 1.522(15) .
C38A H38D 0.96 .
C38A H38E 0.96 .
C38A H38F 0.96 .
C39A H39D 0.96 .
C39A H39E 0.96 .
C39A H39F 0.96 .
C40A H40D 0.96 .
C40A H40E 0.96 .
C40A H40F 0.96 .
O17A C41A 1.254(17) .
O17A Cr5A 1.99(2) .
O18A C41A 1.217(17) .
O18A Cr6A 1.95(2) .
C41A C42A 1.663(15) .
C42A C45A 1.472(15) .
C42A C43A 1.480(15) .
C42A C44A 1.515(15) .
C43A H43D 0.96 .
C43A H43E 0.96 .
C43A H43F 0.96 .
C44A H44D 0.96 .
C44A H44E 0.96 .
C44A H44F 0.96 .
C45A H45D 0.96 .
C45A H45E 0.96 .
C45A H45F 0.96 .
C46A O20A 1.19(3) .
C46A O19A 1.25(3) .
C46A C47A 1.657(15) .
C47A C48A 1.475(14) .
C47A C50A 1.478(14) .
C47A C49A 1.531(15) .
C48A H48D 0.96 .
C48A H48E 0.96 .
C48A H48F 0.96 .
C49A H49D 0.96 .
C49A H49E 0.96 .
C49A H49F 0.96 .
C50A H50D 0.96 .
C50A H50E 0.96 .
C50A H50F 0.96 .
C51A O22A 1.34(3) .
C51A O21A 1.34(3) .
C51A C52A 1.663(15) .
C52A C55A 1.475(15) .
C52A C53A 1.477(15) .
C52A C54A 1.525(15) .
C53A H53D 0.96 .
C53A H53E 0.96 .
C53A H53F 0.96 .
C54A H54D 0.96 .
C54A H54E 0.96 .
C54A H54F 0.96 .
C55A H55D 0.96 .
C55A H55E 0.96 .
C55A H55F 0.96 .
C56A O24A 1.15(3) .
C56A O23A 1.31(3) .
C56A C57A 1.659(14) .
C57A C60A 1.480(14) .
C57A C58A 1.485(14) .
C57A C59A 1.512(14) .
C58A H58D 0.96 .
C58A H58E 0.96 .
C58A H58F 0.96 .
C59A H59D 0.96 .
C59A H59E 0.96 .
C59A H59F 0.96 .
C60A H60D 0.96 .
C60A H60E 0.96 .
C60A H60F 0.96 .
C61A O26A 1.19(3) .
C61A O25A 1.29(3) .
C61A C62A 1.670(15) .
C62A C63A 1.476(15) .
C62A C65A 1.484(15) .
C62A C64A 1.524(15) .
C63A H63D 0.96 .
C63A H63E 0.96 .
C63A H63F 0.96 .
C64A H64D 0.96 .
C64A H64E 0.96 .
C64A H64F 0.96 .
C65A H65D 0.96 .
C65A H65E 0.96 .
C65A H65F 0.96 .
C66A O28A 1.19(3) .
C66A O27A 1.23(3) .
C66A C67A 1.663(15) .
C67A C70A 1.479(14) .
C67A C68A 1.495(14) .
C67A C69A 1.535(15) .
C68A H68D 0.96 .
C68A H68E 0.96 .
C68A H68F 0.96 .
C69A H69D 0.96 .
C69A H69E 0.96 .
C69A H69F 0.96 .
C70A H70D 0.96 .
C70A H70E 0.96 .
C70A H70F 0.96 .
C71A O30A 1.16(3) .
C71A O29A 1.33(3) .
C71A C72A 1.60(3) .
C72A C76A 1.30(2) .
C72A C73A 1.39(2) .
C73A C74A 1.42(2) .
C73A H73A 0.93 .
C74A N84A 1.31(2) .
C74A H74A 0.93 .
C75A N84A 1.32(2) .
C75A C76A 1.44(2) .
C75A H75A 0.93 .
C76A H76A 0.93 .
C77A O31A 1.23(3) .
C77A O32A 1.36(4) .
C77A C78A 1.48(4) .
C78A C79A 1.30(2) .
C78A C82A 1.31(2) .
C79A C80A 1.40(2) .
C79A H79A 0.93 .
C80A N83A 1.35(2) .
C80A H80A 0.93 .
C81A N83A 1.33(2) .
C81A C82A 1.40(2) .
C81A H81A 0.93 .
C82A H82A 0.93 .
N83A Fe2C 2.216(17) .
N84A Co3D 2.257(15) 3_445
N84A Fe3D 2.257(15) 3_445
C91A C92A 1.47(3) .
C91A H91D 0.96 .
C91A H91E 0.96 .
C91A H91F 0.96 .
C92A C93A 1.56(3) .
C92A H92C 0.97 .
C92A H92D 0.97 .
C93A N94A 1.52(2) .
C93A H93C 0.97 .
C93A H93D 0.97 .
N94A C95A 1.50(2) .
N94A H94C 0.89 .
N94A H94D 0.89 .
C95A C96A 1.39(3) .
C95A H95C 0.97 .
C95A H95D 0.97 .
C96A C97A 1.56(3) .
C96A H96C 0.97 .
C96A H96D 0.97 .
C97A H97D 0.96 .
C97A H97E 0.96 .
C97A H97F 0.96 .
C1B O2B 1.20(3) .
C1B O1B 1.36(3) .
C1B C2B 1.60(3) .
C2B C3B 1.475(15) .
C2B C5B 1.490(15) .
C2B C4B 1.536(15) .
C3B H3BA 0.96 .
C3B H3BB 0.96 .
C3B H3BC 0.96 .
C4B H4BA 0.96 .
C4B H4BB 0.96 .
C4B H4BC 0.96 .
C5B H5BA 0.96 .
C5B H5BB 0.96 .
C5B H5BC 0.96 .
C6B O3B 1.23(2) .
C6B O4B 1.28(2) .
C6B C7B 1.646(14) .
C7B C10B 1.469(14) .
C7B C8B 1.492(13) .
C7B C9B 1.525(14) .
C8B H8BA 0.96 .
C8B H8BB 0.96 .
C8B H8BC 0.96 .
C9B H9BA 0.96 .
C9B H9BB 0.96 .
C9B H9BC 0.96 .
C10B H10G 0.96 .
C10B H10H 0.96 .
C10B H10I 0.96 .
C11B O5B 1.23(3) .
C11B O6B 1.31(4) .
C11B C12B 1.646(15) .
C12B C15B 1.485(15) .
C12B C13B 1.487(15) .
C12B C14B 1.529(15) .
C13B H13G 0.96 .
C13B H13H 0.96 .
C13B H13I 0.96 .
C14B H14G 0.96 .
C14B H14H 0.96 .
C14B H14I 0.96 .
C15B H15G 0.96 .
C15B H15H 0.96 .
C15B H15I 0.96 .
C16B O8B 1.24(3) .
C16B O7B 1.27(3) .
C16B C17B 1.669(15) .
C17B C20B 1.474(14) .
C17B C18B 1.487(14) .
C17B C19B 1.539(14) .
C18B H18G 0.96 .
C18B H18H 0.96 .
C18B H18I 0.96 .
C19B H19G 0.96 .
C19B H19H 0.96 .
C19B H19I 0.96 .
C20B H20G 0.96 .
C20B H20H 0.96 .
C20B H20I 0.96 .
C21B O10B 1.17(3) .
C21B O9B 1.33(3) .
C21B C22B 1.676(15) .
C22B C25B 1.482(15) .
C22B C23B 1.487(15) .
C22B C24B 1.527(15) .
C23B H23G 0.96 .
C23B H23H 0.96 .
C23B H23I 0.96 .
C24B H24G 0.96 .
C24B H24H 0.96 .
C24B H24I 0.96 .
C25B H25G 0.96 .
C25B H25H 0.96 .
C25B H25I 0.96 .
C26B O11B 1.19(3) .
C26B O12B 1.22(3) .
C26B C27B 1.663(15) .
C27B C30B 1.471(14) .
C27B C28B 1.479(14) .
C27B C29B 1.542(14) .
C28B H28G 0.96 .
C28B H28H 0.96 .
C28B H28I 0.96 .
C29B H29G 0.96 .
C29B H29H 0.96 .
C29B H29I 0.96 .
C30B H30G 0.96 .
C30B H30H 0.96 .
C30B H30I 0.96 .
C31B O14B 1.04(4) .
C31B O13B 1.35(4) .
C31B C32B 1.671(15) .
C32B C33B 1.468(15) .
C32B C35B 1.473(15) .
C32B C34B 1.533(15) .
C33B H33G 0.96 .
C33B H33H 0.96 .
C33B H33I 0.96 .
C34B H34G 0.96 .
C34B H34H 0.96 .
C34B H34I 0.96 .
C35B H35G 0.96 .
C35B H35H 0.96 .
C35B H35I 0.96 .
C36B O16B 1.21(4) .
C36B O15B 1.25(4) .
C36B C37B 1.682(15) .
C37B C40B 1.472(15) .
C37B C38B 1.479(15) .
C37B C39B 1.534(15) .
C38B H38G 0.96 .
C38B H38H 0.96 .
C38B H38I 0.96 .
C39B H39G 0.96 .
C39B H39H 0.96 .
C39B H39I 0.96 .
C40B H40G 0.96 .
C40B H40H 0.96 .
C40B H40I 0.96 .
C41B O17B 1.24(3) .
C41B O18B 1.33(4) .
C41B C42B 1.655(15) .
C42B C45B 1.473(15) .
C42B C43B 1.482(15) .
C42B C44B 1.517(15) .
C43B H43G 0.96 .
C43B H43H 0.96 .
C43B H43I 0.96 .
C44B H44G 0.96 .
C44B H44H 0.96 .
C44B H44I 0.96 .
C45B H45G 0.96 .
C45B H45H 0.96 .
C45B H45I 0.96 .
C46B O20B 1.23(3) .
C46B O19B 1.24(3) .
C46B C47B 1.651(15) .
C47B C50B 1.488(14) .
C47B C48B 1.495(14) .
C47B C49B 1.510(15) .
C48B H48G 0.96 .
C48B H48H 0.96 .
C48B H48I 0.96 .
C49B H49G 0.96 .
C49B H49H 0.96 .
C49B H49I 0.96 .
C50B H50G 0.96 .
C50B H50H 0.96 .
C50B H50I 0.96 .
C51B O22B 1.22(4) .
C51B O21B 1.37(3) .
C51B C52B 1.648(15) .
C52B C55B 1.474(15) .
C52B C53B 1.478(15) .
C52B C54B 1.524(15) .
C53B H53G 0.96 .
C53B H53H 0.96 .
C53B H53I 0.96 .
C54B H54G 0.96 .
C54B H54H 0.96 .
C54B H54I 0.96 .
C55B H55G 0.96 .
C55B H55H 0.96 .
C55B H55I 0.96 .
O23B C56B 1.249(17) .
O23B Cr6B 1.941(18) .
O24B C56B 1.227(17) .
O24B Cr7B 2.010(17) .
C56B C57B 1.666(15) .
C57B C60B 1.471(15) .
C57B C58B 1.484(15) .
C57B C59B 1.534(15) .
C58B H58G 0.96 .
C58B H58H 0.96 .
C58B H58I 0.96 .
C59B H59G 0.96 .
C59B H59H 0.96 .
C59B H59I 0.96 .
C60B H60G 0.96 .
C60B H60H 0.96 .
C60B H60I 0.96 .
C61B O25B 1.16(3) .
C61B O26B 1.21(3) .
C61B C62B 1.660(15) .
C62B C63B 1.474(14) .
C62B C65B 1.481(14) .
C62B C64B 1.516(14) .
C63B H63G 0.96 .
C63B H63H 0.96 .
C63B H63I 0.96 .
C64B H64G 0.96 .
C64B H64H 0.96 .
C64B H64I 0.96 .
C65B H65G 0.96 .
C65B H65H 0.96 .
C65B H65I 0.96 .
C66B O29B 1.20(3) .
C66B O30B 1.22(3) .
C66B C67B 1.658(15) .
C67B C70B 1.477(15) .
C67B C68B 1.492(15) .
C67B C69B 1.541(15) .
C68B H68G 0.96 .
C68B H68H 0.96 .
C68B H68I 0.96 .
C69B H69G 0.96 .
C69B H69H 0.96 .
C69B H69I 0.96 .
C70B H70G 0.96 .
C70B H70H 0.96 .
C70B H70I 0.96 .
C71B O28B 1.21(3) .
C71B O27B 1.28(2) .
C71B C72B 1.52(3) .
C72B C73B 1.30(2) .
C72B C76B 1.38(2) .
C73B C74B 1.47(2) .
C73B H73B 0.93 .
C74B N83B 1.38(2) .
C74B H74B 0.93 .
C75B N83B 1.29(2) .
C75B C76B 1.47(2) .
C75B H75B 0.93 .
C76B H76B 0.93 .
C77B O32B 1.16(3) .
C77B O31B 1.25(3) .
C77B C78B 1.621(18) .
C78B C79B 1.41(3) .
C78B C82B 1.43(3) .
C79B C80B 1.46(3) .
C79B H79B 0.93 .
C80B N84B 1.30(2) .
C80B H80B 0.93 .
C81B N84B 1.38(2) .
C81B C82B 1.42(2) .
C81B H81B 0.93 .
C82B H82B 0.93 .
N83B Co2D 2.247(16) 6_576
N83B Fe2D 2.247(16) 6_576
N84B Fe3C 2.177(16) .
C91B C92B 1.56(3) .
C91B H91G 0.96 .
C91B H91H 0.96 .
C91B H91I 0.96 .
C92B C93B 1.52(2) .
C92B H92E 0.97 .
C92B H92F 0.97 .
C93B N94B 1.47(2) .
C93B H93E 0.97 .
C93B H93F 0.97 .
N94B C95B 1.52(2) .
N94B H94E 0.89 .
N94B H94F 0.89 .
C95B C96B 1.51(3) .
C95B H95E 0.97 .
C95B H95F 0.97 .
C96B C97B 1.62(3) .
C96B H96E 0.97 .
C96B H96F 0.97 .
C97B H97G 0.96 .
C97B H97H 0.96 .
C97B H97I 0.96 .
C1C O2C 1.21(2) .
C1C O1C 1.25(2) .
C1C C2C 1.647(15) .
C2C C5C 1.467(15) .
C2C C3C 1.489(15) .
C2C C4C 1.538(14) .
C3C H3CA 0.96 .
C3C H3CB 0.96 .
C3C H3CC 0.96 .
C4C H4CA 0.96 .
C4C H4CB 0.96 .
C4C H4CC 0.96 .
C5C H5CA 0.96 .
C5C H5CB 0.96 .
C5C H5CC 0.96 .
O3C C6C 1.264(15) .
O3C Fe1C 2.010(13) .
O4C C6C 1.256(15) .
O4C Fe3C 1.912(15) .
C6C C7C 1.646(14) .
C7C C10C 1.478(14) .
C7C C8C 1.497(14) .
C7C C9C 1.521(14) .
C8C H8CA 0.96 .
C8C H8CB 0.96 .
C8C H8CC 0.96 .
C9C H9CA 0.96 .
C9C H9CB 0.96 .
C9C H9CC 0.96 .
C10C H10J 0.96 .
C10C H10K 0.96 .
C10C H10L 0.96 .
C11C O5C 1.07(3) .
C11C O6C 1.30(3) .
C11C C12C 1.651(15) .
C12C C13C 1.478(15) .
C12C C15C 1.480(15) .
C12C C14C 1.523(15) .
C13C H13J 0.96 .
C13C H13K 0.96 .
C13C H13L 0.96 .
C14C H14J 0.96 .
C14C H14K 0.96 .
C14C H14L 0.96 .
C15C H15J 0.96 .
C15C H15K 0.96 .
C15C H15L 0.96 .
C16C O8C 1.25(3) .
C16C O7C 1.26(3) .
C16C C17C 1.643(15) .
C17C C18C 1.473(15) .
C17C C20C 1.477(15) .
C17C C19C 1.539(15) .
C18C H18J 0.96 .
C18C H18K 0.96 .
C18C H18L 0.96 .
C19C H19J 0.96 .
C19C H19K 0.96 .
C19C H19L 0.96 .
C20C H20J 0.96 .
C20C H20K 0.96 .
C20C H20L 0.96 .
C21C O10C 1.23(2) .
C21C O9C 1.26(2) .
C21C C22C 1.643(14) .
C22C C23C 1.474(14) .
C22C C25C 1.486(14) .
C22C C24C 1.530(14) .
C23C H23J 0.96 .
C23C H23K 0.96 .
C23C H23L 0.96 .
C24C H24J 0.96 .
C24C H24K 0.96 .
C24C H24L 0.96 .
C25C H25J 0.96 .
C25C H25K 0.96 .
C25C H25L 0.96 .
C26C O11C 1.26(3) .
C26C O12C 1.26(2) .
C26C C27C 1.652(14) .
C27C C28C 1.476(14) .
C27C C30C 1.483(15) .
C27C C29C 1.519(15) .
C28C H28J 0.96 .
C28C H28K 0.96 .
C28C H28L 0.96 .
C29C H29J 0.96 .
C29C H29K 0.96 .
C29C H29L 0.96 .
C30C H30J 0.96 .
C30C H30K 0.96 .
C30C H30L 0.96 .
C1D O1D 1.11(2) .
C1D O2D 1.34(3) .
C1D C2D 1.648(15) .
C2D C5D 1.483(15) .
C2D C3D 1.495(15) .
C2D C4D 1.521(15) .
C3D H3DA 0.96 .
C3D H3DB 0.96 .
C3D H3DC 0.96 .
C4D H4DA 0.96 .
C4D H4DB 0.96 .
C4D H4DC 0.96 .
C5D H5DA 0.96 .
C5D H5DB 0.96 .
C5D H5DC 0.96 .
C6D O4D 1.23(2) .
C6D O3D 1.25(3) .
C6D C7D 1.660(15) .
C7D C10D 1.475(15) .
C7D C8D 1.486(14) .
C7D C9D 1.518(15) .
C8D H8DA 0.96 .
C8D H8DB 0.96 .
C8D H8DC 0.96 .
C9D H9DA 0.96 .
C9D H9DB 0.96 .
C9D H9DC 0.96 .
C10D H10M 0.96 .
C10D H10N 0.96 .
C10D H10O 0.96 .
O6D C11D 1.265(16) .
O6D Fe3D 2.018(14) .
O7D C16D 1.30(3) .
O7D Fe2D 2.053(15) .
C11D O5D 1.20(2) .
C11D C12D 1.645(14) .
C12D C13D 1.486(14) .
C12D C15D 1.505(15) .
C12D C14D 1.522(15) .
C13D H13M 0.96 .
C13D H13N 0.96 .
C13D H13O 0.96 .
C14D H14M 0.96 .
C14D H14N 0.96 .
C14D H14O 0.96 .
C15D H15M 0.96 .
C15D H15N 0.96 .
C15D H15O 0.96 .
C16D O8D 1.18(3) .
C16D C17D 1.663(15) .
C17D C20D 1.478(15) .
C17D C18D 1.485(15) .
C17D C19D 1.509(15) .
C18D H18M 0.96 .
C18D H18N 0.96 .
C18D H18O 0.96 .
C19D H19M 0.96 .
C19D H19N 0.96 .
C19D H19O 0.96 .
C20D H20M 0.96 .
C20D H20N 0.96 .
C20D H20O 0.96 .
C21D O9D 1.15(3) .
C21D O10D 1.29(3) .
C21D C22D 1.663(15) .
C22D C25D 1.481(14) .
C22D C23D 1.485(14) .
C22D C24D 1.539(15) .
C23D H23M 0.96 .
C23D H23N 0.96 .
C23D H23O 0.96 .
C24D H24M 0.96 .
C24D H24N 0.96 .
C24D H24O 0.96 .
C25D H25M 0.96 .
C25D H25N 0.96 .
C25D H25O 0.96 .
C26D O12D 1.21(3) .
C26D O11D 1.23(3) .
C26D C27D 1.645(15) .
C27D C28D 1.466(15) .
C27D C30D 1.477(15) .
C27D C29D 1.546(15) .
C28D H28M 0.96 .
C28D H28N 0.96 .
C28D H28O 0.96 .
C29D H29M 0.96 .
C29D H29N 0.96 .
C29D H29O 0.96 .
C30D H30M 0.96 .
C30D H30N 0.96 .
C30D H30O 0.96 .
Cr1 F1 1.913(12) .
Cr1 O28 1.965(14) .
Cr1 F2 1.975(10) .
Cr1 O32 2.007(12) .
Cr1 O3 2.026(13) .
Cr2 F2 1.902(9) .
Cr2 F3 1.939(13) .
Cr2 O7 1.965(15) .
Cr2 O5 1.968(14) .
Cr2 O4 1.980(14) .
Cr3 F3 1.913(11) .
Cr3 O8 1.921(16) .
Cr3 F4 1.933(13) .
Cr3 O9 1.943(17) .
Cr3 O6 1.957(18) .
Cr3 O11 2.001(19) .
Cr4 F5 1.901(13) .
Cr4 F4 1.939(14) .
Cr4 O10 2.00(2) .
Cr4 O12 2.012(16) .
Cr4 O15 2.018(18) .
Cr4 O13 2.03(2) .
Cr5 F6 1.882(12) .
Cr5 O17 1.92(2) .
Cr5 O16 1.934(17) .
Cr5 F5 1.963(13) .
Cr5 O14 1.97(2) .
Cr5 O19 1.977(19) .
Cr6 F7 1.919(12) .
Cr6 F6 1.921(13) .
Cr6 O21 1.94(2) .
Cr6 O20 1.95(2) .
Cr6 O18 1.98(2) .
Cr7 F8 1.905(11) .
Cr7 F7 1.928(12) .
Cr7 O25 1.951(18) .
Cr7 O22 1.970(19) .
Cr7 O29 1.970(14) .
Cr1A F8A 1.862(14) .
Cr1A O28A 1.879(18) .
Cr1A O32A 1.980(14) .
Cr1A O3A 1.980(16) .
Cr1A F1A 1.997(13) .
Cr1A O1A 2.01(2) .
Cr2A F1A 1.892(14) .
Cr2A O7A 1.909(16) .
Cr2A O2A 1.91(2) .
Cr2A F2A 1.944(13) .
Cr2A O4A 1.968(18) .
Cr2A O5A 2.01(2) .
Cr3A O6A 1.88(2) .
Cr3A O9A 1.90(2) .
Cr3A F3A 1.902(15) .
Cr3A F2A 1.914(11) .
Cr3A O8A 1.931(17) .
Cr3A O11A 1.937(16) .
Cr4A F4A 1.874(15) .
Cr4A O15A 1.921(19) .
Cr4A O13A 1.924(16) .
Cr4A F3A 1.944(13) .
Cr4A O12A 1.974(17) .
Cr4A O10A 2.05(2) .
Cr5A F5A 1.904(15) .
Cr5A F4A 1.945(14) .
Cr5A O19A 1.97(2) .
Cr5A O14A 2.01(2) .
Cr5A O16A 2.015(18) .
Cr6A O21A 1.87(3) .
Cr6A F6A 1.929(12) .
Cr6A F5A 1.954(17) .
Cr6A O20A 1.957(17) .
Cr6A O23A 1.974(16) .
Cr7A F7A 1.889(15) .
Cr7A O22A 1.89(2) .
Cr7A O25A 1.947(17) .
Cr7A O24A 1.965(17) .
Cr7A F6A 1.974(11) .
Cr7A O29A 2.030(15) .
Cr1B O2B 1.88(2) .
Cr1B F8B 1.911(14) .
Cr1B O30B 1.919(18) .
Cr1B O32B 1.942(16) .
Cr1B F1B 1.956(13) .
Cr1B O4B 1.992(16) .
Cr2B O5B 1.79(3) .
Cr2B O3B 1.925(18) .
Cr2B F1B 1.929(16) .
Cr2B F2B 1.930(14) .
Cr2B O1B 1.957(18) .
Cr2B O7B 1.967(18) .
Cr3B F3B 1.875(19) .
Cr3B O6B 1.92(3) .
Cr3B O8B 1.959(17) .
Cr3B F2B 1.962(12) .
Cr3B O9B 1.97(2) .
Cr3B O11B 2.006(17) .
Cr4B O10B 1.88(3) .
Cr4B F3B 1.902(17) .
Cr4B F4B 1.93(2) .
Cr4B O12B 1.98(2) .
Cr4B O15B 2.00(2) .
Cr4B O13B 2.05(2) .
Cr5B O17B 1.77(3) .
Cr5B F4B 1.91(2) .
Cr5B F5B 1.925(14) .
Cr5B O16B 1.97(2) .
Cr5B O19B 1.97(2) .
Cr5B O14B 1.980(19) .
Cr6B O21B 1.86(3) .
Cr6B F5B 1.90(2) .
Cr6B O20B 1.91(2) .
Cr6B F6B 1.936(14) .
Cr6B O18B 1.95(2) .
Cr7B F7B 1.790(17) .
Cr7B O27B 1.982(15) .
Cr7B O25B 1.986(19) .
Cr7B F6B 1.994(13) .
Cr7B O22B 2.01(2) .
F1 Ni1 2.021(10) .
F8 Ni1 2.049(11) .
F7A Ni1A 2.034(12) .
F8A Ni1A 2.069(13) .
F7B Ni1B 2.111(16) .
F8B Ni1B 2.038(13) .
Fe1C O13C 1.932(12) .
Fe1C O12C 1.968(18) .
Fe1C O10C 2.029(14) .
Fe1C O1C 2.080(17) .
Fe2C O13C 1.861(13) .
Fe2C O8C 1.978(17) .
Fe2C O9C 2.002(17) .
Fe2C O11C 2.032(17) .
Fe2C O6C 2.053(18) .
Fe3C O13C 1.902(11) .
Fe3C O7C 1.989(19) .
Fe3C O5C 1.990(17) .
Fe3C O2C 2.008(17) .
Fe1D O13D 1.886(13) .
Fe1D O3D 2.003(15) .
Fe1D O1D 2.036(18) .
Fe1D O10D 2.053(14) .
Fe1D O12D 2.062(16) .
Fe2D O13D 1.919(13) .
Fe2D O4D 1.998(15) .
Fe2D O2D 2.032(16) .
Fe2D O5D 2.049(14) .
Fe2D N83B 2.247(16) 6_575
Fe3D O13D 1.908(14) .
Fe3D O11D 2.018(17) .
Fe3D O9D 2.021(15) .
Fe3D O8D 2.024(14) .
Fe3D N84A 2.257(16) 3
Ni1 O31 1.997(14) .
Ni1 O27 2.010(15) .
Ni1 O26 2.018(15) .
Ni1 O30 2.028(14) .
Ni1A O26A 1.966(17) .
Ni1A O30A 2.004(16) .
Ni1A O31A 2.074(17) .
Ni1A O27A 2.091(19) .
Ni1B O29B 2.017(18) .
Ni1B O28B 2.035(14) .
Ni1B O26B 2.041(17) .
Ni1B O31B 2.100(14) .

loop_
_geom_torsion_atom_site_label_1
_geom_torsion_atom_site_label_2
_geom_torsion_atom_site_label_3
_geom_torsion_atom_site_label_4
_geom_torsion
_geom_torsion_site_symmetry_4
Cr2 O2 C1 O1 27(4) .
Cr2 O2 C1 C2 -167.1(11) .
Cr1 O1 C1 O2 4(4) .
Cr1 O1 C1 C2 -162.7(11) .
O2 C1 C2 C3 -170(2) .
O1 C1 C2 C3 -1(2) .
O2 C1 C2 C5 62(2) .
O1 C1 C2 C5 -129(2) .
O2 C1 C2 C4 -52(2) .
O1 C1 C2 C4 117(2) .
O3 C6 C7 C10 177.0(18) .
O4 C6 C7 C10 -17(2) .
O3 C6 C7 C8 -59(2) .
O4 C6 C7 C8 107(2) .
O3 C6 C7 C9 59(2) .
O4 C6 C7 C9 -134.1(19) .
O5 C11 C12 C15 -60(3) .
O6 C11 C12 C15 122(3) .
O5 C11 C12 C13 59(3) .
O6 C11 C12 C13 -119(3) .
O5 C11 C12 C14 178(2) .
O6 C11 C12 C14 0(3) .
O8 C16 C17 C18 0(3) .
O7 C16 C17 C18 -172.5(19) .
O8 C16 C17 C19 -126(2) .
O7 C16 C17 C19 62(2) .
O8 C16 C17 C20 120(2) .
O7 C16 C17 C20 -52(2) .
O9 C21 C22 C25 -42(3) .
O10 C21 C22 C25 148(3) .
O9 C21 C22 C23 -165(3) .
O10 C21 C22 C23 24(3) .
O9 C21 C22 C24 75(3) .
O10 C21 C22 C24 -96(3) .
O12 C26 C27 C30 -4(3) .
O11 C26 C27 C30 168(2) .
O12 C26 C27 C28 -126(3) .
O11 C26 C27 C28 46(3) .
O12 C26 C27 C29 117(3) .
O11 C26 C27 C29 -71(3) .
O14 C31 C32 C33 -105(3) .
O13 C31 C32 C33 77(3) .
O14 C31 C32 C35 132(3) .
O13 C31 C32 C35 -46(3) .
O14 C31 C32 C34 16(3) .
O13 C31 C32 C34 -162(3) .
O16 C36 C37 C40 131(3) .
O15 C36 C37 C40 -48(3) .
O16 C36 C37 C38 9(3) .
O15 C36 C37 C38 -170(2) .
O16 C36 C37 C39 -110(3) .
O15 C36 C37 C39 71(2) .
O18 C41 C42 C45 -28(3) .
O17 C41 C42 C45 153(3) .
O18 C41 C42 C43 -154(3) .
O17 C41 C42 C43 27(3) .
O18 C41 C42 C44 86(3) .
O17 C41 C42 C44 -93(3) .
O20 C46 C47 C48 -136(3) .
O19 C46 C47 C48 46(3) .
O20 C46 C47 C50 -10(3) .
O19 C46 C47 C50 172(2) .
O20 C46 C47 C49 104(3) .
O19 C46 C47 C49 -74(3) .
O22 C51 C52 C55 24(3) .
O21 C51 C52 C55 -154(3) .
O22 C51 C52 C53 146(3) .
O21 C51 C52 C53 -33(3) .
O22 C51 C52 C54 -93(3) .
O21 C51 C52 C54 89(3) .
Cr7 O24 C56 O23 1(5) .
Cr7 O24 C56 C57 163.1(11) .
Cr6 O23 C56 O24 -14(5) .
Cr6 O23 C56 C57 -176.4(13) .
O24 C56 C57 C60 37(3) .
O23 C56 C57 C60 -157(2) .
O24 C56 C57 C58 161(2) .
O23 C56 C57 C58 -33(3) .
O24 C56 C57 C59 -79(2) .
O23 C56 C57 C59 87(2) .
O26 C61 C62 C65 -25(3) .
O25 C61 C62 C65 157(2) .
O26 C61 C62 C63 -150(2) .
O25 C61 C62 C63 32(3) .
O26 C61 C62 C64 92(3) .
O25 C61 C62 C64 -86(2) .
O27 C66 C67 C70 -161(2) .
O28 C66 C67 C70 27(2) .
O27 C66 C67 C68 73(3) .
O28 C66 C67 C68 -99(2) .
O27 C66 C67 C69 -44(3) .
O28 C66 C67 C69 143.6(19) .
O30 C71 C72 C73 -174(2) .
O29 C71 C72 C73 7(3) .
O30 C71 C72 C76 6(3) .
O29 C71 C72 C76 -172.9(18) .
C76 C72 C73 C74 3(3) .
C71 C72 C73 C74 -177.2(17) .
C72 C73 C74 N83 -3(3) .
N83 C75 C76 C72 0(3) .
C73 C72 C76 C75 -1(3) .
C71 C72 C76 C75 178.9(16) .
O31 C77 C78 C82 158.6(19) .
O32 C77 C78 C82 -25(3) .
O31 C77 C78 C79 -22(3) .
O32 C77 C78 C79 153.9(16) .
C82 C78 C79 C80 1(3) .
C77 C78 C79 C80 -178.4(15) .
C78 C79 C80 N84 -2(3) .
C79 C78 C82 C81 2(3) .
C77 C78 C82 C81 -178.7(18) .
N84 C81 C82 C78 -5(3) .
C76 C75 N83 C74 0(3) .
C76 C75 N83 Fe1D -173.5(13) .
C73 C74 N83 C75 2(3) .
C73 C74 N83 Fe1D 175.5(12) .
C79 C80 N84 C81 0(3) .
C79 C80 N84 Fe1C -172.5(15) .
C82 C81 N84 C80 4(3) .
C82 C81 N84 Fe1C 175.6(14) .
C91 C92 C93 N94 -167(2) .
C92 C93 N94 C95 -176(2) .
C93 N94 C95 C96 -176(2) .
N94 C95 C96 C97 179.2(19) .
O2A C1A C2A C3A -73(4) .
O1A C1A C2A C3A 102(3) .
O2A C1A C2A C5A 165(4) .
O1A C1A C2A C5A -20(3) .
O2A C1A C2A C4A 46(4) .
O1A C1A C2A C4A -139(3) .
O3A C6A C7A C10A -28(3) .
O4A C6A C7A C10A 156(2) .
O3A C6A C7A C8A -153(2) .
O4A C6A C7A C8A 30(3) .
O3A C6A C7A C9A 88(3) .
O4A C6A C7A C9A -89(2) .
O6A C11A C12A C13A -135(4) .
O5A C11A C12A C13A 44(3) .
O6A C11A C12A C15A 99(4) .
O5A C11A C12A C15A -82(3) .
O6A C11A C12A C14A -16(4) .
O5A C11A C12A C14A 163(3) .
O7A C16A C17A C20A 144(2) .
O8A C16A C17A C20A -41(3) .
O7A C16A C17A C18A 18(3) .
O8A C16A C17A C18A -167(2) .
O7A C16A C17A C19A -99(2) .
O8A C16A C17A C19A 77(3) .
O9A C21A C22A C23A -90(4) .
O10A C21A C22A C23A 73(3) .
O9A C21A C22A C25A 33(4) .
O10A C21A C22A C25A -165(3) .
O9A C21A C22A C24A 150(4) .
O10A C21A C22A C24A -47(3) .
O12A C26A C27A C30A 169(2) .
O11A C26A C27A C30A -16(3) .
O12A C26A C27A C28A -68(3) .
O11A C26A C27A C28A 108(3) .
O12A C26A C27A C29A 49(3) .
O11A C26A C27A C29A -135(2) .
O15A C31A C32A C33A -127(3) .
O16A C31A C32A C33A 62(3) .
O15A C31A C32A C35A -4(3) .
O16A C31A C32A C35A -175(2) .
O15A C31A C32A C34A 112(3) .
O16A C31A C32A C34A -59(3) .
O13A C36A C37A C40A 150(3) .
O14A C36A C37A C40A -33(3) .
O13A C36A C37A C38A 26(3) .
O14A C36A C37A C38A -157(3) .
O13A C36A C37A C39A -91(3) .
O14A C36A C37A C39A 86(3) .
Cr6A O18A C41A O17A -3(7) .
Cr6A O18A C41A C42A -166.1(16) .
Cr5A O17A C41A O18A 31(7) .
Cr5A O17A C41A C42A -166.1(16) .
O18A C41A C42A C45A 58(4) .
O17A C41A C42A C45A -110(3) .
O18A C41A C42A C43A -65(4) .
O17A C41A C42A C43A 128(3) .
O18A C41A C42A C44A 176(3) .
O17A C41A C42A C44A 8(4) .
O20A C46A C47A C48A 171(3) .
O19A C46A C47A C48A -4(3) .
O20A C46A C47A C50A 43(3) .
O19A C46A C47A C50A -132(3) .
O20A C46A C47A C49A -72(3) .
O19A C46A C47A C49A 114(3) .
O22A C51A C52A C55A 66(4) .
O21A C51A C52A C55A -113(3) .
O22A C51A C52A C53A -167(3) .
O21A C51A C52A C53A 14(4) .
O22A C51A C52A C54A -48(3) .
O21A C51A C52A C54A 133(3) .
O24A C56A C57A C60A -165(3) .
O23A C56A C57A C60A 14(3) .
O24A C56A C57A C58A -40(3) .
O23A C56A C57A C58A 139(2) .
O24A C56A C57A C59A 78(3) .
O23A C56A C57A C59A -103(2) .
O26A C61A C62A C63A 174(3) .
O25A C61A C62A C63A -19(3) .
O26A C61A C62A C65A -61(3) .
O25A C61A C62A C65A 106(3) .
O26A C61A C62A C64A 57(3) .
O25A C61A C62A C64A -136(2) .
O28A C66A C67A C70A -27(3) .
O27A C66A C67A C70A 151(2) .
O28A C66A C67A C68A -154(3) .
O27A C66A C67A C68A 24(3) .
O28A C66A C67A C69A 89(3) .
O27A C66A C67A C69A -94(2) .
O30A C71A C72A C76A 17(3) .
O29A C71A C72A C76A -160.7(19) .
O30A C71A C72A C73A -164(2) .
O29A C71A C72A C73A 18(3) .
C76A C72A C73A C74A -1(3) .
C71A C72A C73A C74A -179.9(19) .
C72A C73A C74A N84A 1(3) .
C73A C72A C76A C75A 1(3) .
C71A C72A C76A C75A 179.4(18) .
N84A C75A C76A C72A 1(3) .
O31A C77A C78A C79A 177(3) .
O32A C77A C78A C79A -8(4) .
O31A C77A C78A C82A 2(5) .
O32A C77A C78A C82A 177(2) .
C82A C78A C79A C80A -5(3) .
C77A C78A C79A C80A -179(2) .
C78A C79A C80A N83A 1(3) .
C79A C78A C82A C81A 6(3) .
C77A C78A C82A C81A 179(2) .
N83A C81A C82A C78A -2(3) .
C82A C81A N83A C80A -2(3) .
C82A C81A N83A Fe2C 172.6(13) .
C79A C80A N83A C81A 2(3) .
C79A C80A N83A Fe2C -172.4(13) .
C73A C74A N84A C75A 1(3) .
C73A C74A N84A Co3D -170.5(13) 3_445
C73A C74A N84A Fe3D -170.5(13) 3_445
C76A C75A N84A C74A -1(3) .
C76A C75A N84A Co3D 170.2(12) 3_445
C76A C75A N84A Fe3D 170.2(12) 3_445
C91A C92A C93A N94A -173.9(19) .
C92A C93A N94A C95A -180(2) .
C93A N94A C95A C96A 174(2) .
N94A C95A C96A C97A 171(2) .
O2B C1B C2B C3B 17(4) .
O1B C1B C2B C3B -162(2) .
O2B C1B C2B C5B 141(3) .
O1B C1B C2B C5B -38(3) .
O2B C1B C2B C4B -98(4) .
O1B C1B C2B C4B 83(2) .
O3B C6B C7B C10B -29(3) .
O4B C6B C7B C10B 153(2) .
O3B C6B C7B C8B -153(2) .
O4B C6B C7B C8B 29(2) .
O3B C6B C7B C9B 88(2) .
O4B C6B C7B C9B -90(2) .
O5B C11B C12B C15B 168(4) .
O6B C11B C12B C15B -14(3) .
O5B C11B C12B C13B 43(4) .
O6B C11B C12B C13B -140(3) .
O5B C11B C12B C14B -76(4) .
O6B C11B C12B C14B 102(3) .
O8B C16B C17B C20B -74(3) .
O7B C16B C17B C20B 103(3) .
O8B C16B C17B C18B 55(3) .
O7B C16B C17B C18B -129(3) .
O8B C16B C17B C19B 172(3) .
O7B C16B C17B C19B -11(3) .
O10B C21B C22B C25B 144(4) .
O9B C21B C22B C25B -43(3) .
O10B C21B C22B C23B -94(4) .
O9B C21B C22B C23B 78(3) .
O10B C21B C22B C24B 27(4) .
O9B C21B C22B C24B -160(3) .
O11B C26B C27B C30B 158(3) .
O12B C26B C27B C30B -36(3) .
O11B C26B C27B C28B 32(3) .
O12B C26B C27B C28B -162(3) .
O11B C26B C27B C29B -87(3) .
O12B C26B C27B C29B 79(3) .
O14B C31B C32B C33B -148(4) .
O13B C31B C32B C33B 40(3) .
O14B C31B C32B C35B -23(5) .
O13B C31B C32B C35B 165(3) .
O14B C31B C32B C34B 93(4) .
O13B C31B C32B C34B -79(3) .
O16B C36B C37B C40B 168(3) .
O15B C36B C37B C40B -26(4) .
O16B C36B C37B C38B 40(4) .
O15B C36B C37B C38B -154(3) .
O16B C36B C37B C39B -77(3) .
O15B C36B C37B C39B 89(3) .
O17B C41B C42B C45B 61(4) .
O18B C41B C42B C45B -127(3) .
O17B C41B C42B C43B -62(4) .
O18B C41B C42B C43B 109(3) .
O17B C41B C42B C44B 179(4) .
O18B C41B C42B C44B -10(4) .
O20B C46B C47B C50B -177(3) .
O19B C46B C47B C50B -2(3) .
O20B C46B C47B C48B -56(3) .
O19B C46B C47B C48B 120(3) .
O20B C46B C47B C49B 62(3) .
O19B C46B C47B C49B -123(3) .
O22B C51B C52B C55B 13(3) .
O21B C51B C52B C55B -159(3) .
O22B C51B C52B C53B -111(3) .
O21B C51B C52B C53B 77(3) .
O22B C51B C52B C54B 131(3) .
O21B C51B C52B C54B -41(3) .
Cr7B O24B C56B O23B -2(7) .
Cr7B O24B C56B C57B -159.4(18) .
Cr6B O23B C56B O24B 30(7) .
Cr6B O23B C56B C57B -171.3(17) .
O24B C56B C57B C60B -13(4) .
O23B C56B C57B C60B -177(3) .
O24B C56B C57B C58B -140(3) .
O23B C56B C57B C58B 56(3) .
O24B C56B C57B C59B 103(3) .
O23B C56B C57B C59B -61(3) .
O25B C61B C62B C63B 33(3) .
O26B C61B C62B C63B -154(3) .
O25B C61B C62B C65B 156(3) .
O26B C61B C62B C65B -31(3) .
O25B C61B C62B C64B -87(3) .
O26B C61B C62B C64B 86(3) .
O29B C66B C67B C70B -144(3) .
O30B C66B C67B C70B 40(3) .
O29B C66B C67B C68B 89(3) .
O30B C66B C67B C68B -87(3) .
O29B C66B C67B C69B -27(3) .
O30B C66B C67B C69B 156(3) .
O28B C71B C72B C73B -15(3) .
O27B C71B C72B C73B 164(2) .
O28B C71B C72B C76B 165(2) .
O27B C71B C72B C76B -16(3) .
C76B C72B C73B C74B -1(3) .
C71B C72B C73B C74B 179.7(18) .
C72B C73B C74B N83B 4(3) .
C73B C72B C76B C75B -2(3) .
C71B C72B C76B C75B 177.8(19) .
N83B C75B C76B C72B 1(3) .
O32B C77B C78B C79B -155(3) .
O31B C77B C78B C79B 23(4) .
O32B C77B C78B C82B 15(4) .
O31B C77B C78B C82B -167(2) .
C82B C78B C79B C80B 7(3) .
C77B C78B C79B C80B 178(2) .
C78B C79B C80B N84B -3(4) .
N84B C81B C82B C78B 3(3) .
C79B C78B C82B C81B -7(3) .
C77B C78B C82B C81B -179(2) .
C76B C75B N83B C74B 2(3) .
C76B C75B N83B Co2D 172.6(12) 6_576
C76B C75B N83B Fe2D 172.6(12) 6_576
C73B C74B N83B C75B -5(3) .
C73B C74B N83B Co2D -175.5(13) 6_576
C73B C74B N83B Fe2D -175.5(13) 6_576
C79B C80B N84B C81B -2(4) .
C79B C80B N84B Fe3C -169.5(16) .
C82B C81B N84B C80B 3(3) .
C82B C81B N84B Fe3C 170.1(16) .
C91B C92B C93B N94B 179.3(17) .
C92B C93B N94B C95B 174.9(19) .
C93B N94B C95B C96B 177.1(18) .
N94B C95B C96B C97B -178.3(19) .
O2C C1C C2C C5C 138(2) .
O1C C1C C2C C5C -46(2) .
O2C C1C C2C C3C -102(3) .
O1C C1C C2C C3C 74(2) .
O2C C1C C2C C4C 19(3) .
O1C C1C C2C C4C -165(2) .
Fe3C O4C C6C O3C 10(4) .
Fe3C O4C C6C C7C -166.3(14) .
Fe1C O3C C6C O4C -17(4) .
Fe1C O3C C6C C7C 159.3(12) .
O4C C6C C7C C10C 113(2) .
O3C C6C C7C C10C -64(2) .
O4C C6C C7C C8C -9(3) .
O3C C6C C7C C8C 174(2) .
O4C C6C C7C C9C -131(2) .
O3C C6C C7C C9C 52(2) .
O5C C11C C12C C13C 81(3) .
O6C C11C C12C C13C -103(3) .
O5C C11C C12C C15C -155(3) .
O6C C11C C12C C15C 21(3) .
O5C C11C C12C C14C -38(3) .
O6C C11C C12C C14C 138(3) .
O8C C16C C17C C18C 127(2) .
O7C C16C C17C C18C -58(3) .
O8C C16C C17C C20C 4(3) .
O7C C16C C17C C20C 179(2) .
O8C C16C C17C C19C -115(2) .
O7C C16C C17C C19C 60(3) .
O10C C21C C22C C23C -119(2) .
O9C C21C C22C C23C 63(2) .
O10C C21C C22C C25C 4(3) .
O9C C21C C22C C25C -173(2) .
O10C C21C C22C C24C 119(2) .
O9C C21C C22C C24C -59(2) .
O11C C26C C27C C28C -45(3) .
O12C C26C C27C C28C 146(2) .
O11C C26C C27C C30C -169(2) .
O12C C26C C27C C30C 21(3) .
O11C C26C C27C C29C 76(2) .
O12C C26C C27C C29C -94(3) .
O1D C1D C2D C5D -8(3) .
O2D C1D C2D C5D 175(2) .
O1D C1D C2D C3D 116(3) .
O2D C1D C2D C3D -61(2) .
O1D C1D C2D C4D -124(3) .
O2D C1D C2D C4D 60(2) .
O4D C6D C7D C10D 57(3) .
O3D C6D C7D C10D -126(3) .
O4D C6D C7D C8D -178(2) .
O3D C6D C7D C8D -2(3) .
O4D C6D C7D C9D -58(3) .
O3D C6D C7D C9D 119(3) .
Fe3D O6D C11D O5D 7(4) .
Fe3D O6D C11D C12D 162.4(13) .
O5D C11D C12D C13D -26(3) .
O6D C11D C12D C13D 174(2) .
O5D C11D C12D C15D 97(3) .
O6D C11D C12D C15D -62(3) .
O5D C11D C12D C14D -148(2) .
O6D C11D C12D C14D 52(2) .
Fe2D O7D C16D O8D -10(4) .
Fe2D O7D C16D C17D 171.3(12) .
O8D C16D C17D C20D 12(3) .
O7D C16D C17D C20D -169(2) .
O8D C16D C17D C18D 136(3) .
O7D C16D C17D C18D -45(3) .
O8D C16D C17D C19D -106(3) .
O7D C16D C17D C19D 73(2) .
O9D C21D C22D C25D 6(3) .
O10D C21D C22D C25D -179(2) .
O9D C21D C22D C23D 131(3) .
O10D C21D C22D C23D -54(3) .
O9D C21D C22D C24D -109(3) .
O10D C21D C22D C24D 65(2) .
O12D C26D C27D C28D 63(3) .
O11D C26D C27D C28D -145(3) .
O12D C26D C27D C30D -167(2) .
O11D C26D C27D C30D -16(3) .
O12D C26D C27D C29D -53(3) .
O11D C26D C27D C29D 98(3) .
O17 Cr5 F6 Cr6 48.2(8) .
O16 Cr5 F6 Cr6 135.8(7) .
F5 Cr5 F6 Cr6 -132.9(7) .
O19 Cr5 F6 Cr6 -42.8(8) .
O7A Cr2A F1A Cr1A 133.9(8) .
O2A Cr2A F1A Cr1A 47.0(9) .
F2A Cr2A F1A Cr1A -132.8(7) .
O4A Cr2A F1A Cr1A -42.5(8) .
O15A Cr4A F4A Cr5A 41.2(9) .
O13A Cr4A F4A Cr5A -52.1(8) .
F3A Cr4A F4A Cr5A -142.3(7) .
O12A Cr4A F4A Cr5A 127.4(8) .
O25A Cr7A F7A Ni1A -39.6(7) .
O24A Cr7A F7A Ni1A -125.3(7) .
F6A Cr7A F7A Ni1A 143.2(6) .
O29A Cr7A F7A Ni1A 55.0(6) .
O28A Cr1A F8A Ni1A -42.8(7) .
O32A Cr1A F8A Ni1A 52.3(6) .
O3A Cr1A F8A Ni1A -129.4(7) .
F1A Cr1A F8A Ni1A 139.8(6) .
O8B Cr3B F3B Cr4B 123.8(9) .
F2B Cr3B F3B Cr4B -142.6(8) .
O9B Cr3B F3B Cr4B 35.7(10) .
O11B Cr3B F3B Cr4B -53.6(9) .
O27B Cr7B F7B Ni1B -54.4(7) .
O25B Cr7B F7B Ni1B 40.1(8) .
F6B Cr7B F7B Ni1B -142.1(6) .
O24B Cr7B F7B Ni1B 127.4(7) .
O4 C6 O3 Cr1 30(4) .
C7 C6 O3 Cr1 -166.8(10) .
O3 C6 O4 Cr2 4(4) .
C7 C6 O4 Cr2 -158.9(11) .
O6 C11 O5 Cr2 -15(5) .
C12 C11 O5 Cr2 166.8(13) .
O5 C11 O6 Cr3 -13(5) .
C12 C11 O6 Cr3 165.0(14) .
O8 C16 O7 Cr2 -15(4) .
C17 C16 O7 Cr2 155.8(12) .
O7 C16 O8 Cr3 -15(4) .
C17 C16 O8 Cr3 174.5(13) .
O10 C21 O9 Cr3 -7(6) .
C22 C21 O9 Cr3 -173.9(13) .
O9 C21 O10 Cr4 29(6) .
C22 C21 O10 Cr4 -163.7(14) .
O12 C26 O11 Cr3 3(7) .
C27 C26 O11 Cr3 -165.6(12) .
O11 C26 O12 Cr4 17(7) .
C27 C26 O12 Cr4 -174.9(12) .
O14 C31 O13 Cr4 1(8) .
C32 C31 O13 Cr4 177.7(14) .
O13 C31 O14 Cr5 -8(8) .
C32 C31 O14 Cr5 175.0(14) .
O16 C36 O15 Cr4 -2(5) .
C37 C36 O15 Cr4 177.2(13) .
O15 C36 O16 Cr5 -8(5) .
C37 C36 O16 Cr5 172.4(13) .
O18 C41 O17 Cr5 9(6) .
C42 C41 O17 Cr5 -172.9(13) .
O17 C41 O18 Cr6 4(7) .
C42 C41 O18 Cr6 -174.6(16) .
O20 C46 O19 Cr5 4(6) .
C47 C46 O19 Cr5 -178.4(13) .
O19 C46 O20 Cr6 12(6) .
C47 C46 O20 Cr6 -165.9(14) .
O22 C51 O21 Cr6 -6(6) .
C52 C51 O21 Cr6 171.7(14) .
O21 C51 O22 Cr7 -10(6) .
C52 C51 O22 Cr7 172.2(13) .
O26 C61 O25 Cr7 -8(5) .
C62 C61 O25 Cr7 169.5(12) .
O25 C61 O26 Ni1 11(5) .
C62 C61 O26 Ni1 -165.9(12) .
O28 C66 O27 Ni1 -14(4) .
C67 C66 O27 Ni1 176.2(11) .
O27 C66 O28 Cr1 -7(4) .
C67 C66 O28 Cr1 163.6(11) .
O30 C71 O29 Cr7 17(4) .
C72 C71 O29 Cr7 -164.1(12) .
O29 C71 O30 Ni1 -11(4) .
C72 C71 O30 Ni1 170.2(11) .
O32 C77 O31 Ni1 -18(4) .
C78 C77 O31 Ni1 156.7(13) .
O31 C77 O32 Cr1 5(3) .
C78 C77 O32 Cr1 -171.2(10) .
O2A C1A O1A Cr1A 10(7) .
C2A C1A O1A Cr1A -164.7(14) .
O1A C1A O2A Cr2A -1(7) .
C2A C1A O2A Cr2A 173.0(17) .
O4A C6A O3A Cr1A 9(6) .
C7A C6A O3A Cr1A -166.8(12) .
O3A C6A O4A Cr2A 7(6) .
C7A C6A O4A Cr2A -177.8(12) .
O6A C11A O5A Cr2A -9(7) .
C12A C11A O5A Cr2A 171.4(14) .
O5A C11A O6A Cr3A -9(7) .
C12A C11A O6A Cr3A 170.1(15) .
O9A Cr3A O6A C11A -145(4) .
F2A Cr3A O6A C11A 36(4) .
O8A Cr3A O6A C11A -58(4) .
O11A Cr3A O6A C11A 126(4) .
O8A C16A O7A Cr2A -13(5) .
C17A C16A O7A Cr2A 161.9(14) .
O7A C16A O8A Cr3A -6(5) .
C17A C16A O8A Cr3A 179.8(14) .
O10A C21A O9A Cr3A 29(8) .
C22A C21A O9A Cr3A -173.8(14) .
O6A Cr3A O9A C21A 175(4) .
F3A Cr3A O9A C21A -6(4) .
O8A Cr3A O9A C21A 83(4) .
O11A Cr3A O9A C21A -98(4) .
O9A C21A O10A Cr4A -5(7) .
C22A C21A O10A Cr4A -162.8(13) .
O12A C26A O11A Cr3A 7(5) .
C27A C26A O11A Cr3A -167.2(12) .
O11A C26A O12A Cr4A 8(6) .
C27A C26A O12A Cr4A -177.6(13) .
O14A C36A O13A Cr4A -1(6) .
C37A C36A O13A Cr4A 174.9(12) .
O13A C36A O14A Cr5A -17(7) .
C37A C36A O14A Cr5A 166.8(13) .
O16A C31A O15A Cr4A -25(6) .
C32A C31A O15A Cr4A 167.1(14) .
O15A C31A O16A Cr5A 7(6) .
C32A C31A O16A Cr5A 174.9(12) .
O20A C46A O19A Cr5A 23(6) .
C47A C46A O19A Cr5A -163.9(13) .
O19A C46A O20A Cr6A 7(7) .
C47A C46A O20A Cr6A -166.6(15) .
O22A C51A O21A Cr6A -12(6) .
C52A C51A O21A Cr6A 167.3(16) .
F6A Cr6A O21A C51A 1(3) .
O18A Cr6A O21A C51A -179(3) .
O20A Cr6A O21A C51A -89(3) .
O23A Cr6A O21A C51A 92(3) .
O21A C51A O22A Cr7A -17(5) .
C52A C51A O22A Cr7A 163.7(16) .
O25A Cr7A O22A C51A -135(3) .
O24A Cr7A O22A C51A -49(3) .
F6A Cr7A O22A C51A 42(3) .
O29A Cr7A O22A C51A 131(3) .
O24A C56A O23A Cr6A -20(5) .
C57A C56A O23A Cr6A 161.1(12) .
O23A C56A O24A Cr7A -8(6) .
C57A C56A O24A Cr7A 170.3(14) .
O26A C61A O25A Cr7A 7(5) .
C62A C61A O25A Cr7A -156.2(14) .
O25A C61A O26A Ni1A 6(6) .
C62A C61A O26A Ni1A 169.4(13) .
O28A C66A O27A Ni1A -11(6) .
C67A C66A O27A Ni1A 172.1(11) .
O27A C66A O28A Cr1A 16(7) .
C67A C66A O28A Cr1A -167.1(13) .
F8A Cr1A O28A C66A 13(3) .
O32A Cr1A O28A C66A -79(3) .
O3A Cr1A O28A C66A 101(3) .
O1A Cr1A O28A C66A -166(3) .
O30A C71A O29A Cr7A -12(5) .
C72A C71A O29A Cr7A 165.0(11) .
O29A C71A O30A Ni1A 18(5) .
C72A C71A O30A Ni1A -158.6(14) .
O32A C77A O31A Ni1A 20(5) .
C78A C77A O31A Ni1A -165.0(18) .
O31A C77A O32A Cr1A -19(5) .
C78A C77A O32A Cr1A 165.0(15) .
O2B C1B O1B Cr2B -8(4) .
C2B C1B O1B Cr2B 171.0(16) .
O1B C1B O2B Cr1B -8(5) .
C2B C1B O2B Cr1B 173(2) .
O30B Cr1B O2B C1B 170(4) .
O32B Cr1B O2B C1B -96(4) .
F1B Cr1B O2B C1B -8(4) .
O4B Cr1B O2B C1B 82(4) .
O4B C6B O3B Cr2B -7(4) .
C7B C6B O3B Cr2B 175.2(12) .
O3B C6B O4B Cr1B -9(4) .
C7B C6B O4B Cr1B 169.0(13) .
O6B C11B O5B Cr2B 28(7) .
C12B C11B O5B Cr2B -155(2) .
O3B Cr2B O5B C11B 76(4) .
F2B Cr2B O5B C11B -12(4) .
O1B Cr2B O5B C11B 171(4) .
O7B Cr2B O5B C11B -104(4) .
O5B C11B O6B Cr3B 7(6) .
C12B C11B O6B Cr3B -170.3(15) .
O8B C16B O7B Cr2B 14(6) .
C17B C16B O7B Cr2B -161.3(15) .
O7B C16B O8B Cr3B 13(6) .
C17B C16B O8B Cr3B -171.1(19) .
O10B C21B O9B Cr3B -23(8) .
C22B C21B O9B Cr3B 168.3(14) .
O9B C21B O10B Cr4B -2(9) .
C22B C21B O10B Cr4B 166.2(17) .
F3B Cr4B O10B C21B 34(4) .
O12B Cr4B O10B C21B -55(4) .
O15B Cr4B O10B C21B 125(4) .
O13B Cr4B O10B C21B -144(4) .
O12B C26B O11B Cr3B 5(6) .
C27B C26B O11B Cr3B 164.9(12) .
O11B C26B O12B Cr4B -21(7) .
C27B C26B O12B Cr4B 179.6(14) .
O14B C31B O13B Cr4B 17(7) .
C32B C31B O13B Cr4B -171.1(13) .
O13B C31B O14B Cr5B -4(8) .
C32B C31B O14B Cr5B -174.8(16) .
O16B C36B O15B Cr4B -7(7) .
C37B C36B O15B Cr4B -169.6(13) .
O15B C36B O16B Cr5B 23(7) .
C37B C36B O16B Cr5B -175.0(13) .
O18B C41B O17B Cr5B -27(7) .
C42B C41B O17B Cr5B 144(3) .
F5B Cr5B O17B C41B 13(4) .
O16B Cr5B O17B C41B -80(4) .
O19B Cr5B O17B C41B 100(4) .
O14B Cr5B O17B C41B -170(4) .
O17B C41B O18B Cr6B -8(6) .
C42B C41B O18B Cr6B -179.6(18) .
O20B C46B O19B Cr5B -13(5) .
C47B C46B O19B Cr5B 172.1(14) .
O19B C46B O20B Cr6B -15(5) .
C47B C46B O20B Cr6B 159.5(15) .
O22B C51B O21B Cr6B 27(6) .
C52B C51B O21B Cr6B -163.3(17) .
O20B Cr6B O21B C51B 79(3) .
F6B Cr6B O21B C51B -11(3) .
O23B Cr6B O21B C51B -104(3) .
O18B Cr6B O21B C51B 170(3) .
O21B C51B O22B Cr7B 7(6) .
C52B C51B O22B Cr7B -162.2(15) .
O26B C61B O25B Cr7B 1(7) .
C62B C61B O25B Cr7B 173.1(13) .
O25B C61B O26B Ni1B -11(6) .
C62B C61B O26B Ni1B 177.4(11) .
O28B C71B O27B Cr7B 11(4) .
C72B C71B O27B Cr7B -168.0(12) .
O27B C71B O28B Ni1B -16(4) .
C72B C71B O28B Ni1B 163.2(14) .
O30B C66B O29B Ni1B 2(6) .
C67B C66B O29B Ni1B -172.8(12) .
O29B C66B O30B Cr1B -9(6) .
C67B C66B O30B Cr1B 165.9(15) .
O32B C77B O31B Ni1B -24(7) .
C78B C77B O31B Ni1B 158.8(13) .
O31B C77B O32B Cr1B 24(8) .
C78B C77B O32B Cr1B -159.0(15) .
O2C C1C O1C Fe1C 5(4) .
C2C C1C O1C Fe1C -170.3(13) .
O1C C1C O2C Fe3C -15(4) .
C2C C1C O2C Fe3C 159.8(17) .
O6C C11C O5C Fe3C 28(5) .
C12C C11C O5C Fe3C -157.1(18) .
O5C C11C O6C Fe2C -22(5) .
C12C C11C O6C Fe2C 163.0(15) .
O8C C16C O7C Fe3C -21(4) .
C17C C16C O7C Fe3C 165.6(15) .
O7C C16C O8C Fe2C 19(4) .
C17C C16C O8C Fe2C -167.7(14) .
O10C C21C O9C Fe2C -5(4) .
C22C C21C O9C Fe2C 172.2(11) .
O9C C21C O10C Fe1C 3(4) .
C22C C21C O10C Fe1C -174.8(12) .
O12C C26C O11C Fe2C -13(4) .
C27C C26C O11C Fe2C 178.1(12) .
O11C C26C O12C Fe1C 10(4) .
C27C C26C O12C Fe1C 177.4(13) .
O8C Fe2C O13C Fe3C -46.8(11) .
O9C Fe2C O13C Fe3C 131.8(9) .
O11C Fe2C O13C Fe3C -136.5(9) .
O6C Fe2C O13C Fe3C 43.7(10) .
O8C Fe2C O13C Fe1C 136.4(9) .
O9C Fe2C O13C Fe1C -45.0(10) .
O11C Fe2C O13C Fe1C 46.7(10) .
O6C Fe2C O13C Fe1C -133.2(9) .
O2D C1D O1D Fe1D 11(5) .
C2D C1D O1D Fe1D -164.1(14) .
O1D C1D O2D Fe2D 0(4) .
C2D C1D O2D Fe2D 176.1(12) .
O4D C6D O3D Fe1D -3(4) .
C7D C6D O3D Fe1D -178.9(14) .
O3D C6D O4D Fe2D 12(4) .
C7D C6D O4D Fe2D -172.2(14) .
O6D C11D O5D Fe2D -3(4) .
C12D C11D O5D Fe2D -157.3(14) .
O7D C16D O8D Fe3D 14(4) .
C17D C16D O8D Fe3D -167.0(14) .
O10D C21D O9D Fe3D 9(6) .
C22D C21D O9D Fe3D -177.6(13) .
O9D C21D O10D Fe1D -3(5) .
C22D C21D O10D Fe1D -177.4(13) .
O12D C26D O11D Fe3D -11(4) .
C27D C26D O11D Fe3D -157.2(15) .
O11D C26D O12D Fe1D 16(4) .
C27D C26D O12D Fe1D 165.9(14) .
O3D Fe1D O13D Fe3D -132.2(9) .
O1D Fe1D O13D Fe3D 137.4(9) .
O10D Fe1D O13D Fe3D 49.1(10) .
O12D Fe1D O13D Fe3D -42.4(9) .
O3D Fe1D O13D Fe2D 46.4(9) .
O1D Fe1D O13D Fe2D -44.0(9) .
O10D Fe1D O13D Fe2D -132.3(9) .
O12D Fe1D O13D Fe2D 136.2(9) .

loop_
_platon_squeeze_void_nr
_platon_squeeze_void_average_x
_platon_squeeze_void_average_y
_platon_squeeze_void_average_z
_platon_squeeze_void_volume
_platon_squeeze_void_count_electrons
1 -0.004 -0.005 -0.006 81539 10554
2 0.4 0.116 0.036 35 7
3 0.9 0.616 0.036 35 7
4 0.593 0.081 0.108 28 3
5 0.093 0.581 0.108 28 3
6 0.222 0.325 0.227 75 7
7 0.722 0.825 0.227 75 7
8 0.778 0.325 0.273 75 16
9 0.278 0.825 0.273 75 16
10 0.407 0.081 0.392 28 5
11 0.907 0.581 0.392 28 5
12 0.6 0.116 0.464 35 14
13 0.1 0.616 0.464 35 14
14 0.9 0.384 0.536 35 5
15 0.4 0.884 0.536 35 5
16 0.093 0.419 0.608 28 4
17 0.593 0.919 0.608 28 4
18 0.722 0.175 0.727 75 7
19 0.222 0.675 0.727 75 7
20 0.278 0.175 0.773 75 17
21 0.778 0.675 0.773 75 17
22 0.907 0.419 0.892 28 6
23 0.407 0.919 0.892 28 6
24 0.1 0.384 0.964 35 12
25 0.6 0.884 0.964 35 12
